data_4133410
loop_
_publ_author_name
'O'Brien, Evan S'
'Russell, Jake C.'
'Bartnof, Matthew'
'Christodoulides, Alexander D.'
'Lee, Kihong'
'DeGayner, Jordan A.'
'Paley, Daniel W.'
'McGaughey, Alan J. H.'
'Ong, Wee-Liat'
'Malen, Jonathan A.'
'Zhu, X.-Y.'
'Roy, Xavier'

_publ_section_title
;
 Spontaneous Electronic Band Formation and Switchable Behaviors in a
 Phase-Rich Superatomic Crystal.
;
_journal_issue 46
_journal_name_full 'Journal of the American Chemical Society'
_journal_page_first 15601
_journal_page_last 15605
_journal_paper_doi 10.1021/jacs.8b09905
_journal_volume 140
_journal_year 2018
_chemical_formula_moiety '2(C36 H90 Co6 P6 Te8), 2(C70), C140'
_chemical_formula_sum 'C352 H180 Co12 P12 Te16'
_chemical_formula_weight 7529.34
_space_group_crystal_system monoclinic
_space_group_IT_number 12
_space_group_name_Hall '-I 2y'
_space_group_name_H-M_alt 'I 1 2/m 1'
_atom_sites_solution_hydrogens geom
_audit_creation_date 2018-07-25
_audit_creation_method
;
Olex2 1.2
(compiled 2018.05.29 svn.r3510 for OlexSys, GUI svn.r5506)
;
_cell_angle_alpha 90
_cell_angle_beta 92.161(4)
_cell_angle_gamma 90
_cell_formula_units_Z 2
_cell_length_a 25.7743(9)
_cell_length_b 16.3541(5)
_cell_length_c 28.9052(10)
_cell_measurement_reflns_used 11974
_cell_measurement_temperature 250.2(3)
_cell_measurement_theta_max 28.8540
_cell_measurement_theta_min 3.9510
_cell_volume 12175.3(7)
_computing_cell_refinement 'CrysAlisPro 1.171.38.46 (Rigaku OD, 2015)'
_computing_data_collection 'CrysAlisPro 1.171.38.46 (Rigaku OD, 2015)'
_computing_data_reduction 'CrysAlisPro 1.171.38.46 (Rigaku OD, 2015)'
_computing_molecular_graphics 'Olex2 (Dolomanov et al., 2009)'
_computing_publication_material 'Olex2 (Dolomanov et al., 2009)'
_computing_structure_refinement 'SHELXL-2018/3 (Sheldrick, 2018)'
_diffrn_ambient_environment N~2~
_diffrn_ambient_temperature 250.2(3)
_diffrn_detector 'CCD plate'
_diffrn_detector_area_resol_mean 8.0549
_diffrn_detector_type EosS2
_diffrn_measured_fraction_theta_full 0.997
_diffrn_measured_fraction_theta_max 0.997
_diffrn_measurement_details
;
List of Runs (angles in degrees, time in seconds):

  # Type    Start    End  Width  t~exp~   \w     \q     \k     \f   Frames
--------------------------------------------------------------------------
  1  \w    -29.00  51.00   0.50    2.00    --  -14.01  57.00  90.00  160
  2  \w     26.00  81.00   0.50    2.00    --   16.51  57.00 -30.00  110
  3  \w     -8.00  83.00   0.50    2.00    --   16.51  77.00-150.00  182
  4  \w     36.00  63.00   0.50    2.00    --   16.51 178.00-180.00   54
  5  \w    -79.00 -31.00   0.50    2.00    --  -14.01 -37.00 120.00   96
  6  \w    -57.00 -31.00   0.50    2.00    --  -14.01 -77.00  60.00   52
  7  \w    -25.00   9.00   0.50    2.00    --  -14.01 -77.00  60.00   68
  8  \w    -12.00  53.00   0.50    2.00    --   16.51 -99.00  30.00  130
  9  \w    -42.00  -8.00   0.50    2.00    --  -14.01 -57.00-120.00   68
 10  \w    -80.00 -54.00   0.50    2.00    --  -14.01 -77.00  30.00   52
;
_diffrn_measurement_device 'four-circle diffractometer'
_diffrn_measurement_device_type 'SuperNova, Dual, Cu at zero, EosS2'
_diffrn_measurement_method '\w scans'
_diffrn_orient_matrix_type 'CrysAlisPro convention (1999,Acta A55,543-557)'
_diffrn_orient_matrix_UB_11 -0.0122336000
_diffrn_orient_matrix_UB_12 0.0187060000
_diffrn_orient_matrix_UB_13 0.0188270000
_diffrn_orient_matrix_UB_21 0.0208362000
_diffrn_orient_matrix_UB_22 -0.0124895000
_diffrn_orient_matrix_UB_23 0.0151119000
_diffrn_orient_matrix_UB_31 0.0131864000
_diffrn_orient_matrix_UB_32 0.0371265000
_diffrn_orient_matrix_UB_33 -0.0044433000
_diffrn_radiation_monochromator mirror
_diffrn_radiation_probe x-ray
_diffrn_radiation_type MoK\a
_diffrn_radiation_wavelength 0.71073
_diffrn_reflns_av_R_equivalents 0.0484
_diffrn_reflns_av_unetI/netI 0.0454
_diffrn_reflns_Laue_measured_fraction_full 0.997
_diffrn_reflns_Laue_measured_fraction_max 0.997
_diffrn_reflns_limit_h_max 32
_diffrn_reflns_limit_h_min -32
_diffrn_reflns_limit_k_max 20
_diffrn_reflns_limit_k_min -20
_diffrn_reflns_limit_l_max 36
_diffrn_reflns_limit_l_min -35
_diffrn_reflns_number 59639
_diffrn_reflns_point_group_measured_fraction_full 0.997
_diffrn_reflns_point_group_measured_fraction_max 0.997
_diffrn_reflns_theta_full 25.242
_diffrn_reflns_theta_max 26.371
_diffrn_reflns_theta_min 3.415
_diffrn_source 'micro-focus sealed X-ray tube'
_diffrn_source_type 'SuperNova (Mo) X-ray Source'
_exptl_absorpt_coefficient_mu 2.821
_exptl_absorpt_correction_T_max 1.000
_exptl_absorpt_correction_T_min 0.455
_exptl_absorpt_correction_type gaussian
_exptl_absorpt_process_details
;
CrysAlisPro 1.171.38.46 (Rigaku Oxford Diffraction, 2015)
Numerical absorption correction based on gaussian integration over
			a multifaceted crystal model
Empirical absorption correction using spherical harmonics,
 implemented in SCALE3 ABSPACK scaling algorithm.
;
_exptl_crystal_colour black
_exptl_crystal_colour_primary black
_exptl_crystal_density_diffrn 2.054
_exptl_crystal_description block
_exptl_crystal_F_000 7256
_exptl_crystal_size_max 0.37
_exptl_crystal_size_mid 0.248
_exptl_crystal_size_min 0.147
_refine_diff_density_max 0.960
_refine_diff_density_min -0.786
_refine_diff_density_rms 0.126
_refine_ls_extinction_method none
_refine_ls_goodness_of_fit_ref 1.069
_refine_ls_hydrogen_treatment constr
_refine_ls_matrix_type full
_refine_ls_number_parameters 1447
_refine_ls_number_reflns 12880
_refine_ls_number_restraints 4674
_refine_ls_restrained_S_all 0.934
_refine_ls_R_factor_all 0.0864
_refine_ls_R_factor_gt 0.0496
_refine_ls_shift/su_max 0.005
_refine_ls_shift/su_mean 0.000
_refine_ls_structure_factor_coef Fsqd
_refine_ls_weighting_details 'w=1/[\s^2^(Fo^2^)+(0.0562P)^2^+68.3570P] where P=(Fo^2^+2Fc^2^)/3'
_refine_ls_weighting_scheme calc
_refine_ls_wR_factor_gt 0.1260
_refine_ls_wR_factor_ref 0.1529
_reflns_Friedel_coverage 0.000
_reflns_number_gt 7485
_reflns_number_total 12880
_reflns_threshold_expression 'I > 2\s(I)'
_cod_data_source_file ja8b09905_si_003.cif
_cod_data_source_block CoTe-C70-250
_cod_database_code 4133410
_shelx_shelxl_version_number 2018/3
_chemical_oxdiff_formula 'C176 H90 Co6 Te8 P6'
_shelx_space_group_comment
;
The symmetry employed for this shelxl refinement is uniquely defined
by the following loop, which should always be used as a source of
symmetry information in preference to the above space-group names.
They are only intended as comments.
;
_reflns_odcompleteness_completeness 99.70
_reflns_odcompleteness_iscentric 1
_reflns_odcompleteness_theta 26.32
_olex2_refinement_description
;
1. Fixed Uiso
 At 1.2 times of:
  All C(H,H) groups
 At 1.5 times of:
  All C(H,H,H) groups
2. Restrained distances
 C65-C66 \\sim C15A-C16A \\sim C55-C56 \\sim C15B-C16B \\sim C45-C46 \\sim
C25-C26 \\sim C35-C36
 with sigma of 0.02
 P1-C13B \\sim P1-C13A \\sim P5-C53 \\sim P2-C23 \\sim P4-C43 \\sim P6-C63
\\sim P3-C33
 with sigma of 0.02
 P6-C65 \\sim P1-C15A \\sim P5-C55 \\sim P4-C45 \\sim P2-C25 \\sim P1-C15B
\\sim P3-C35
 with sigma of 0.02
 P2-C21 \\sim P1-C11A \\sim P5-C51 \\sim P6-C61 \\sim P1-C11B \\sim P4-C41
\\sim P3-C31
 with sigma of 0.02
 C63-C64 \\sim C13A-C14A \\sim C23-C24 \\sim C53-C54 \\sim C43-C44 \\sim
C13B-C14B \\sim C33-C34
 with sigma of 0.02
 C41-C42 \\sim C11A-C12A \\sim C11B-C12B \\sim C21-C22 \\sim C31-C32 \\sim
C61-C62 \\sim C51-C52
 with sigma of 0.02
 Co3-P3 \\sim Co1-P1 \\sim Co6-P6 \\sim Co2-P2 \\sim Co5-P5 \\sim Co4-P4
 with sigma of 0.02
 P3-C34 \\sim P1-C14A \\sim P4-C44 \\sim P2-C24 \\sim P5-C54 \\sim P1-C14B
\\sim P6-C64
 with sigma of 0.04
 Co3-C33 \\sim Co1-C13A \\sim Co4-C43 \\sim Co2-C23 \\sim Co5-C53 \\sim Co6-C63
\\sim Co1-C13B
 with sigma of 0.04
 P3-C32 \\sim P1-C12A \\sim P5-C52 \\sim P2-C22 \\sim P6-C62 \\sim P4-C42 \\sim
P1-C12B
 with sigma of 0.04
 Co2-C25 \\sim Co1-C15A \\sim Co5-C55 \\sim Co1-C15B \\sim Co3-C35 \\sim
Co4-C45 \\sim Co6-C65
 with sigma of 0.04
 Co5-C51 \\sim Co1-C11A \\sim Co4-C41 \\sim Co3-C31 \\sim Co2-C21 \\sim Co6-C61
\\sim Co1-C11B
 with sigma of 0.04
 C51-C53 \\sim C11A-C13A \\sim C11B-C13B \\sim C61-C63 \\sim C31-C33 \\sim
C21-C23 \\sim C41-C43
 with sigma of 0.04
 C53-C55 \\sim C13A-C15A \\sim C43-C45 \\sim C23-C25 \\sim C33-C35 \\sim
C13B-C15B \\sim C63-C65
 with sigma of 0.04
 P4-C46 \\sim P1-C16A \\sim P2-C26 \\sim P1-C16B \\sim P3-C36 \\sim P5-C56
\\sim P6-C66
 with sigma of 0.04
 C41-C45 \\sim C11A-C15A \\sim C11B-C15B \\sim C51-C55 \\sim C61-C65 \\sim
C21-C25 \\sim C31-C35
 with sigma of 0.04
3. Uiso/Uaniso restraints and constraints
All non-hydrogen atoms have similar U: within 1A with sigma of 0.01 and sigma
for terminal atoms of 0.02
: within 2A with sigma of 0.04 and sigma for terminal atoms of 0.08
Uanis(C16B) \\sim Ueq: with sigma of 0.01 and sigma for terminal atoms of 0.02
Uanis(C34) \\sim Ueq: with sigma of 0.01 and sigma for terminal atoms of 0.02
Uanis(C1_1) \\sim Ueq, Uanis(C2_1) \\sim Ueq, Uanis(C3_1) \\sim Ueq,
Uanis(C4_1) \\sim Ueq, Uanis(C5_1) \\sim Ueq, Uanis(C6_1) \\sim Ueq,
Uanis(C7_1) \\sim Ueq, Uanis(C8_1) \\sim Ueq, Uanis(C9_1) \\sim Ueq,
Uanis(C10_1) \\sim Ueq, Uanis(C11_1) \\sim Ueq, Uanis(C12_1) \\sim Ueq,
Uanis(C13_1) \\sim Ueq, Uanis(C14_1) \\sim Ueq, Uanis(C15_1) \\sim Ueq,
Uanis(C16_1) \\sim Ueq, Uanis(C17_1) \\sim Ueq, Uanis(C18_1) \\sim Ueq,
Uanis(C19_1) \\sim Ueq, Uanis(C20_1) \\sim Ueq, Uanis(C21_1) \\sim Ueq,
Uanis(C22_1) \\sim Ueq, Uanis(C23_1) \\sim Ueq, Uanis(C24_1) \\sim Ueq,
Uanis(C25_1) \\sim Ueq, Uanis(C26_1) \\sim Ueq, Uanis(C27_1) \\sim Ueq,
Uanis(C28_1) \\sim Ueq, Uanis(C29_1) \\sim Ueq, Uanis(C30_1) \\sim Ueq,
Uanis(C31_1) \\sim Ueq, Uanis(C32_1) \\sim Ueq, Uanis(C33_1) \\sim Ueq,
Uanis(C34_1) \\sim Ueq, Uanis(C35_1) \\sim Ueq, Uanis(C36_1) \\sim Ueq,
Uanis(C37_1) \\sim Ueq, Uanis(C38_1) \\sim Ueq, Uanis(C39_1) \\sim Ueq,
Uanis(C40_1) \\sim Ueq, Uanis(C41_1) \\sim Ueq, Uanis(C42_1) \\sim Ueq,
Uanis(C43_1) \\sim Ueq, Uanis(C44_1) \\sim Ueq, Uanis(C45_1) \\sim Ueq,
Uanis(C46_1) \\sim Ueq, Uanis(C47_1) \\sim Ueq, Uanis(C48_1) \\sim Ueq,
Uanis(C49_1) \\sim Ueq, Uanis(C50_1) \\sim Ueq, Uanis(C51_1) \\sim Ueq,
Uanis(C52_1) \\sim Ueq, Uanis(C53_1) \\sim Ueq, Uanis(C54_1) \\sim Ueq,
Uanis(C55_1) \\sim Ueq, Uanis(C56_1) \\sim Ueq, Uanis(C57_1) \\sim Ueq,
Uanis(C58_1) \\sim Ueq, Uanis(C59_1) \\sim Ueq, Uanis(C60_1) \\sim Ueq,
Uanis(C61_1) \\sim Ueq, Uanis(C62_1) \\sim Ueq, Uanis(C63_1) \\sim Ueq,
Uanis(C64_1) \\sim Ueq, Uanis(C65_1) \\sim Ueq, Uanis(C66_1) \\sim Ueq,
Uanis(C67_1) \\sim Ueq, Uanis(C68_1) \\sim Ueq, Uanis(C69_1) \\sim Ueq,
Uanis(C70_1) \\sim Ueq: with sigma of 0.01 and sigma for terminal atoms of 0.02
Uanis(C1_2) \\sim Ueq, Uanis(C2_2) \\sim Ueq, Uanis(C3_2) \\sim Ueq,
Uanis(C4_2) \\sim Ueq, Uanis(C5_2) \\sim Ueq, Uanis(C6_2) \\sim Ueq,
Uanis(C7_2) \\sim Ueq, Uanis(C8_2) \\sim Ueq, Uanis(C9_2) \\sim Ueq,
Uanis(C10_2) \\sim Ueq, Uanis(C11_2) \\sim Ueq, Uanis(C12_2) \\sim Ueq,
Uanis(C13_2) \\sim Ueq, Uanis(C14_2) \\sim Ueq, Uanis(C15_2) \\sim Ueq,
Uanis(C16_2) \\sim Ueq, Uanis(C17_2) \\sim Ueq, Uanis(C18_2) \\sim Ueq,
Uanis(C19_2) \\sim Ueq, Uanis(C20_2) \\sim Ueq, Uanis(C21_2) \\sim Ueq,
Uanis(C22_2) \\sim Ueq, Uanis(C23_2) \\sim Ueq, Uanis(C24_2) \\sim Ueq,
Uanis(C25_2) \\sim Ueq, Uanis(C26_2) \\sim Ueq, Uanis(C27_2) \\sim Ueq,
Uanis(C28_2) \\sim Ueq, Uanis(C29_2) \\sim Ueq, Uanis(C30_2) \\sim Ueq,
Uanis(C31_2) \\sim Ueq, Uanis(C32_2) \\sim Ueq, Uanis(C33_2) \\sim Ueq,
Uanis(C34_2) \\sim Ueq, Uanis(C35_2) \\sim Ueq, Uanis(C36_2) \\sim Ueq,
Uanis(C37_2) \\sim Ueq, Uanis(C38_2) \\sim Ueq, Uanis(C39_2) \\sim Ueq,
Uanis(C40_2) \\sim Ueq, Uanis(C41_2) \\sim Ueq, Uanis(C42_2) \\sim Ueq,
Uanis(C43_2) \\sim Ueq, Uanis(C44_2) \\sim Ueq, Uanis(C45_2) \\sim Ueq,
Uanis(C46_2) \\sim Ueq, Uanis(C47_2) \\sim Ueq, Uanis(C48_2) \\sim Ueq,
Uanis(C49_2) \\sim Ueq, Uanis(C50_2) \\sim Ueq, Uanis(C51_2) \\sim Ueq,
Uanis(C52_2) \\sim Ueq, Uanis(C53_2) \\sim Ueq, Uanis(C54_2) \\sim Ueq,
Uanis(C55_2) \\sim Ueq, Uanis(C56_2) \\sim Ueq, Uanis(C57_2) \\sim Ueq,
Uanis(C58_2) \\sim Ueq, Uanis(C59_2) \\sim Ueq, Uanis(C60_2) \\sim Ueq,
Uanis(C61_2) \\sim Ueq, Uanis(C62_2) \\sim Ueq, Uanis(C63_2) \\sim Ueq,
Uanis(C64_2) \\sim Ueq, Uanis(C65_2) \\sim Ueq, Uanis(C66_2) \\sim Ueq,
Uanis(C67_2) \\sim Ueq, Uanis(C68_2) \\sim Ueq, Uanis(C69_2) \\sim Ueq,
Uanis(C70_2) \\sim Ueq: with sigma of 0.01 and sigma for terminal atoms of 0.02
4. Rigid body (RIGU) restrains
 C11A, C12A, C13A, C14A, C15A, C16A, C11B, C12B, C13B, C14B, C15B, C16B, C21,
 C22, C23, C24, C25, C26, C31, C32, C33, C34, C35, C36, C41, C42, C43, C44, C45,
  C46, C51, C52, C53, C54, C55, C56, C61, C62, C63, C64, C65, C66, P1, P2, P3,
 P4, P5, P6
 with sigma for 1-2 distances of 0.004 and sigma for 1-3 distances of 0.004
 C1_1, C2_1, C3_1, C4_1, C5_1, C6_1, C7_1, C8_1, C9_1, C10_1, C11_1, C12_1,
 C13_1, C14_1, C15_1, C16_1, C17_1, C18_1, C19_1, C20_1, C21_1, C22_1, C23_1,
 C24_1, C25_1, C26_1, C27_1, C28_1, C29_1, C30_1, C31_1, C32_1, C33_1, C34_1,
 C35_1, C36_1, C37_1, C38_1, C39_1, C40_1, C41_1, C42_1, C43_1, C44_1, C45_1,
 C46_1, C47_1, C48_1, C49_1, C50_1, C51_1, C52_1, C53_1, C54_1, C55_1, C56_1,
 C57_1, C58_1, C59_1, C60_1, C61_1, C62_1, C63_1, C64_1, C65_1, C66_1, C67_1,
 C68_1, C69_1, C70_1
 with sigma for 1-2 distances of 0.004 and sigma for 1-3 distances of 0.004
 C1_2, C2_2, C3_2, C4_2, C5_2, C6_2, C7_2, C8_2, C9_2, C10_2, C11_2, C12_2,
 C13_2, C14_2, C15_2, C16_2, C17_2, C18_2, C19_2, C20_2, C21_2, C22_2, C23_2,
 C24_2, C25_2, C26_2, C27_2, C28_2, C29_2, C30_2, C31_2, C32_2, C33_2, C34_2,
 C35_2, C36_2, C37_2, C38_2, C39_2, C40_2, C41_2, C42_2, C43_2, C44_2, C45_2,
 C46_2, C47_2, C48_2, C49_2, C50_2, C51_2, C52_2, C53_2, C54_2, C55_2, C56_2,
 C57_2, C58_2, C59_2, C60_2, C61_2, C62_2, C63_2, C64_2, C65_2, C66_2, C67_2,
 C68_2, C69_2, C70_2
 with sigma for 1-2 distances of 0.004 and sigma for 1-3 distances of 0.004
5. Same fragment restrains
{Co1, P1, C11B, C12B, C13B, C14B, C15B, C16B} sigma for 1-2: 0.02, 1-3: 0.04
{Co2, P2, C21, C22, C23, C24, C25, C26} sigma for 1-2: 0.02, 1-3: 0.04
{Co3, P3, C31, C32, C33, C34, C35, C36} sigma for 1-2: 0.02, 1-3: 0.04
{Co4, P4, C41, C42, C43, C44, C45, C46} sigma for 1-2: 0.02, 1-3: 0.04
{Co5, P5, C51, C52, C53, C54, C55, C56} sigma for 1-2: 0.02, 1-3: 0.04
{Co6, P6, C61, C62, C63, C64, C65, C66} sigma for 1-2: 0.02, 1-3: 0.04
as
{Co1, P1, C11A, C12A, C13A, C14A, C15A, C16A}
6. Others
 1*[Sof(C1)+Sof(C2)+Sof(C3)+Sof(C4)+Sof(C5)+Sof(C6)+Sof(C7)+Sof(C8)+Sof(C9)+
 Sof(C10)+Sof(C11)+Sof(C12)+Sof(C13)+Sof(C14)+Sof(C15)+Sof(C16)+Sof(C17)+
 Sof(C18)+Sof(C19)+Sof(C20)+Sof(C21)+Sof(C22)+Sof(C23)+Sof(C24)+Sof(C25)+
 Sof(C26)+Sof(C27)+Sof(C28)+Sof(C29)+Sof(C30)+Sof(C31)+Sof(C32)+Sof(C33)+
 Sof(C34)+Sof(C35)+Sof(C36)+Sof(C37)+Sof(C38)+Sof(C39)+Sof(C40)+Sof(C41)+
 Sof(C42)+Sof(C43)+Sof(C44)+Sof(C45)+Sof(C46)+Sof(C47)+Sof(C48)+Sof(C49)+
 Sof(C50)+Sof(C51)+Sof(C52)+Sof(C53)+Sof(C54)+Sof(C55)+Sof(C56)+Sof(C57)+
 Sof(C58)+Sof(C59)+Sof(C60)+Sof(C61)+Sof(C62)+Sof(C63)+Sof(C64)+Sof(C65)+
 Sof(C66)+Sof(C67)+Sof(C68)+Sof(C69)+Sof(C70)]+1*[Sof(C1)+Sof(C2)+Sof(C3)+
 Sof(C4)+Sof(C5)+Sof(C6)+Sof(C7)+Sof(C8)+Sof(C9)+Sof(C10)+Sof(C11)+Sof(C12)+
 Sof(C13)+Sof(C14)+Sof(C15)+Sof(C16)+Sof(C17)+Sof(C18)+Sof(C19)+Sof(C20)+
 Sof(C21)+Sof(C22)+Sof(C23)+Sof(C24)+Sof(C25)+Sof(C26)+Sof(C27)+Sof(C28)+
 Sof(C29)+Sof(C30)+Sof(C31)+Sof(C32)+Sof(C33)+Sof(C34)+Sof(C35)+Sof(C36)+
 Sof(C37)+Sof(C38)+Sof(C39)+Sof(C40)+Sof(C41)+Sof(C42)+Sof(C43)+Sof(C44)+
 Sof(C45)+Sof(C46)+Sof(C47)+Sof(C48)+Sof(C49)+Sof(C50)+Sof(C51)+Sof(C52)+
 Sof(C53)+Sof(C54)+Sof(C55)+Sof(C56)+Sof(C57)+Sof(C58)+Sof(C59)+Sof(C60)+
 Sof(C61)+Sof(C62)+Sof(C63)+Sof(C64)+Sof(C65)+Sof(C66)+Sof(C67)+Sof(C68)+
 Sof(C69)+Sof(C70)]+1*[Sof(C1)+Sof(C2)+Sof(C3)+Sof(C4)+Sof(C5)+Sof(C6)+Sof(C7)+
 Sof(C8)+Sof(C9)+Sof(C10)+Sof(C11)+Sof(C12)+Sof(C13)+Sof(C14)+Sof(C15)+Sof(C16)+
 Sof(C17)+Sof(C18)+Sof(C19)+Sof(C20)+Sof(C21)+Sof(C22)+Sof(C23)+Sof(C24)+
 Sof(C25)+Sof(C26)+Sof(C27)+Sof(C28)+Sof(C29)+Sof(C30)+Sof(C31)+Sof(C32)+
 Sof(C33)+Sof(C34)+Sof(C35)+Sof(C36)+Sof(C37)+Sof(C38)+Sof(C39)+Sof(C40)+
 Sof(C41)+Sof(C42)+Sof(C43)+Sof(C44)+Sof(C45)+Sof(C46)+Sof(C47)+Sof(C48)+
 Sof(C49)+Sof(C50)+Sof(C51)+Sof(C52)+Sof(C53)+Sof(C54)+Sof(C55)+Sof(C56)+
 Sof(C57)+Sof(C58)+Sof(C59)+Sof(C60)+Sof(C61)+Sof(C62)+Sof(C63)+Sof(C64)+
 Sof(C65)+Sof(C66)+Sof(C67)+Sof(C68)+Sof(C69)+Sof(C70)]+1*[Sof(C1)+Sof(C2)+
 Sof(C3)+Sof(C4)+Sof(C5)+Sof(C6)+Sof(C7)+Sof(C8)+Sof(C9)+Sof(C10)+Sof(C11)+
 Sof(C12)+Sof(C13)+Sof(C14)+Sof(C15)+Sof(C16)+Sof(C17)+Sof(C18)+Sof(C19)+
 Sof(C20)+Sof(C21)+Sof(C22)+Sof(C23)+Sof(C24)+Sof(C25)+Sof(C26)+Sof(C27)+
 Sof(C28)+Sof(C29)+Sof(C30)+Sof(C31)+Sof(C32)+Sof(C33)+Sof(C34)+Sof(C35)+
 Sof(C36)+Sof(C37)+Sof(C38)+Sof(C39)+Sof(C40)+Sof(C41)+Sof(C42)+Sof(C43)+
 Sof(C44)+Sof(C45)+Sof(C46)+Sof(C47)+Sof(C48)+Sof(C49)+Sof(C50)+Sof(C51)+
 Sof(C52)+Sof(C53)+Sof(C54)+Sof(C55)+Sof(C56)+Sof(C57)+Sof(C58)+Sof(C59)+
 Sof(C60)+Sof(C61)+Sof(C62)+Sof(C63)+Sof(C64)+Sof(C65)+Sof(C66)+Sof(C67)+
 Sof(C68)+Sof(C69)+Sof(C70)]=1 with esd of 0.0002
 Sof(C1)=Sof(C2)=Sof(C3)=Sof(C4)=Sof(C5)=Sof(C6)=Sof(C7)=Sof(C8)=Sof(C9)=
 Sof(C10)=Sof(C11)=Sof(C12)=Sof(C13)=Sof(C14)=Sof(C15)=Sof(C16)=Sof(C17)=
 Sof(C18)=Sof(C19)=Sof(C20)=Sof(C21)=Sof(C22)=Sof(C23)=Sof(C24)=Sof(C25)=
 Sof(C26)=Sof(C27)=Sof(C28)=Sof(C29)=Sof(C30)=Sof(C31)=Sof(C32)=Sof(C33)=
 Sof(C34)=Sof(C35)=Sof(C36)=Sof(C37)=Sof(C38)=Sof(C39)=Sof(C40)=Sof(C41)=
 Sof(C42)=Sof(C43)=Sof(C44)=Sof(C45)=Sof(C46)=Sof(C47)=Sof(C48)=Sof(C49)=
 Sof(C50)=Sof(C51)=Sof(C52)=Sof(C53)=Sof(C54)=Sof(C55)=Sof(C56)=Sof(C57)=
 Sof(C58)=Sof(C59)=Sof(C60)=Sof(C61)=Sof(C62)=Sof(C63)=Sof(C64)=Sof(C65)=
 Sof(C66)=Sof(C67)=Sof(C68)=Sof(C69)=Sof(C70)=0.5*(1-FVAR(2))
 Sof(C1)=Sof(C2)=Sof(C3)=Sof(C4)=Sof(C5)=Sof(C6)=Sof(C7)=Sof(C8)=Sof(C9)=
 Sof(C10)=Sof(C11)=Sof(C12)=Sof(C13)=Sof(C14)=Sof(C15)=Sof(C16)=Sof(C17)=
 Sof(C18)=Sof(C19)=Sof(C20)=Sof(C21)=Sof(C22)=Sof(C23)=Sof(C24)=Sof(C25)=
 Sof(C26)=Sof(C27)=Sof(C28)=Sof(C29)=Sof(C30)=Sof(C31)=Sof(C32)=Sof(C33)=
 Sof(C34)=Sof(C35)=Sof(C36)=Sof(C37)=Sof(C38)=Sof(C39)=Sof(C40)=Sof(C41)=
 Sof(C42)=Sof(C43)=Sof(C44)=Sof(C45)=Sof(C46)=Sof(C47)=Sof(C48)=Sof(C49)=
 Sof(C50)=Sof(C51)=Sof(C52)=Sof(C53)=Sof(C54)=Sof(C55)=Sof(C56)=Sof(C57)=
 Sof(C58)=Sof(C59)=Sof(C60)=Sof(C61)=Sof(C62)=Sof(C63)=Sof(C64)=Sof(C65)=
 Sof(C66)=Sof(C67)=Sof(C68)=Sof(C69)=Sof(C70)=0.5*FVAR(2)
 Sof(C1)=Sof(C2)=Sof(C3)=Sof(C4)=Sof(C5)=Sof(C6)=Sof(C7)=Sof(C8)=Sof(C9)=
 Sof(C10)=Sof(C11)=Sof(C12)=Sof(C13)=Sof(C14)=Sof(C15)=Sof(C16)=Sof(C17)=
 Sof(C18)=Sof(C19)=Sof(C20)=Sof(C21)=Sof(C22)=Sof(C23)=Sof(C24)=Sof(C25)=
 Sof(C26)=Sof(C27)=Sof(C28)=Sof(C29)=Sof(C30)=Sof(C31)=Sof(C32)=Sof(C33)=
 Sof(C34)=Sof(C35)=Sof(C36)=Sof(C37)=Sof(C38)=Sof(C39)=Sof(C40)=Sof(C41)=
 Sof(C42)=Sof(C43)=Sof(C44)=Sof(C45)=Sof(C46)=Sof(C47)=Sof(C48)=Sof(C49)=
 Sof(C50)=Sof(C51)=Sof(C52)=Sof(C53)=Sof(C54)=Sof(C55)=Sof(C56)=Sof(C57)=
 Sof(C58)=Sof(C59)=Sof(C60)=Sof(C61)=Sof(C62)=Sof(C63)=Sof(C64)=Sof(C65)=
 Sof(C66)=Sof(C67)=Sof(C68)=Sof(C69)=Sof(C70)=0.5*FVAR(3)
 Uiso(C1)=Uiso(C2)=Uiso(C3)=Uiso(C4)=Uiso(C5)=Uiso(C6)=Uiso(C7)=Uiso(C8)=
 Uiso(C9)=Uiso(C10)=Uiso(C11)=Uiso(C12)=Uiso(C13)=Uiso(C14)=Uiso(C15)=Uiso(C16)=
 Uiso(C17)=Uiso(C18)=Uiso(C19)=Uiso(C20)=Uiso(C21)=Uiso(C22)=Uiso(C23)=
 Uiso(C24)=Uiso(C25)=Uiso(C26)=Uiso(C27)=Uiso(C28)=Uiso(C29)=Uiso(C30)=
 Uiso(C31)=Uiso(C32)=Uiso(C33)=Uiso(C34)=Uiso(C35)=Uiso(C36)=Uiso(C37)=
 Uiso(C38)=Uiso(C39)=Uiso(C40)=Uiso(C41)=Uiso(C42)=Uiso(C43)=Uiso(C44)=
 Uiso(C45)=Uiso(C46)=Uiso(C47)=Uiso(C48)=Uiso(C49)=Uiso(C50)=Uiso(C51)=
 Uiso(C52)=Uiso(C53)=Uiso(C54)=Uiso(C55)=Uiso(C56)=Uiso(C57)=Uiso(C58)=
 Uiso(C59)=Uiso(C60)=Uiso(C61)=Uiso(C62)=Uiso(C63)=Uiso(C64)=Uiso(C65)=
 Uiso(C66)=Uiso(C67)=Uiso(C68)=Uiso(C69)=Uiso(C70)=FVAR(3)
 Sof(C1)=Sof(C2)=Sof(C3)=Sof(C4)=Sof(C5)=Sof(C6)=Sof(C7)=Sof(C8)=Sof(C9)=
 Sof(C10)=Sof(C11)=Sof(C12)=Sof(C13)=Sof(C14)=Sof(C15)=Sof(C16)=Sof(C17)=
 Sof(C18)=Sof(C19)=Sof(C20)=Sof(C21)=Sof(C22)=Sof(C23)=Sof(C24)=Sof(C25)=
 Sof(C26)=Sof(C27)=Sof(C28)=Sof(C29)=Sof(C30)=Sof(C31)=Sof(C32)=Sof(C33)=
 Sof(C34)=Sof(C35)=Sof(C36)=Sof(C37)=Sof(C38)=Sof(C39)=Sof(C40)=Sof(C41)=
 Sof(C42)=Sof(C43)=Sof(C44)=Sof(C45)=Sof(C46)=Sof(C47)=Sof(C48)=Sof(C49)=
 Sof(C50)=Sof(C51)=Sof(C52)=Sof(C53)=Sof(C54)=Sof(C55)=Sof(C56)=Sof(C57)=
 Sof(C58)=Sof(C59)=Sof(C60)=Sof(C61)=Sof(C62)=Sof(C63)=Sof(C64)=Sof(C65)=
 Sof(C66)=Sof(C67)=Sof(C68)=Sof(C69)=Sof(C70)=0.5*FVAR(5)
 Uiso(C1)=Uiso(C2)=Uiso(C3)=Uiso(C4)=Uiso(C5)=Uiso(C6)=Uiso(C7)=Uiso(C8)=
 Uiso(C9)=Uiso(C10)=Uiso(C11)=Uiso(C12)=Uiso(C13)=Uiso(C14)=Uiso(C15)=Uiso(C16)=
 Uiso(C17)=Uiso(C18)=Uiso(C19)=Uiso(C20)=Uiso(C21)=Uiso(C22)=Uiso(C23)=
 Uiso(C24)=Uiso(C25)=Uiso(C26)=Uiso(C27)=Uiso(C28)=Uiso(C29)=Uiso(C30)=
 Uiso(C31)=Uiso(C32)=Uiso(C33)=Uiso(C34)=Uiso(C35)=Uiso(C36)=Uiso(C37)=
 Uiso(C38)=Uiso(C39)=Uiso(C40)=Uiso(C41)=Uiso(C42)=Uiso(C43)=Uiso(C44)=
 Uiso(C45)=Uiso(C46)=Uiso(C47)=Uiso(C48)=Uiso(C49)=Uiso(C50)=Uiso(C51)=
 Uiso(C52)=Uiso(C53)=Uiso(C54)=Uiso(C55)=Uiso(C56)=Uiso(C57)=Uiso(C58)=
 Uiso(C59)=Uiso(C60)=Uiso(C61)=Uiso(C62)=Uiso(C63)=Uiso(C64)=Uiso(C65)=
 Uiso(C66)=Uiso(C67)=Uiso(C68)=Uiso(C69)=Uiso(C70)=FVAR(5)
 Sof(C1)=Sof(C2)=Sof(C3)=Sof(C4)=Sof(C5)=Sof(C6)=Sof(C7)=Sof(C8)=Sof(C9)=
 Sof(C10)=Sof(C11)=Sof(C12)=Sof(C13)=Sof(C14)=Sof(C15)=Sof(C16)=Sof(C17)=
 Sof(C18)=Sof(C19)=Sof(C20)=Sof(C21)=Sof(C22)=Sof(C23)=Sof(C24)=Sof(C25)=
 Sof(C26)=Sof(C27)=Sof(C28)=Sof(C29)=Sof(C30)=Sof(C31)=Sof(C32)=Sof(C33)=
 Sof(C34)=Sof(C35)=Sof(C36)=Sof(C37)=Sof(C38)=Sof(C39)=Sof(C40)=Sof(C41)=
 Sof(C42)=Sof(C43)=Sof(C44)=Sof(C45)=Sof(C46)=Sof(C47)=Sof(C48)=Sof(C49)=
 Sof(C50)=Sof(C51)=Sof(C52)=Sof(C53)=Sof(C54)=Sof(C55)=Sof(C56)=Sof(C57)=
 Sof(C58)=Sof(C59)=Sof(C60)=Sof(C61)=Sof(C62)=Sof(C63)=Sof(C64)=Sof(C65)=
 Sof(C66)=Sof(C67)=Sof(C68)=Sof(C69)=Sof(C70)=0.5*FVAR(7)
 Uiso(C1)=Uiso(C2)=Uiso(C3)=Uiso(C4)=Uiso(C5)=Uiso(C6)=Uiso(C7)=Uiso(C8)=
 Uiso(C9)=Uiso(C10)=Uiso(C11)=Uiso(C12)=Uiso(C13)=Uiso(C14)=Uiso(C15)=Uiso(C16)=
 Uiso(C17)=Uiso(C18)=Uiso(C19)=Uiso(C20)=Uiso(C21)=Uiso(C22)=Uiso(C23)=
 Uiso(C24)=Uiso(C25)=Uiso(C26)=Uiso(C27)=Uiso(C28)=Uiso(C29)=Uiso(C30)=
 Uiso(C31)=Uiso(C32)=Uiso(C33)=Uiso(C34)=Uiso(C35)=Uiso(C36)=Uiso(C37)=
 Uiso(C38)=Uiso(C39)=Uiso(C40)=Uiso(C41)=Uiso(C42)=Uiso(C43)=Uiso(C44)=
 Uiso(C45)=Uiso(C46)=Uiso(C47)=Uiso(C48)=Uiso(C49)=Uiso(C50)=Uiso(C51)=
 Uiso(C52)=Uiso(C53)=Uiso(C54)=Uiso(C55)=Uiso(C56)=Uiso(C57)=Uiso(C58)=
 Uiso(C59)=Uiso(C60)=Uiso(C61)=Uiso(C62)=Uiso(C63)=Uiso(C64)=Uiso(C65)=
 Uiso(C66)=Uiso(C67)=Uiso(C68)=Uiso(C69)=Uiso(C70)=FVAR(7)
 Sof(C1)=Sof(C2)=Sof(C3)=Sof(C4)=Sof(C5)=Sof(C6)=Sof(C7)=Sof(C8)=Sof(C9)=
 Sof(C10)=Sof(C11)=Sof(C12)=Sof(C13)=Sof(C14)=Sof(C15)=Sof(C16)=Sof(C17)=
 Sof(C18)=Sof(C19)=Sof(C20)=Sof(C21)=Sof(C22)=Sof(C23)=Sof(C24)=Sof(C25)=
 Sof(C26)=Sof(C27)=Sof(C28)=Sof(C29)=Sof(C30)=Sof(C31)=Sof(C32)=Sof(C33)=
 Sof(C34)=Sof(C35)=Sof(C36)=Sof(C37)=Sof(C38)=Sof(C39)=Sof(C40)=Sof(C41)=
 Sof(C42)=Sof(C43)=Sof(C44)=Sof(C45)=Sof(C46)=Sof(C47)=Sof(C48)=Sof(C49)=
 Sof(C50)=Sof(C51)=Sof(C52)=Sof(C53)=Sof(C54)=Sof(C55)=Sof(C56)=Sof(C57)=
 Sof(C58)=Sof(C59)=Sof(C60)=Sof(C61)=Sof(C62)=Sof(C63)=Sof(C64)=Sof(C65)=
 Sof(C66)=Sof(C67)=Sof(C68)=Sof(C69)=Sof(C70)=0.5*FVAR(9)
 Uiso(C1)=Uiso(C2)=Uiso(C3)=Uiso(C4)=Uiso(C5)=Uiso(C6)=Uiso(C7)=Uiso(C8)=
 Uiso(C9)=Uiso(C10)=Uiso(C11)=Uiso(C12)=Uiso(C13)=Uiso(C14)=Uiso(C15)=Uiso(C16)=
 Uiso(C17)=Uiso(C18)=Uiso(C19)=Uiso(C20)=Uiso(C21)=Uiso(C22)=Uiso(C23)=
 Uiso(C24)=Uiso(C25)=Uiso(C26)=Uiso(C27)=Uiso(C28)=Uiso(C29)=Uiso(C30)=
 Uiso(C31)=Uiso(C32)=Uiso(C33)=Uiso(C34)=Uiso(C35)=Uiso(C36)=Uiso(C37)=
 Uiso(C38)=Uiso(C39)=Uiso(C40)=Uiso(C41)=Uiso(C42)=Uiso(C43)=Uiso(C44)=
 Uiso(C45)=Uiso(C46)=Uiso(C47)=Uiso(C48)=Uiso(C49)=Uiso(C50)=Uiso(C51)=
 Uiso(C52)=Uiso(C53)=Uiso(C54)=Uiso(C55)=Uiso(C56)=Uiso(C57)=Uiso(C58)=
 Uiso(C59)=Uiso(C60)=Uiso(C61)=Uiso(C62)=Uiso(C63)=Uiso(C64)=Uiso(C65)=
 Uiso(C66)=Uiso(C67)=Uiso(C68)=Uiso(C69)=Uiso(C70)=FVAR(9)
 Sof(C11B)=Sof(H11C)=Sof(H11D)=Sof(C12B)=Sof(H12D)=Sof(H12E)=Sof(H12F)=
 Sof(C13B)=Sof(H13C)=Sof(H13D)=Sof(C14B)=Sof(H14D)=Sof(H14E)=Sof(H14F)=
 Sof(C15B)=Sof(H15C)=Sof(H15D)=Sof(C16B)=Sof(H16D)=Sof(H16E)=Sof(H16F)=0.5*(1-
 FVAR(11))
 Sof(C11A)=Sof(H11A)=Sof(H11B)=Sof(C12A)=Sof(H12A)=Sof(H12B)=Sof(H12C)=
 Sof(C13A)=Sof(H13A)=Sof(H13B)=Sof(C14A)=Sof(H14A)=Sof(H14B)=Sof(H14C)=
 Sof(C15A)=Sof(H15A)=Sof(H15B)=Sof(C16A)=Sof(H16A)=Sof(H16B)=Sof(H16C)=0.5*
 FVAR(11)
 Fixed Sof: Te1(0.5) Te2(0.5) Te3(0.5) Te4(0.5) Te5(0.5) Te7(0.5) Te8(0.5)
 Co1(0.5) P1(0.5) Co2(0.5) P2(0.5) C21(0.5) H21A(0.5) H21B(0.5) C22(0.5)
 H22A(0.5) H22B(0.5) H22C(0.5) C23(0.5) H23A(0.5) H23B(0.5) C24(0.5) H24A(0.5)
 H24B(0.5) H24C(0.5) C25(0.5) H25A(0.5) H25B(0.5) C26(0.5) H26A(0.5) H26B(0.5)
 H26C(0.5) Co3(0.5) P3(0.5) C31(0.5) H31A(0.5) H31B(0.5) C32(0.5) H32A(0.5)
 H32B(0.5) H32C(0.5) C33(0.5) H33A(0.5) H33B(0.5) C34(0.5) H34A(0.5) H34B(0.5)
 H34C(0.5) C35(0.5) H35A(0.5) H35B(0.5) C36(0.5) H36A(0.5) H36B(0.5) H36C(0.5)
 Co4(0.5) P4(0.5) C41(0.5) H41A(0.5) H41B(0.5) C42(0.5) H42A(0.5) H42B(0.5)
 H42C(0.5) C43(0.5) H43A(0.5) H43B(0.5) C44(0.5) H44A(0.5) H44B(0.5) H44C(0.5)
 C45(0.5) H45A(0.5) H45B(0.5) C46(0.5) H46A(0.5) H46B(0.5) H46C(0.5) Co5(0.5)
 P5(0.5) C51(0.5) H51A(0.5) H51B(0.5) C52(0.5) H52A(0.5) H52B(0.5) H52C(0.5)
 C53(0.5) H53A(0.5) H53B(0.5) C54(0.5) H54A(0.5) H54B(0.5) H54C(0.5) C55(0.5)
 H55A(0.5) H55B(0.5) C56(0.5) H56A(0.5) H56B(0.5) H56C(0.5) Co6(0.5) P6(0.5)
 C61(0.5) H61A(0.5) H61B(0.5) C62(0.5) H62A(0.5) H62B(0.5) H62C(0.5) C63(0.5)
 H63A(0.5) H63B(0.5) C64(0.5) H64A(0.5) H64B(0.5) H64C(0.5) C65(0.5) H65A(0.5)
 H65B(0.5) C66(0.5) H66A(0.5) H66B(0.5) H66C(0.5)
7.a Free rotating group:
 C1(C2,C3,C4,C5,C6,C7,C8,C9,C10,C11,C12,C13,C14,C15,C16,C17,C18,C19,C20,C21,
 C22,C23,C24,C25,C26,C27,C28,C29,C30,C31,C32,C33,C34,C35,C36,C37,C38,C39,C40,
 C41,C42,C43,C44,C45,C46,C47,C48,C49,C50,C51,C52,C53,C54,C55,C56,C57,C58,C59,
 C60,C61,C62,C63,C64,C65,C66,C67,C68,C69,C70)
7.b Secondary CH2 refined with riding coordinates:
 C11A(H11A,H11B), C13A(H13A,H13B), C15A(H15A,H15B), C11B(H11C,H11D), C13B(H13C,
 H13D), C15B(H15C,H15D), C21(H21A,H21B), C23(H23A,H23B), C25(H25A,H25B),
 C31(H31A,H31B), C33(H33A,H33B), C35(H35A,H35B), C41(H41A,H41B), C43(H43A,H43B),
  C45(H45A,H45B), C51(H51A,H51B), C53(H53A,H53B), C55(H55A,H55B), C61(H61A,
 H61B), C63(H63A,H63B), C65(H65A,H65B)
7.c Me refined with riding coordinates:
 C12A(H12A,H12B,H12C), C14A(H14A,H14B,H14C), C16A(H16A,H16B,H16C), C12B(H12D,
 H12E,H12F), C14B(H14D,H14E,H14F), C16B(H16D,H16E,H16F), C22(H22A,H22B,H22C),
 C24(H24A,H24B,H24C), C26(H26A,H26B,H26C), C32(H32A,H32B,H32C), C34(H34A,H34B,
 H34C), C36(H36A,H36B,H36C), C42(H42A,H42B,H42C), C44(H44A,H44B,H44C), C46(H46A,
 H46B,H46C), C52(H52A,H52B,H52C), C54(H54A,H54B,H54C), C56(H56A,H56B,H56C),
 C62(H62A,H62B,H62C), C64(H64A,H64B,H64C), C66(H66A,H66B,H66C)
;
_olex2_submission_special_instructions 'No special instructions were received'
_oxdiff_exptl_absorpt_empirical_details
;
Empirical correction (ABSPACK) includes:
- Absorption correction using spherical harmonics
- Frame scaling
;
_oxdiff_exptl_absorpt_empirical_full_max 2.876
_oxdiff_exptl_absorpt_empirical_full_min 0.569

loop_
_space_group_symop_operation_xyz
'x, y, z'
'-x, y, -z'
'x+1/2, y+1/2, z+1/2'
'-x+1/2, y+1/2, -z+1/2'
'-x, -y, -z'
'x, -y, z'
'-x+1/2, -y+1/2, -z+1/2'
'x+1/2, -y+1/2, z+1/2'

loop_
_atom_site_label
_atom_site_type_symbol
_atom_site_fract_x
_atom_site_fract_y
_atom_site_fract_z
_atom_site_U_iso_or_equiv
_atom_site_adp_type
_atom_site_occupancy
_atom_site_site_symmetry_order
_atom_site_calc_flag
_atom_site_refinement_flags_posn
_atom_site_refinement_flags_adp
_atom_site_refinement_flags_occupancy
_atom_site_disorder_assembly
_atom_site_disorder_group
Te1 Te 0.86478(3) 0.5019(6) 0.50138(3) 0.0351(4) Uani 0.5 1 d . U . A -1
Te2 Te 0.7962(3) 0.6523(4) 0.5516(3) 0.043(2) Uani 0.5 1 d . U . A -1
Te3 Te 0.7068(3) 0.6545(7) 0.4544(5) 0.0357(17) Uani 0.5 1 d . U . A -1
Te4 Te 0.78926(3) 0.5020(12) 0.40282(2) 0.0331(6) Uani 0.5 1 d . U . A -1
Te5 Te 0.7942(3) 0.3486(3) 0.5498(3) 0.0257(12) Uani 0.5 1 d . U . A -1
Te6 Te 0.71392(3) 0.5001(5) 0.60009(2) 0.0337(2) Uani 0.5 1 d . U . A -1
Te7 Te 0.63797(3) 0.4992(4) 0.50101(2) 0.0347(2) Uani 0.5 1 d . U . A -1
Te8 Te 0.7079(3) 0.3507(7) 0.4501(5) 0.0308(9) Uani 0.5 1 d . U . A -1
Co1 Co 0.7963(4) 0.6002(4) 0.4690(3) 0.026(2) Uani 0.5 1 d D U . A -1
P1 P 0.8401(4) 0.7015(5) 0.4420(3) 0.049(2) Uani 0.5 1 d D U . A -1
C11A C 0.9069(6) 0.7117(11) 0.4678(7) 0.053(5) Uani 0.350(7) 1 d D U . A -2
H11A H 0.919437 0.766681 0.462388 0.063 Uiso 0.350(7) 1 calc R . . A -2
H11B H 0.905908 0.703789 0.501043 0.063 Uiso 0.350(7) 1 calc R . . A -2
C12A C 0.9443(10) 0.651(3) 0.4483(16) 0.052(9) Uani 0.350(7) 1 d D U . A -2
H12A H 0.978097 0.659160 0.462724 0.079 Uiso 0.350(7) 1 calc R . . A -2
H12B H 0.932561 0.596776 0.454175 0.079 Uiso 0.350(7) 1 calc R . . A -2
H12C H 0.946091 0.659672 0.415517 0.079 Uiso 0.350(7) 1 calc R . . A -2
C13A C 0.8493(8) 0.7104(12) 0.3812(5) 0.053(5) Uani 0.350(7) 1 d D U . A -2
H13A H 0.874626 0.752877 0.375694 0.063 Uiso 0.350(7) 1 calc R . . A -2
H13B H 0.862686 0.659295 0.369487 0.063 Uiso 0.350(7) 1 calc R . . A -2
C14A C 0.7994(9) 0.731(2) 0.3559(7) 0.059(7) Uani 0.350(7) 1 d D U . A -2
H14A H 0.805185 0.735299 0.323362 0.089 Uiso 0.350(7) 1 calc R . . A -2
H14B H 0.774483 0.688370 0.360905 0.089 Uiso 0.350(7) 1 calc R . . A -2
H14C H 0.786406 0.781811 0.367103 0.089 Uiso 0.350(7) 1 calc R . . A -2
C15A C 0.8129(9) 0.8039(9) 0.4592(8) 0.045(5) Uani 0.350(7) 1 d D U . A -2
H15A H 0.776213 0.803907 0.450425 0.054 Uiso 0.350(7) 1 calc R . . A -2
H15B H 0.815581 0.807251 0.492669 0.054 Uiso 0.350(7) 1 calc R . . A -2
C16A C 0.8359(10) 0.8813(11) 0.4404(9) 0.069(7) Uani 0.350(7) 1 d D U . A -2
H16A H 0.817924 0.927708 0.452267 0.104 Uiso 0.350(7) 1 calc R . . A -2
H16B H 0.871991 0.884382 0.449659 0.104 Uiso 0.350(7) 1 calc R . . A -2
H16C H 0.832402 0.881018 0.407177 0.104 Uiso 0.350(7) 1 calc R . . A -2
C11B C 0.9074(8) 0.677(2) 0.4270(14) 0.055(10) Uani 0.150(7) 1 d D U . A -3
H11C H 0.908814 0.619587 0.418732 0.066 Uiso 0.150(7) 1 calc R . . A -3
H11D H 0.915641 0.708264 0.399754 0.066 Uiso 0.150(7) 1 calc R . . A -3
C12B C 0.9487(14) 0.693(4) 0.464(2) 0.050(11) Uani 0.150(7) 1 d D U . A -3
H12D H 0.981895 0.678100 0.452193 0.075 Uiso 0.150(7) 1 calc R . . A -3
H12E H 0.948756 0.749918 0.471534 0.075 Uiso 0.150(7) 1 calc R . . A -3
H12F H 0.941908 0.660965 0.490572 0.075 Uiso 0.150(7) 1 calc R . . A -3
C13B C 0.8448(17) 0.8003(14) 0.4687(14) 0.045(7) Uani 0.150(7) 1 d D U . A -3
H13C H 0.853394 0.792653 0.501411 0.054 Uiso 0.150(7) 1 calc R . . A -3
H13D H 0.873486 0.829459 0.455498 0.054 Uiso 0.150(7) 1 calc R . . A -3
C14B C 0.798(3) 0.853(4) 0.464(4) 0.050(10) Uani 0.150(7) 1 d D U . A -3
H14D H 0.804359 0.903952 0.479732 0.074 Uiso 0.150(7) 1 calc R . . A -3
H14E H 0.789345 0.862623 0.432156 0.074 Uiso 0.150(7) 1 calc R . . A -3
H14F H 0.769196 0.825711 0.478201 0.074 Uiso 0.150(7) 1 calc R . . A -3
C15B C 0.8131(16) 0.728(3) 0.3820(9) 0.046(8) Uani 0.150(7) 1 d D U . A -3
H15C H 0.803701 0.677898 0.366284 0.055 Uiso 0.150(7) 1 calc R . . A -3
H15D H 0.781277 0.759180 0.385577 0.055 Uiso 0.150(7) 1 calc R . . A -3
C16B C 0.847(2) 0.777(5) 0.3506(17) 0.043(15) Uani 0.150(7) 1 d D U . A -3
H16D H 0.828790 0.786243 0.321514 0.065 Uiso 0.150(7) 1 calc R . . A -3
H16E H 0.855773 0.828332 0.364803 0.065 Uiso 0.150(7) 1 calc R . . A -3
H16F H 0.878294 0.746696 0.345427 0.065 Uiso 0.150(7) 1 calc R . . A -3
Co2 Co 0.80169(6) 0.496(3) 0.56595(5) 0.031(2) Uani 0.5 1 d D U . A -1
P2 P 0.84896(12) 0.4828(2) 0.62960(11) 0.0362(14) Uani 0.5 1 d D U . A -1
C21 C 0.8243(7) 0.4089(11) 0.6713(5) 0.051(5) Uani 0.5 1 d D U . A -1
H21A H 0.788030 0.421827 0.675578 0.061 Uiso 0.5 1 calc R . . A -1
H21B H 0.825200 0.355323 0.656947 0.061 Uiso 0.5 1 calc R . . A -1
C22 C 0.8501(6) 0.4014(9) 0.7185(4) 0.052(4) Uani 0.5 1 d D U . A -1
H22A H 0.832684 0.360436 0.735970 0.078 Uiso 0.5 1 calc R . . A -1
H22B H 0.885786 0.386076 0.715570 0.078 Uiso 0.5 1 calc R . . A -1
H22C H 0.848403 0.452962 0.734308 0.078 Uiso 0.5 1 calc R . . A -1
C23 C 0.8588(5) 0.5731(7) 0.6662(4) 0.043(3) Uani 0.5 1 d D U . A -1
H23A H 0.884051 0.559905 0.690829 0.052 Uiso 0.5 1 calc R . . A -1
H23B H 0.873353 0.616399 0.647815 0.052 Uiso 0.5 1 calc R . . A -1
C24 C 0.8110(7) 0.6044(11) 0.6874(7) 0.060(6) Uani 0.5 1 d D U . A -1
H24A H 0.819437 0.651512 0.705993 0.090 Uiso 0.5 1 calc R . . A -1
H24B H 0.786019 0.619184 0.663394 0.090 Uiso 0.5 1 calc R . . A -1
H24C H 0.796734 0.562599 0.706478 0.090 Uiso 0.5 1 calc R . . A -1
C25 C 0.9168(4) 0.4480(9) 0.6218(5) 0.055(4) Uani 0.5 1 d D U . A -1
H25A H 0.930019 0.424244 0.650615 0.066 Uiso 0.5 1 calc R . . A -1
H25B H 0.916408 0.405295 0.598492 0.066 Uiso 0.5 1 calc R . . A -1
C26 C 0.9541(5) 0.5148(14) 0.6074(5) 0.060(6) Uani 0.5 1 d D U . A -1
H26A H 0.988018 0.491857 0.604127 0.090 Uiso 0.5 1 calc R . . A -1
H26B H 0.942015 0.537812 0.578390 0.090 Uiso 0.5 1 calc R . . A -1
H26C H 0.955649 0.556794 0.630603 0.090 Uiso 0.5 1 calc R . . A -1
Co3 Co 0.7044(2) 0.5998(4) 0.5340(3) 0.028(2) Uani 0.5 1 d D U . A -1
P3 P 0.6595(3) 0.6866(4) 0.57409(18) 0.0328(14) Uani 0.5 1 d D U . A -1
C31 C 0.6884(5) 0.7141(10) 0.6308(4) 0.031(3) Uani 0.5 1 d D U . A -1
H31A H 0.689206 0.665430 0.649928 0.037 Uiso 0.5 1 calc R . . A -1
H31B H 0.724184 0.730114 0.626443 0.037 Uiso 0.5 1 calc R . . A -1
C32 C 0.6628(5) 0.7809(7) 0.6571(4) 0.039(3) Uani 0.5 1 d D U . A -1
H32A H 0.681463 0.789596 0.686022 0.059 Uiso 0.5 1 calc R . . A -1
H32B H 0.662775 0.830452 0.639243 0.059 Uiso 0.5 1 calc R . . A -1
H32C H 0.627662 0.765519 0.662819 0.059 Uiso 0.5 1 calc R . . A -1
C33 C 0.5938(4) 0.6554(8) 0.5872(4) 0.040(3) Uani 0.5 1 d D U . A -1
H33A H 0.595109 0.599239 0.597987 0.048 Uiso 0.5 1 calc R . . A -1
H33B H 0.582368 0.688822 0.612571 0.048 Uiso 0.5 1 calc R . . A -1
C34 C 0.5542(5) 0.6608(14) 0.5488(7) 0.036(4) Uani 0.5 1 d D U . A -1
H34A H 0.521281 0.643039 0.559446 0.054 Uiso 0.5 1 calc R . . A -1
H34B H 0.551510 0.716435 0.538293 0.054 Uiso 0.5 1 calc R . . A -1
H34C H 0.564291 0.626572 0.523664 0.054 Uiso 0.5 1 calc R . . A -1
C35 C 0.6482(4) 0.7874(7) 0.5448(4) 0.035(3) Uani 0.5 1 d D U . A -1
H35A H 0.633910 0.777707 0.513800 0.042 Uiso 0.5 1 calc R . . A -1
H35B H 0.622484 0.817596 0.561594 0.042 Uiso 0.5 1 calc R . . A -1
C36 C 0.6965(5) 0.8398(9) 0.5417(6) 0.039(4) Uani 0.5 1 d D U . A -1
H36A H 0.687759 0.890285 0.526363 0.059 Uiso 0.5 1 calc R . . A -1
H36B H 0.710494 0.851088 0.572285 0.059 Uiso 0.5 1 calc R . . A -1
H36C H 0.721934 0.811150 0.524432 0.059 Uiso 0.5 1 calc R . . A -1
Co4 Co 0.70181(6) 0.5039(18) 0.43716(5) 0.0331(15) Uani 0.5 1 d D U . A -1
P4 P 0.65529(13) 0.5180(2) 0.37304(11) 0.0393(14) Uani 0.5 1 d D U . A -1
C41 C 0.5886(4) 0.5553(10) 0.3797(5) 0.062(4) Uani 0.5 1 d D U . A -1
H41A H 0.589495 0.599743 0.401894 0.074 Uiso 0.5 1 calc R . . A -1
H41B H 0.575885 0.577394 0.350217 0.074 Uiso 0.5 1 calc R . . A -1
C42 C 0.5507(5) 0.492(2) 0.3952(5) 0.081(6) Uani 0.5 1 d D U . A -1
H42A H 0.517044 0.516467 0.397769 0.122 Uiso 0.5 1 calc R . . A -1
H42B H 0.548550 0.448274 0.373046 0.122 Uiso 0.5 1 calc R . . A -1
H42C H 0.562185 0.470665 0.424820 0.122 Uiso 0.5 1 calc R . . A -1
C43 C 0.6447(6) 0.4266(7) 0.3370(4) 0.046(3) Uani 0.5 1 d D U . A -1
H43A H 0.631301 0.383128 0.355973 0.055 Uiso 0.5 1 calc R . . A -1
H43B H 0.618654 0.438815 0.312893 0.055 Uiso 0.5 1 calc R . . A -1
C44 C 0.6927(8) 0.3975(16) 0.3151(8) 0.078(7) Uani 0.5 1 d D U . A -1
H44A H 0.684905 0.349804 0.296777 0.116 Uiso 0.5 1 calc R . . A -1
H44B H 0.705823 0.439768 0.295688 0.116 Uiso 0.5 1 calc R . . A -1
H44C H 0.718475 0.384059 0.338785 0.116 Uiso 0.5 1 calc R . . A -1
C45 C 0.6819(7) 0.5930(11) 0.3317(5) 0.044(4) Uani 0.5 1 d D U . A -1
H45A H 0.680893 0.646562 0.346098 0.053 Uiso 0.5 1 calc R . . A -1
H45B H 0.718141 0.579613 0.327893 0.053 Uiso 0.5 1 calc R . . A -1
C46 C 0.6560(6) 0.5999(9) 0.2839(4) 0.059(5) Uani 0.5 1 d D U . A -1
H46A H 0.673570 0.640607 0.266377 0.088 Uiso 0.5 1 calc R . . A -1
H46B H 0.657757 0.548150 0.268400 0.088 Uiso 0.5 1 calc R . . A -1
H46C H 0.620340 0.615403 0.286688 0.088 Uiso 0.5 1 calc R . . A -1
Co5 Co 0.7986(4) 0.4022(5) 0.4687(3) 0.041(3) Uani 0.5 1 d D U . A -1
P5 P 0.8413(4) 0.3129(5) 0.4280(2) 0.0337(16) Uani 0.5 1 d D U . A -1
C51 C 0.8118(6) 0.2860(9) 0.3712(4) 0.030(4) Uani 0.5 1 d D U . A -1
H51A H 0.775644 0.272896 0.375948 0.036 Uiso 0.5 1 calc R . . A -1
H51B H 0.812068 0.334889 0.352254 0.036 Uiso 0.5 1 calc R . . A -1
C52 C 0.8338(6) 0.2175(14) 0.3430(6) 0.037(4) Uani 0.5 1 d D U . A -1
H52A H 0.813756 0.211853 0.314567 0.055 Uiso 0.5 1 calc R . . A -1
H52B H 0.869190 0.229785 0.336398 0.055 Uiso 0.5 1 calc R . . A -1
H52C H 0.832535 0.167400 0.360242 0.055 Uiso 0.5 1 calc R . . A -1
C53 C 0.8531(5) 0.2126(7) 0.4541(4) 0.033(3) Uani 0.5 1 d D U . A -1
H53A H 0.877997 0.183461 0.435854 0.039 Uiso 0.5 1 calc R . . A -1
H53B H 0.868790 0.220290 0.484848 0.039 Uiso 0.5 1 calc R . . A -1
C54 C 0.8059(9) 0.1609(15) 0.4579(12) 0.060(7) Uani 0.5 1 d D U . A -1
H54A H 0.815334 0.109487 0.471882 0.090 Uiso 0.5 1 calc R . . A -1
H54B H 0.781370 0.188350 0.476631 0.090 Uiso 0.5 1 calc R . . A -1
H54C H 0.790592 0.151464 0.427561 0.090 Uiso 0.5 1 calc R . . A -1
C55 C 0.9082(4) 0.3451(9) 0.4135(5) 0.041(4) Uani 0.5 1 d D U . A -1
H55A H 0.917908 0.315362 0.386142 0.049 Uiso 0.5 1 calc R . . A -1
H55B H 0.907166 0.402687 0.405510 0.049 Uiso 0.5 1 calc R . . A -1
C56 C 0.9503(9) 0.333(2) 0.4505(11) 0.069(11) Uani 0.5 1 d D U . A -1
H56A H 0.982889 0.351453 0.439333 0.104 Uiso 0.5 1 calc R . . A -1
H56B H 0.942099 0.363441 0.477641 0.104 Uiso 0.5 1 calc R . . A -1
H56C H 0.952877 0.275825 0.458209 0.104 Uiso 0.5 1 calc R . . A -1
Co6 Co 0.7058(3) 0.4023(5) 0.5334(3) 0.040(3) Uani 0.5 1 d D U . A -1
P6 P 0.6608(3) 0.2988(4) 0.5577(2) 0.0436(17) Uani 0.5 1 d D U . A -1
C61 C 0.6531(7) 0.2904(11) 0.6197(4) 0.071(5) Uani 0.5 1 d D U . A -1
H61A H 0.640105 0.342028 0.631018 0.086 Uiso 0.5 1 calc R . . A -1
H61B H 0.627037 0.249060 0.625287 0.086 Uiso 0.5 1 calc R . . A -1
C62 C 0.7006(8) 0.2693(16) 0.6467(7) 0.086(8) Uani 0.5 1 d D U . A -1
H62A H 0.693040 0.266139 0.678918 0.128 Uiso 0.5 1 calc R . . A -1
H62B H 0.713305 0.217406 0.636528 0.128 Uiso 0.5 1 calc R . . A -1
H62C H 0.726398 0.310550 0.642270 0.128 Uiso 0.5 1 calc R . . A -1
C63 C 0.5940(5) 0.2894(11) 0.5338(6) 0.083(5) Uani 0.5 1 d D U . A -1
H63A H 0.593700 0.303817 0.501226 0.099 Uiso 0.5 1 calc R . . A -1
H63B H 0.583399 0.232611 0.535864 0.099 Uiso 0.5 1 calc R . . A -1
C64 C 0.5551(10) 0.341(3) 0.5570(13) 0.135(15) Uani 0.5 1 d D U . A -1
H64A H 0.521474 0.332387 0.542420 0.203 Uiso 0.5 1 calc R . . A -1
H64B H 0.554279 0.326110 0.589068 0.203 Uiso 0.5 1 calc R . . A -1
H64C H 0.564598 0.397440 0.554370 0.203 Uiso 0.5 1 calc R . . A -1
C65 C 0.6875(8) 0.1963(8) 0.5424(8) 0.070(6) Uani 0.5 1 d D U . A -1
H65A H 0.683838 0.190419 0.509044 0.084 Uiso 0.5 1 calc R . . A -1
H65B H 0.724465 0.197039 0.550229 0.084 Uiso 0.5 1 calc R . . A -1
C66 C 0.6655(8) 0.1210(9) 0.5635(6) 0.078(6) Uani 0.5 1 d D U . A -1
H66A H 0.683103 0.073692 0.552368 0.117 Uiso 0.5 1 calc R . . A -1
H66B H 0.669974 0.123881 0.596629 0.117 Uiso 0.5 1 calc R . . A -1
H66C H 0.629129 0.117225 0.555222 0.117 Uiso 0.5 1 calc R . . A -1
C1_1 C 0.9886(2) 0.4998(4) 0.02551(14) 0.046(3) Uani 0.280(2) 1 d S TU P B -3
C2_1 C 1.02101(19) 0.5519(4) 0.06006(16) 0.039(4) Uani 0.280(2) 1 d . U . B -3
C3_1 C 1.05174(16) 0.5003(4) 0.09029(18) 0.041(3) Uani 0.280(2) 1 d S TU P B -3
C4_1 C 1.03502(18) 0.4167(4) 0.08337(17) 0.046(3) Uani 0.280(2) 1 d . U . B -3
C5_1 C 0.9939(2) 0.4155(4) 0.04883(15) 0.040(3) Uani 0.280(2) 1 d . U . B -3
C6_1 C 0.9326(2) 0.5270(4) 0.02546(12) 0.040(3) Uani 0.280(2) 1 d . U . B -3
C7_1 C 0.9177(2) 0.6033(4) 0.04346(14) 0.040(3) Uani 0.280(2) 1 d . U . B -3
C8_1 C 0.9524(2) 0.6557(3) 0.06699(16) 0.042(3) Uani 0.280(2) 1 d . U . B -3
C9_1 C 1.0049(2) 0.6266(3) 0.07615(17) 0.039(3) Uani 0.280(2) 1 d . U . B -3
C10_1 C 1.02041(19) 0.6533(3) 0.12220(19) 0.043(3) Uani 0.280(2) 1 d . U . B -3
C11_1 C 1.05197(16) 0.6045(4) 0.15062(19) 0.047(4) Uani 0.280(2) 1 d . U . B -3
C12_1 C 1.06851(14) 0.5267(4) 0.13443(19) 0.048(3) Uani 0.280(2) 1 d . U . B -3
C13_1 C 1.06741(14) 0.4707(4) 0.17331(19) 0.049(3) Uani 0.280(2) 1 d . U . B -3
C14_1 C 1.05120(16) 0.3908(4) 0.16655(19) 0.052(4) Uani 0.280(2) 1 d . U . B -3
C15_1 C 1.03564(18) 0.3623(4) 0.12092(19) 0.048(4) Uani 0.280(2) 1 d . U . B -3
C16_1 C 0.9926(2) 0.3076(3) 0.12612(19) 0.051(4) Uani 0.280(2) 1 d . U . B -3
C17_1 C 0.9518(2) 0.3088(3) 0.09399(18) 0.044(3) Uani 0.280(2) 1 d . U . B -3
C18_1 C 0.9524(2) 0.3635(3) 0.05465(15) 0.044(4) Uani 0.280(2) 1 d . U . B -3
C19_1 C 0.8995(2) 0.3901(4) 0.04534(14) 0.045(3) Uani 0.280(2) 1 d . U . B -3
C20_1 C 0.8915(2) 0.4719(4) 0.03280(12) 0.043(3) Uani 0.280(2) 1 d . U . B -3
C21_1 C 0.84844(19) 0.5157(4) 0.05241(14) 0.047(3) Uani 0.280(2) 1 d . U . B -3
C22_1 C 0.8647(2) 0.5979(4) 0.05896(15) 0.043(3) Uani 0.280(2) 1 d . U . B -3
C23_1 C 0.9364(2) 0.6982(3) 0.10702(18) 0.047(3) Uani 0.280(2) 1 d . U . B -3
C24_1 C 0.9784(2) 0.6979(3) 0.14110(19) 0.051(4) Uani 0.280(2) 1 d . U . B -3
C25_1 C 1.04157(17) 0.5978(4) 0.19935(18) 0.047(3) Uani 0.280(2) 1 d . U . B -3
C26_1 C 1.05141(16) 0.5153(4) 0.21340(17) 0.049(3) Uani 0.280(2) 1 d . U . B -3
C27_1 C 1.01847(19) 0.3526(3) 0.19978(18) 0.056(4) Uani 0.280(2) 1 d . U . B -3
C28_1 C 0.9821(2) 0.3019(3) 0.17469(19) 0.050(4) Uani 0.280(2) 1 d . U . B -3
C29_1 C 0.8994(2) 0.3019(3) 0.10863(18) 0.047(3) Uani 0.280(2) 1 d . U . B -3
C30_1 C 0.8675(2) 0.3530(3) 0.07907(16) 0.047(4) Uani 0.280(2) 1 d . U . B -3
C31_1 C 0.82347(18) 0.3928(4) 0.09657(17) 0.048(3) Uani 0.280(2) 1 d . U . B -3
C32_1 C 0.81377(16) 0.4777(4) 0.08257(16) 0.048(3) Uani 0.280(2) 1 d . U . B -3
C33_1 C 0.84688(19) 0.6452(3) 0.09589(18) 0.054(4) Uani 0.280(2) 1 d . U . B -3
C34_1 C 0.8842(2) 0.6977(3) 0.12125(19) 0.056(4) Uani 0.280(2) 1 d . U . B -3
C35_1 C 0.9696(2) 0.6968(3) 0.18909(19) 0.053(3) Uani 0.280(2) 1 d . U . B -3
C36_1 C 1.0025(2) 0.6450(3) 0.21941(17) 0.053(4) Uani 0.280(2) 1 d . U . B -3
C37_1 C 1.02195(18) 0.4776(4) 0.24802(15) 0.048(3) Uani 0.280(2) 1 d . U . B -3
C38_1 C 1.00491(19) 0.3927(4) 0.24082(16) 0.048(4) Uani 0.280(2) 1 d . U . B -3
C39_1 C 0.9314(2) 0.2898(3) 0.18996(19) 0.047(3) Uani 0.280(2) 1 d . U . B -3
C40_1 C 0.8883(2) 0.2894(3) 0.15579(19) 0.045(3) Uani 0.280(2) 1 d . U . B -3
C41_1 C 0.78645(18) 0.5471(4) 0.23569(19) 0.061(4) Uani 0.280(2) 1 d . U . B -3
C42_1 C 0.8232(2) 0.5988(4) 0.26076(18) 0.057(4) Uani 0.280(2) 1 d . U . B -3
C43_1 C 0.8554(2) 0.5472(4) 0.29099(15) 0.051(4) Uani 0.280(2) 1 d . U . B -3
C44_1 C 0.8387(2) 0.4637(4) 0.28407(15) 0.053(4) Uani 0.280(2) 1 d . U . B -3
C45_1 C 0.79621(19) 0.4635(4) 0.24969(18) 0.053(4) Uani 0.280(2) 1 d . U . B -3
C46_1 C 0.77271(16) 0.5647(4) 0.1896(2) 0.064(3) Uani 0.280(2) 1 d . U . B -3
C47_1 C 0.79540(18) 0.6342(4) 0.1670(2) 0.062(4) Uani 0.280(2) 1 d . U . B -3
C48_1 C 0.8308(2) 0.6834(3) 0.1910(2) 0.063(4) Uani 0.280(2) 1 d . U . B -3
C49_1 C 0.8449(2) 0.6657(4) 0.23857(19) 0.058(4) Uani 0.280(2) 1 d . U . B -3
C50_1 C 0.8995(2) 0.6835(3) 0.24522(18) 0.058(3) Uani 0.280(2) 1 d . U . B -3
C51_1 C 0.9302(2) 0.6345(4) 0.27407(15) 0.049(3) Uani 0.280(2) 1 d . U . B -3
C52_1 C 0.9080(2) 0.5651(4) 0.29713(13) 0.054(4) Uani 0.280(2) 1 d . U . B -3
C53_1 C 0.9457(2) 0.5001(4) 0.29678(12) 0.052(3) Uani 0.280(2) 1 d S TU P B -3
C54_1 C 0.9297(2) 0.4199(4) 0.29016(13) 0.054(3) Uani 0.280(2) 1 d . U . B -3
C55_1 C 0.8753(2) 0.4011(4) 0.28366(15) 0.051(4) Uani 0.280(2) 1 d . U . B -3
C56_1 C 0.8708(2) 0.3369(3) 0.24960(17) 0.047(3) Uani 0.280(2) 1 d . U . B -3
C57_1 C 0.8302(2) 0.3371(3) 0.21684(19) 0.054(3) Uani 0.280(2) 1 d . U . B -3
C58_1 C 0.79199(18) 0.4011(4) 0.2172(2) 0.053(3) Uani 0.280(2) 1 d . U . B -3
C59_1 C 0.77826(15) 0.4200(4) 0.1694(2) 0.055(3) Uani 0.280(2) 1 d . U . B -3
C60_1 C 0.76853(14) 0.4999(4) 0.1561(2) 0.060(3) Uani 0.280(2) 1 d S TU P B -3
C61_1 C 0.78784(15) 0.5299(4) 0.11283(19) 0.057(3) Uani 0.280(2) 1 d . U . B -3
C62_1 C 0.80436(17) 0.6127(4) 0.11957(19) 0.054(4) Uani 0.280(2) 1 d . U . B -3
C63_1 C 0.8765(2) 0.7131(3) 0.1685(2) 0.062(4) Uani 0.280(2) 1 d . U . B -3
C64_1 C 0.9185(2) 0.7133(3) 0.20214(19) 0.059(4) Uani 0.280(2) 1 d . U . B -3
C65_1 C 0.9815(2) 0.6126(4) 0.26023(15) 0.054(4) Uani 0.280(2) 1 d . U . B -3
C66_1 C 0.9913(2) 0.5301(4) 0.27436(13) 0.054(3) Uani 0.280(2) 1 d . U . B -3
C67_1 C 0.9586(2) 0.3666(4) 0.26076(15) 0.046(4) Uani 0.280(2) 1 d . U . B -3
C68_1 C 0.9222(2) 0.3159(3) 0.23563(17) 0.050(3) Uani 0.280(2) 1 d . U . B -3
C69_1 C 0.8390(2) 0.3154(3) 0.1696(2) 0.052(3) Uani 0.280(2) 1 d . U . B -3
C70_1 C 0.80724(17) 0.3671(3) 0.14031(19) 0.052(4) Uani 0.280(2) 1 d . U . B -3
C1_2 C 0.9882(2) 0.4970(5) 0.02541(16) 0.047(3) Uani 0.220(2) 1 d . U . B -4
C2_2 C 1.0304(2) 0.4881(5) 0.06393(19) 0.040(4) Uani 0.220(2) 1 d G U . B -4
C3_2 C 1.0312(2) 0.4062(5) 0.0816(2) 0.045(4) Uani 0.220(2) 1 d G U . B -4
C4_2 C 0.9860(2) 0.3637(5) 0.0629(2) 0.042(3) Uani 0.220(2) 1 d G U . B -4
C5_2 C 0.9569(3) 0.4186(5) 0.03348(16) 0.045(5) Uani 0.220(2) 1 d G U . B -4
C6_2 C 0.9550(2) 0.5709(5) 0.03496(16) 0.042(4) Uani 0.220(2) 1 d G U . B -4
C7_2 C 0.9713(2) 0.6331(5) 0.0660(2) 0.041(3) Uani 0.220(2) 1 d G U . B -4
C8_2 C 1.0166(2) 0.6274(5) 0.0938(2) 0.041(3) Uani 0.220(2) 1 d G U . B -4
C9_2 C 1.04542(19) 0.5512(5) 0.0930(2) 0.041(4) Uani 0.220(2) 1 d G U . B -4
C10_2 C 1.06327(17) 0.5343(5) 0.1399(2) 0.048(4) Uani 0.220(2) 1 d G U . B -4
C11_2 C 1.06596(17) 0.4545(5) 0.1562(2) 0.051(4) Uani 0.220(2) 1 d G U . B -4
C12_2 C 1.0501(2) 0.3888(5) 0.1265(2) 0.051(4) Uani 0.220(2) 1 d G U . B -4
C13_2 C 1.0233(2) 0.3300(4) 0.1547(2) 0.055(5) Uani 0.220(2) 1 d G U . B -4
C14_2 C 0.9800(3) 0.2897(4) 0.1367(2) 0.053(4) Uani 0.220(2) 1 d G U . B -4
C15_2 C 0.9613(3) 0.3051(4) 0.0898(2) 0.047(4) Uani 0.220(2) 1 d G U . B -4
C16_2 C 0.9057(3) 0.3035(4) 0.0899(2) 0.049(4) Uani 0.220(2) 1 d G U . B -4
C17_2 C 0.8774(2) 0.3587(5) 0.0632(2) 0.049(3) Uani 0.220(2) 1 d G U . B -4
C18_2 C 0.9034(2) 0.4172(5) 0.03440(16) 0.045(3) Uani 0.220(2) 1 d G U . B -4
C19_2 C 0.8733(2) 0.4920(5) 0.03473(15) 0.047(3) Uani 0.220(2) 1 d G U . B -4
C20_2 C 0.9004(2) 0.5660(5) 0.03680(16) 0.040(4) Uani 0.220(2) 1 d G U . B -4
C21_2 C 0.8818(2) 0.6306(4) 0.0667(2) 0.042(4) Uani 0.220(2) 1 d G U . B -4
C22_2 C 0.9261(3) 0.6726(4) 0.0848(2) 0.043(3) Uani 0.220(2) 1 d G U . B -4
C23_2 C 1.0167(2) 0.6553(4) 0.1405(2) 0.046(4) Uani 0.220(2) 1 d G U . B -4
C24_2 C 1.0459(2) 0.5987(4) 0.1691(2) 0.049(3) Uani 0.220(2) 1 d G U . B -4
C25_2 C 1.05016(19) 0.4365(5) 0.2026(2) 0.047(4) Uani 0.220(2) 1 d G U . B -4
C26_2 C 1.0241(2) 0.3594(4) 0.2017(2) 0.052(4) Uani 0.220(2) 1 d G U . B -4
C27_2 C 0.9359(3) 0.2771(3) 0.1652(2) 0.051(4) Uani 0.220(2) 1 d G U . B -4
C28_2 C 0.8901(3) 0.2864(3) 0.1364(2) 0.046(3) Uani 0.220(2) 1 d G U . B -4
C29_2 C 0.8321(2) 0.3969(5) 0.0809(2) 0.045(4) Uani 0.220(2) 1 d G U . B -4
C30_2 C 0.8302(2) 0.4793(5) 0.06387(18) 0.048(3) Uani 0.220(2) 1 d G U . B -4
C31_2 C 0.80951(19) 0.5427(5) 0.0912(2) 0.053(4) Uani 0.220(2) 1 d G U . B -4
C32_2 C 0.8366(2) 0.6214(4) 0.0925(2) 0.055(4) Uani 0.220(2) 1 d G U . B -4
C33_2 C 0.9268(3) 0.7073(3) 0.1295(2) 0.047(4) Uani 0.220(2) 1 d G U . B -4
C34_2 C 0.9740(3) 0.6983(3) 0.1588(2) 0.052(4) Uani 0.220(2) 1 d G U . B -4
C35_2 C 1.0336(2) 0.5836(5) 0.2156(2) 0.047(4) Uani 0.220(2) 1 d G U . B -4
C36_2 C 1.0359(2) 0.4995(5) 0.23312(19) 0.051(3) Uani 0.220(2) 1 d G U . B -4
C37_2 C 0.9826(3) 0.3434(4) 0.2314(2) 0.050(5) Uani 0.220(2) 1 d G U . B -4
C38_2 C 0.9368(3) 0.3004(3) 0.2123(2) 0.046(3) Uani 0.220(2) 1 d G U . B -4
C39_2 C 0.8441(2) 0.3189(4) 0.1537(2) 0.050(4) Uani 0.220(2) 1 d G U . B -4
C40_2 C 0.8137(2) 0.3761(4) 0.1249(2) 0.052(4) Uani 0.220(2) 1 d G U . B -4
C41_2 C 0.8266(3) 0.6267(5) 0.2527(2) 0.058(4) Uani 0.220(2) 1 d G U . B -4
C42_2 C 0.8731(3) 0.6178(5) 0.28169(19) 0.062(5) Uani 0.220(2) 1 d G U . B -4
C43_2 C 0.8749(3) 0.5345(5) 0.29920(16) 0.053(3) Uani 0.220(2) 1 d G U . B -4
C44_2 C 0.8299(3) 0.4920(5) 0.28052(19) 0.054(4) Uani 0.220(2) 1 d G U . B -4
C45_2 C 0.8000(2) 0.5488(5) 0.2516(2) 0.057(4) Uani 0.220(2) 1 d G U . B -4
C46_2 C 0.8275(3) 0.6746(4) 0.2128(3) 0.064(4) Uani 0.220(2) 1 d G U . B -4
C47_2 C 0.8748(3) 0.7150(3) 0.2004(3) 0.061(4) Uani 0.220(2) 1 d G U . B -4
C48_2 C 0.9194(3) 0.7060(4) 0.2281(2) 0.060(4) Uani 0.220(2) 1 d G U . B -4
C49_2 C 0.9186(3) 0.6569(4) 0.2694(2) 0.053(3) Uani 0.220(2) 1 d G U . B -4
C50_2 C 0.9677(3) 0.6146(5) 0.27359(19) 0.058(4) Uani 0.220(2) 1 d G U . B -4
C51_2 C 0.9695(3) 0.5353(5) 0.29034(15) 0.054(3) Uani 0.220(2) 1 d G U . B -4
C52_2 C 0.9226(3) 0.4943(5) 0.30313(14) 0.053(3) Uani 0.220(2) 1 d G U . B -4
C53_2 C 0.9266(3) 0.4102(5) 0.28871(16) 0.054(4) Uani 0.220(2) 1 d G U . B -4
C54_2 C 0.8834(3) 0.3695(5) 0.27081(19) 0.050(4) Uani 0.220(2) 1 d G U . B -4
C55_2 C 0.8340(3) 0.4108(5) 0.2666(2) 0.045(5) Uani 0.220(2) 1 d G U . B -4
C56_2 C 0.8089(2) 0.3836(4) 0.2239(2) 0.052(4) Uani 0.220(2) 1 d G U . B -4
C57_2 C 0.78054(19) 0.4383(5) 0.1964(2) 0.055(4) Uani 0.220(2) 1 d G U . B -4
C58_2 C 0.7756(2) 0.5221(5) 0.2107(2) 0.059(4) Uani 0.220(2) 1 d G U . B -4
C59_2 C 0.77723(19) 0.5719(5) 0.1694(2) 0.063(4) Uani 0.220(2) 1 d G U . B -4
C60_2 C 0.8022(2) 0.6465(4) 0.1706(2) 0.063(4) Uani 0.220(2) 1 d G U . B -4
C61_2 C 0.8336(2) 0.6707(4) 0.1323(2) 0.055(5) Uani 0.220(2) 1 d G U . B -4
C62_2 C 0.8783(3) 0.7128(3) 0.1507(3) 0.059(4) Uani 0.220(2) 1 d G U . B -4
C63_2 C 0.9691(3) 0.6948(4) 0.2072(2) 0.052(4) Uani 0.220(2) 1 d G U . B -4
C64_2 C 0.9987(3) 0.6386(4) 0.2355(2) 0.053(4) Uani 0.220(2) 1 d G U . B -4
C65_2 C 1.0026(2) 0.4764(5) 0.26881(16) 0.050(3) Uani 0.220(2) 1 d G U . B -4
C66_2 C 0.9764(3) 0.3993(5) 0.26796(17) 0.049(4) Uani 0.220(2) 1 d G U . B -4
C67_2 C 0.8882(3) 0.3161(4) 0.2313(2) 0.049(3) Uani 0.220(2) 1 d G U . B -4
C68_2 C 0.8424(2) 0.3255(4) 0.2024(2) 0.053(4) Uani 0.220(2) 1 d G U . B -4
C69_2 C 0.78382(17) 0.4360(5) 0.1469(2) 0.053(4) Uani 0.220(2) 1 d G U . B -4
C70_2 C 0.78218(17) 0.5186(5) 0.1303(2) 0.057(3) Uani 0.220(2) 1 d G U . B -4
C1_3 C 1.2378(4) -0.0447(11) 0.3075(6) 0.0672(11) Uiso 0.113(2) 1 d . U . C -3
C2_3 C 1.2166(5) -0.1264(10) 0.3024(6) 0.0672(11) Uiso 0.113(2) 1 d . U . C -3
C3_3 C 1.1890(5) -0.1314(10) 0.2581(5) 0.0672(11) Uiso 0.113(2) 1 d . U . C -3
C4_3 C 1.1929(5) -0.0525(10) 0.2357(5) 0.0672(11) Uiso 0.113(2) 1 d . U . C -3
C5_3 C 1.2230(4) 0.0008(11) 0.2662(5) 0.0672(11) Uiso 0.113(2) 1 d . U . C -3
C6_3 C 1.2377(4) -0.0054(11) 0.3501(6) 0.0672(11) Uiso 0.113(2) 1 d . U . C -3
C7_3 C 1.2168(4) -0.0464(10) 0.3896(5) 0.0672(11) Uiso 0.113(2) 1 d . U . C -3
C8_3 C 1.1969(5) -0.1247(9) 0.3846(5) 0.0672(11) Uiso 0.113(2) 1 d . U . C -3
C9_3 C 1.1970(5) -0.1659(9) 0.3406(6) 0.0672(11) Uiso 0.113(2) 1 d . U . C -3
C10_3 C 1.1490(6) -0.2106(7) 0.3361(6) 0.0672(11) Uiso 0.113(2) 1 d . U . C -3
C11_3 C 1.1226(6) -0.2157(7) 0.2937(5) 0.0672(11) Uiso 0.113(2) 1 d . U . C -3
C12_3 C 1.1426(6) -0.1751(9) 0.2537(5) 0.0672(11) Uiso 0.113(2) 1 d . U . C -3
C13_3 C 1.0992(6) -0.1423(9) 0.2275(4) 0.0672(11) Uiso 0.113(2) 1 d . U . C -3
C14_3 C 1.1032(6) -0.0669(10) 0.2060(4) 0.0672(11) Uiso 0.113(2) 1 d . U . C -3
C15_3 C 1.1508(6) -0.0215(10) 0.2102(4) 0.0672(11) Uiso 0.113(2) 1 d . U . C -3
C16_3 C 1.1370(6) 0.0637(10) 0.2140(4) 0.0672(11) Uiso 0.113(2) 1 d . U . C -3
C17_3 C 1.1660(5) 0.1145(9) 0.2430(5) 0.0672(11) Uiso 0.113(2) 1 d . U . C -3
C18_3 C 1.2097(5) 0.0825(10) 0.2696(5) 0.0672(11) Uiso 0.113(2) 1 d . U . C -3
C19_3 C 1.2100(5) 0.1227(9) 0.3141(5) 0.0672(11) Uiso 0.113(2) 1 d . U . C -3
C20_3 C 1.2237(4) 0.0790(10) 0.3535(5) 0.0672(11) Uiso 0.113(2) 1 d . U . C -3
C21_3 C 1.1950(5) 0.0912(10) 0.3951(5) 0.0672(11) Uiso 0.113(2) 1 d . U . C -3
C22_3 C 1.1910(5) 0.0131(10) 0.4174(5) 0.0672(11) Uiso 0.113(2) 1 d . U . C -3
C23_3 C 1.1500(5) -0.1458(9) 0.4074(5) 0.0672(11) Uiso 0.113(2) 1 d . U . C -3
C24_3 C 1.1205(6) -0.1985(7) 0.3778(5) 0.0672(11) Uiso 0.113(2) 1 d . U . C -3
C25_3 C 1.0667(6) -0.2087(7) 0.2912(5) 0.0672(11) Uiso 0.113(2) 1 d . U . C -3
C26_3 C 1.0525(6) -0.1636(8) 0.2506(5) 0.0672(11) Uiso 0.113(2) 1 d . U . C -3
C27_3 C 1.0606(6) -0.0104(10) 0.2068(3) 0.0672(11) Uiso 0.113(2) 1 d . U . C -3
C28_3 C 1.0814(6) 0.0705(10) 0.2115(4) 0.0672(11) Uiso 0.113(2) 1 d . U . C -3
C29_3 C 1.1399(6) 0.1743(8) 0.2706(5) 0.0672(11) Uiso 0.113(2) 1 d . U . C -3
C30_3 C 1.1670(5) 0.1789(8) 0.3146(5) 0.0672(11) Uiso 0.113(2) 1 d . U . C -3
C31_3 C 1.1404(6) 0.1958(7) 0.3557(5) 0.0672(11) Uiso 0.113(2) 1 d . U . C -3
C32_3 C 1.1552(5) 0.1497(8) 0.3972(5) 0.0672(11) Uiso 0.113(2) 1 d . U . C -3
C33_3 C 1.1472(5) -0.0074(10) 0.4424(4) 0.0672(11) Uiso 0.113(2) 1 d . U . C -3
C34_3 C 1.1258(6) -0.0899(9) 0.4373(4) 0.0672(11) Uiso 0.113(2) 1 d . U . C -3
C35_3 C 1.0656(6) -0.1974(7) 0.3766(5) 0.0672(11) Uiso 0.113(2) 1 d . U . C -3
C36_3 C 1.0374(6) -0.2026(7) 0.3317(5) 0.0672(11) Uiso 0.113(2) 1 d . U . C -3
C37_3 C 1.0087(5) -0.1117(9) 0.2489(5) 0.0672(11) Uiso 0.113(2) 1 d . U . C -3
C38_3 C 1.0129(5) -0.0316(10) 0.2267(4) 0.0672(11) Uiso 0.113(2) 1 d . U . C -3
C39_3 C 1.0551(6) 0.1319(9) 0.2362(4) 0.0672(11) Uiso 0.113(2) 1 d . U . C -3
C40_3 C 1.0856(6) 0.1860(8) 0.2668(5) 0.0672(11) Uiso 0.113(2) 1 d . U . C -3
C41_3 C 0.9810(5) 0.1006(10) 0.4234(5) 0.0672(11) Uiso 0.113(2) 1 d . U . C -3
C42_3 C 0.9596(5) 0.0195(10) 0.4185(5) 0.0672(11) Uiso 0.113(2) 1 d . U . C -3
C43_3 C 0.9322(4) 0.0144(10) 0.3740(5) 0.0672(11) Uiso 0.113(2) 1 d . U . C -3
C44_3 C 0.9363(4) 0.0928(10) 0.3516(6) 0.0672(11) Uiso 0.113(2) 1 d . U . C -3
C45_3 C 0.9662(5) 0.1467(9) 0.3819(5) 0.0672(11) Uiso 0.113(2) 1 d . U . C -3
C46_3 C 1.0293(6) 0.1117(9) 0.4442(4) 0.0672(11) Uiso 0.113(2) 1 d . U . C -3
C47_3 C 1.0592(6) 0.0427(10) 0.4610(4) 0.0672(11) Uiso 0.113(2) 1 d . U . C -3
C48_3 C 1.0389(6) -0.0353(10) 0.4564(4) 0.0672(11) Uiso 0.113(2) 1 d . U . C -3
C49_3 C 0.9882(5) -0.0470(10) 0.4349(5) 0.0672(11) Uiso 0.113(2) 1 d . U . C -3
C50_3 C 0.9908(5) -0.1210(9) 0.4074(5) 0.0672(11) Uiso 0.113(2) 1 d . U . C -3
C51_3 C 0.9642(5) -0.1255(9) 0.3650(5) 0.0672(11) Uiso 0.113(2) 1 d . U . C -3
C52_3 C 0.9343(4) -0.0570(10) 0.3480(6) 0.0672(11) Uiso 0.113(2) 1 d . U . C -3
C53_3 C 0.9413(4) -0.0530(10) 0.2989(5) 0.0672(11) Uiso 0.113(2) 1 d . U . C -3
C54_3 C 0.9452(4) 0.0223(10) 0.2774(5) 0.0672(11) Uiso 0.113(2) 1 d . U . C -3
C55_3 C 0.9423(4) 0.0966(10) 0.3041(5) 0.0672(11) Uiso 0.113(2) 1 d . U . C -3
C56_3 C 0.9790(5) 0.1531(9) 0.2852(5) 0.0672(11) Uiso 0.113(2) 1 d . U . C -3
C57_3 C 1.0077(6) 0.2046(8) 0.3145(5) 0.0672(11) Uiso 0.113(2) 1 d . U . C -3
C58_3 C 1.0012(6) 0.2011(8) 0.3637(5) 0.0672(11) Uiso 0.113(2) 1 d . U . C -3
C59_3 C 1.0517(6) 0.2122(7) 0.3855(5) 0.0672(11) Uiso 0.113(2) 1 d . U . C -3
C60_3 C 1.0658(6) 0.1689(8) 0.4248(5) 0.0672(11) Uiso 0.113(2) 1 d . U . C -3
C61_3 C 1.1169(6) 0.1351(9) 0.4305(4) 0.0672(11) Uiso 0.113(2) 1 d . U . C -3
C62_3 C 1.1134(6) 0.0571(10) 0.4527(4) 0.0672(11) Uiso 0.113(2) 1 d . U . C -3
C63_3 C 1.0721(6) -0.1015(9) 0.4427(4) 0.0672(11) Uiso 0.113(2) 1 d . U . C -3
C64_3 C 1.0422(6) -0.1545(8) 0.4127(5) 0.0672(11) Uiso 0.113(2) 1 d . U . C -3
C65_3 C 0.9889(5) -0.1646(8) 0.3267(5) 0.0672(11) Uiso 0.113(2) 1 d . U . C -3
C66_3 C 0.9741(5) -0.1193(9) 0.2859(5) 0.0672(11) Uiso 0.113(2) 1 d . U . C -3
C67_3 C 0.9826(5) 0.0336(10) 0.2420(4) 0.0672(11) Uiso 0.113(2) 1 d . U . C -3
C68_3 C 1.0031(5) 0.1144(9) 0.2467(4) 0.0672(11) Uiso 0.113(2) 1 d . U . C -3
C69_3 C 1.0615(6) 0.2185(7) 0.3061(5) 0.0672(11) Uiso 0.113(2) 1 d . U . C -3
C70_3 C 1.0891(6) 0.2231(7) 0.3498(5) 0.0672(11) Uiso 0.113(2) 1 d . U . C -3
C1_4 C 1.2340(3) 0.0561(7) 0.2977(4) 0.0672(10) Uiso 0.187(2) 1 d . U . D -4
C2_4 C 1.2304(3) -0.0266(7) 0.2799(3) 0.0672(10) Uiso 0.187(2) 1 d . U . D -4
C3_4 C 1.2001(3) -0.0248(7) 0.2368(3) 0.0672(10) Uiso 0.187(2) 1 d . U . D -4
C4_4 C 1.1849(4) 0.0591(7) 0.2279(3) 0.0672(10) Uiso 0.187(2) 1 d . U . D -4
C5_4 C 1.2058(3) 0.1089(7) 0.2656(3) 0.0672(10) Uiso 0.187(2) 1 d . U . D -4
C6_4 C 1.2310(3) 0.0705(7) 0.3448(3) 0.0672(10) Uiso 0.187(2) 1 d . U . D -4
C7_4 C 1.2247(2) 0.0028(7) 0.3764(3) 0.0672(10) Uiso 0.187(2) 1 d . U . D -4
C8_4 C 1.2215(3) -0.0762(7) 0.3591(3) 0.0672(10) Uiso 0.187(2) 1 d . U . D -4
C9_4 C 1.2247(3) -0.0916(7) 0.3103(3) 0.0672(10) Uiso 0.187(2) 1 d . U . D -4
C10_4 C 1.1885(3) -0.1563(6) 0.2992(3) 0.0672(10) Uiso 0.187(2) 1 d . U . D -4
C11_4 C 1.1596(4) -0.1549(6) 0.2579(3) 0.0672(10) Uiso 0.187(2) 1 d . U . D -4
C12_4 C 1.1652(4) -0.0877(7) 0.2259(3) 0.0672(10) Uiso 0.187(2) 1 d . U . D -4
C13_4 C 1.1147(4) -0.0696(7) 0.2064(2) 0.0672(10) Uiso 0.187(2) 1 d . U . D -4
C14_4 C 1.1003(4) 0.0108(7) 0.1979(2) 0.0672(10) Uiso 0.187(2) 1 d . U . D -4
C15_4 C 1.1361(4) 0.0761(7) 0.2088(2) 0.0672(10) Uiso 0.187(2) 1 d . U . D -4
C16_4 C 1.1061(4) 0.1431(6) 0.2262(3) 0.0672(10) Uiso 0.187(2) 1 d . U . D -4
C17_4 C 1.1262(4) 0.1907(5) 0.2620(3) 0.0672(10) Uiso 0.187(2) 1 d . U . D -4
C18_4 C 1.1770(4) 0.1732(6) 0.2821(4) 0.0672(10) Uiso 0.187(2) 1 d . U . D -4
C19_4 C 1.1744(4) 0.1878(5) 0.3311(4) 0.0672(10) Uiso 0.187(2) 1 d . U . D -4
C20_4 C 1.2009(3) 0.1369(6) 0.3619(3) 0.0672(10) Uiso 0.187(2) 1 d . U . D -4
C21_4 C 1.1766(3) 0.1116(6) 0.4039(3) 0.0672(10) Uiso 0.187(2) 1 d . U . D -4
C22_4 C 1.1917(3) 0.0284(7) 0.4128(3) 0.0672(10) Uiso 0.187(2) 1 d . U . D -4
C23_4 C 1.1847(3) -0.1323(6) 0.3780(3) 0.0672(10) Uiso 0.187(2) 1 d . U . D -4
C24_4 C 1.1643(3) -0.1815(5) 0.3413(3) 0.0672(10) Uiso 0.187(2) 1 d . U . D -4
C25_4 C 1.1056(4) -0.1784(5) 0.2570(3) 0.0672(10) Uiso 0.187(2) 1 d . U . D -4
C26_4 C 1.0781(4) -0.1259(6) 0.2255(3) 0.0672(10) Uiso 0.187(2) 1 d . U . D -4
C27_4 C 1.0489(4) 0.0375(7) 0.2080(2) 0.0672(10) Uiso 0.187(2) 1 d . U . D -4
C28_4 C 1.0523(4) 0.1195(6) 0.2254(3) 0.0672(10) Uiso 0.187(2) 1 d . U . D -4
C29_4 C 1.0929(4) 0.2164(5) 0.2983(4) 0.0672(10) Uiso 0.187(2) 1 d . U . D -4
C30_4 C 1.1227(4) 0.2142(5) 0.3411(4) 0.0672(10) Uiso 0.187(2) 1 d . U . D -4
C31_4 C 1.0993(4) 0.1945(5) 0.3833(3) 0.0672(10) Uiso 0.187(2) 1 d . U . D -4
C32_4 C 1.1277(4) 0.1411(6) 0.4156(3) 0.0672(10) Uiso 0.187(2) 1 d . U . D -4
C33_4 C 1.1579(3) -0.0266(7) 0.4338(2) 0.0672(10) Uiso 0.187(2) 1 d . U . D -4
C34_4 C 1.1542(3) -0.1101(6) 0.4158(3) 0.0672(10) Uiso 0.187(2) 1 d . U . D -4
C35_4 C 1.1126(4) -0.2105(5) 0.3407(3) 0.0672(10) Uiso 0.187(2) 1 d . U . D -4
C36_4 C 1.0819(4) -0.2089(5) 0.2971(3) 0.0672(10) Uiso 0.187(2) 1 d . U . D -4
C37_4 C 1.0263(4) -0.1028(6) 0.2325(3) 0.0672(10) Uiso 0.187(2) 1 d . U . D -4
C38_4 C 1.0110(3) -0.0177(7) 0.2240(2) 0.0672(10) Uiso 0.187(2) 1 d . U . D -4
C39_4 C 1.0181(4) 0.1480(6) 0.2591(3) 0.0672(10) Uiso 0.187(2) 1 d . U . D -4
C40_4 C 1.0393(4) 0.1987(5) 0.2969(3) 0.0672(10) Uiso 0.187(2) 1 d . U . D -4
C41_4 C 0.9779(3) -0.0126(8) 0.4342(3) 0.0672(10) Uiso 0.187(2) 1 d . U . D -4
C42_4 C 0.9739(3) -0.0950(7) 0.4166(3) 0.0672(10) Uiso 0.187(2) 1 d . U . D -4
C43_4 C 0.9439(3) -0.0931(7) 0.3734(4) 0.0672(10) Uiso 0.187(2) 1 d . U . D -4
C44_4 C 0.9289(2) -0.0094(7) 0.3645(3) 0.0672(10) Uiso 0.187(2) 1 d . U . D -4
C45_4 C 0.9496(3) 0.0408(8) 0.4020(3) 0.0672(10) Uiso 0.187(2) 1 d . U . D -4
C46_4 C 1.0233(4) 0.0140(8) 0.4556(2) 0.0672(10) Uiso 0.187(2) 1 d . U . D -4
C47_4 C 1.0675(4) -0.0395(8) 0.4603(2) 0.0672(10) Uiso 0.187(2) 1 d . U . D -4
C48_4 C 1.0640(4) -0.1186(7) 0.4435(3) 0.0672(10) Uiso 0.187(2) 1 d . U . D -4
C49_4 C 1.0164(4) -0.1469(7) 0.4215(3) 0.0672(10) Uiso 0.187(2) 1 d . U . D -4
C50_4 C 1.0306(4) -0.1984(6) 0.3832(3) 0.0672(10) Uiso 0.187(2) 1 d . U . D -4
C51_4 C 1.0015(3) -0.1966(6) 0.3420(4) 0.0672(10) Uiso 0.187(2) 1 d . U . D -4
C52_4 C 0.9574(3) -0.1433(6) 0.3369(4) 0.0672(10) Uiso 0.187(2) 1 d . U . D -4
C53_4 C 0.9572(3) -0.1119(6) 0.2904(3) 0.0672(10) Uiso 0.187(2) 1 d . U . D -4
C54_4 C 0.9428(3) -0.0316(7) 0.2819(3) 0.0672(10) Uiso 0.187(2) 1 d . U . D -4
C55_4 C 0.9280(2) 0.0205(7) 0.3195(3) 0.0672(10) Uiso 0.187(2) 1 d . U . D -4
C56_4 C 0.9484(3) 0.1009(7) 0.3102(3) 0.0672(10) Uiso 0.187(2) 1 d . U . D -4
C57_4 C 0.9683(3) 0.1488(6) 0.3463(4) 0.0672(10) Uiso 0.187(2) 1 d . U . D -4
C58_4 C 0.9689(3) 0.1181(7) 0.3930(3) 0.0672(10) Uiso 0.187(2) 1 d . U . D -4
C59_4 C 1.0165(4) 0.1454(7) 0.4152(3) 0.0672(10) Uiso 0.187(2) 1 d . U . D -4
C60_4 C 1.0434(4) 0.0952(7) 0.4459(3) 0.0672(10) Uiso 0.187(2) 1 d . U . D -4
C61_4 C 1.0988(4) 0.0904(7) 0.4455(2) 0.0672(10) Uiso 0.187(2) 1 d . U . D -4
C62_4 C 1.1143(4) 0.0076(7) 0.4543(2) 0.0672(10) Uiso 0.187(2) 1 d . U . D -4
C63_4 C 1.1070(4) -0.1530(6) 0.4195(3) 0.0672(10) Uiso 0.187(2) 1 d . U . D -4
C64_4 C 1.0862(4) -0.2026(5) 0.3825(3) 0.0672(10) Uiso 0.187(2) 1 d . U . D -4
C65_4 C 1.0280(4) -0.1993(5) 0.2987(3) 0.0672(10) Uiso 0.187(2) 1 d . U . D -4
C66_4 C 0.9999(3) -0.1469(6) 0.2670(3) 0.0672(10) Uiso 0.187(2) 1 d . U . D -4
C67_4 C 0.9712(3) 0.0166(7) 0.2494(3) 0.0672(10) Uiso 0.187(2) 1 d . U . D -4
C68_4 C 0.9743(3) 0.0982(6) 0.2668(3) 0.0672(10) Uiso 0.187(2) 1 d . U . D -4
C69_4 C 1.0148(4) 0.1952(5) 0.3401(4) 0.0672(10) Uiso 0.187(2) 1 d . U . D -4
C70_4 C 1.0449(4) 0.1934(5) 0.3825(3) 0.0672(10) Uiso 0.187(2) 1 d . U . D -4
C1_5 C 1.1898(6) -0.0892(12) 0.2431(6) 0.0669(11) Uiso 0.094(2) 1 d . U . E -5
C2_5 C 1.1881(6) -0.1572(11) 0.2751(7) 0.0669(11) Uiso 0.094(2) 1 d . U . E -5
C3_5 C 1.1411(7) -0.2030(10) 0.2650(6) 0.0669(11) Uiso 0.094(2) 1 d . U . E -5
C4_5 C 1.1136(7) -0.1632(11) 0.2267(6) 0.0669(11) Uiso 0.094(2) 1 d . U . E -5
C5_5 C 1.1437(7) -0.0930(12) 0.2132(5) 0.0669(11) Uiso 0.094(2) 1 d . U . E -5
C6_5 C 1.2078(5) -0.0134(13) 0.2581(6) 0.0669(11) Uiso 0.094(2) 1 d . U . E -5
C7_5 C 1.2253(5) -0.0023(12) 0.3058(6) 0.0669(11) Uiso 0.094(2) 1 d . U . E -5
C8_5 C 1.2238(5) -0.0677(12) 0.3362(7) 0.0669(11) Uiso 0.094(2) 1 d . U . E -5
C9_5 C 1.2053(6) -0.1465(11) 0.3208(7) 0.0669(11) Uiso 0.094(2) 1 d . U . E -5
C10_5 C 1.1762(7) -0.1800(10) 0.3579(7) 0.0669(11) Uiso 0.094(2) 1 d . U . E -5
C11_5 C 1.1314(7) -0.2241(8) 0.3484(7) 0.0669(11) Uiso 0.094(2) 1 d . U . E -5
C12_5 C 1.1131(8) -0.2358(8) 0.3009(7) 0.0669(11) Uiso 0.094(2) 1 d . U . E -5
C13_5 C 1.0577(8) -0.2300(8) 0.3002(7) 0.0669(11) Uiso 0.094(2) 1 d . U . E -5
C14_5 C 1.0315(7) -0.1921(10) 0.2634(6) 0.0669(11) Uiso 0.094(2) 1 d . U . E -5
C15_5 C 1.0600(7) -0.1583(11) 0.2260(5) 0.0669(11) Uiso 0.094(2) 1 d . U . E -5
C16_5 C 1.0341(7) -0.0835(12) 0.2120(5) 0.0669(11) Uiso 0.094(2) 1 d . U . E -5
C17_5 C 1.0630(7) -0.0168(13) 0.1991(4) 0.0669(11) Uiso 0.094(2) 1 d . U . E -5
C18_5 C 1.1187(7) -0.0215(13) 0.1997(4) 0.0669(11) Uiso 0.094(2) 1 d . U . E -5
C19_5 C 1.1380(7) 0.0569(12) 0.2154(5) 0.0669(11) Uiso 0.094(2) 1 d . U . E -5
C20_5 C 1.1818(6) 0.0605(12) 0.2442(6) 0.0669(11) Uiso 0.094(2) 1 d . U . E -5
C21_5 C 1.1835(6) 0.1177(11) 0.2825(6) 0.0669(11) Uiso 0.094(2) 1 d . U . E -5
C22_5 C 1.2108(5) 0.0785(11) 0.3206(6) 0.0669(11) Uiso 0.094(2) 1 d . U . E -5
C23_5 C 1.2075(5) -0.0540(11) 0.3827(6) 0.0669(11) Uiso 0.094(2) 1 d . U . E -5
C24_5 C 1.1782(6) -0.1228(10) 0.3962(6) 0.0669(11) Uiso 0.094(2) 1 d . U . E -5
C25_5 C 1.0867(7) -0.2128(8) 0.3764(6) 0.0669(11) Uiso 0.094(2) 1 d . U . E -5
C26_5 C 1.0416(7) -0.2162(8) 0.3468(6) 0.0669(11) Uiso 0.094(2) 1 d . U . E -5
C27_5 C 0.9884(6) -0.1393(11) 0.2719(6) 0.0669(11) Uiso 0.094(2) 1 d . U . E -5
C28_5 C 0.9898(6) -0.0722(12) 0.2401(5) 0.0669(11) Uiso 0.094(2) 1 d . U . E -5
C29_5 C 1.0480(7) 0.0639(12) 0.2138(4) 0.0669(11) Uiso 0.094(2) 1 d . U . E -5
C30_5 C 1.0945(7) 0.1093(11) 0.2241(5) 0.0669(11) Uiso 0.094(2) 1 d . U . E -5
C31_5 C 1.0965(7) 0.1694(10) 0.2596(6) 0.0669(11) Uiso 0.094(2) 1 d . U . E -5
C32_5 C 1.1429(7) 0.1730(9) 0.2897(6) 0.0669(11) Uiso 0.094(2) 1 d . U . E -5
C33_5 C 1.1979(5) 0.0943(11) 0.3666(6) 0.0669(11) Uiso 0.094(2) 1 d . U . E -5
C34_5 C 1.1962(5) 0.0257(11) 0.3989(6) 0.0669(11) Uiso 0.094(2) 1 d . U . E -5
C35_5 C 1.1363(7) -0.1149(10) 0.4262(5) 0.0669(11) Uiso 0.094(2) 1 d . U . E -5
C36_5 C 1.0888(7) -0.1614(9) 0.4161(5) 0.0669(11) Uiso 0.094(2) 1 d . U . E -5
C37_5 C 0.9971(6) -0.1696(10) 0.3558(6) 0.0669(11) Uiso 0.094(2) 1 d . U . E -5
C38_5 C 0.9696(6) -0.1286(11) 0.3171(6) 0.0669(11) Uiso 0.094(2) 1 d . U . E -5
C39_5 C 0.9726(5) 0.0068(12) 0.2527(5) 0.0669(11) Uiso 0.094(2) 1 d . U . E -5
C40_5 C 1.0028(6) 0.0776(12) 0.2389(5) 0.0669(11) Uiso 0.094(2) 1 d . U . E -5
C41_5 C 1.0397(7) 0.1867(9) 0.4183(6) 0.0669(11) Uiso 0.094(2) 1 d . U . E -5
C42_5 C 1.0378(7) 0.1194(11) 0.4504(5) 0.0669(11) Uiso 0.094(2) 1 d . U . E -5
C43_5 C 0.9909(6) 0.0733(12) 0.4401(5) 0.0669(11) Uiso 0.094(2) 1 d . U . E -5
C44_5 C 0.9637(6) 0.1128(12) 0.4019(6) 0.0669(11) Uiso 0.094(2) 1 d . U . E -5
C45_5 C 0.9934(7) 0.1832(10) 0.3882(6) 0.0669(11) Uiso 0.094(2) 1 d . U . E -5
C46_5 C 1.0862(7) 0.2101(8) 0.4006(6) 0.0669(11) Uiso 0.094(2) 1 d . U . E -5
C47_5 C 1.1333(7) 0.1673(9) 0.4136(6) 0.0669(11) Uiso 0.094(2) 1 d . U . E -5
C48_5 C 1.1318(7) 0.1025(10) 0.4443(5) 0.0669(11) Uiso 0.094(2) 1 d . U . E -5
C49_5 C 1.0832(7) 0.0785(11) 0.4632(4) 0.0669(11) Uiso 0.094(2) 1 d . U . E -5
C50_5 C 1.0837(7) -0.0101(11) 0.4658(4) 0.0669(11) Uiso 0.094(2) 1 d . U . E -5
C51_5 C 1.0386(7) -0.0537(11) 0.4562(5) 0.0669(11) Uiso 0.094(2) 1 d . U . E -5
C52_5 C 0.9914(6) -0.0116(12) 0.4432(5) 0.0669(11) Uiso 0.094(2) 1 d . U . E -5
C53_5 C 0.9654(6) -0.0603(12) 0.4080(6) 0.0669(11) Uiso 0.094(2) 1 d . U . E -5
C54_5 C 0.9392(5) -0.0224(12) 0.3713(6) 0.0669(11) Uiso 0.094(2) 1 d . U . E -5
C55_5 C 0.9380(5) 0.0657(12) 0.3683(6) 0.0669(11) Uiso 0.094(2) 1 d . U . E -5
C56_5 C 0.9417(5) 0.0862(12) 0.3199(6) 0.0669(11) Uiso 0.094(2) 1 d . U . E -5
C57_5 C 0.9704(6) 0.1538(11) 0.3070(6) 0.0669(11) Uiso 0.094(2) 1 d . U . E -5
C58_5 C 0.9967(7) 0.2029(10) 0.3418(6) 0.0669(11) Uiso 0.094(2) 1 d . U . E -5
C59_5 C 1.0454(8) 0.2269(8) 0.3235(6) 0.0669(11) Uiso 0.094(2) 1 d . U . E -5
C60_5 C 1.0894(8) 0.2306(8) 0.3519(6) 0.0669(11) Uiso 0.094(2) 1 d . U . E -5
C61_5 C 1.1380(7) 0.2014(8) 0.3360(6) 0.0669(11) Uiso 0.094(2) 1 d . U . E -5
C62_5 C 1.1656(6) 0.1621(9) 0.3737(6) 0.0669(11) Uiso 0.094(2) 1 d . U . E -5
C63_5 C 1.1620(6) 0.0300(11) 0.4359(5) 0.0669(11) Uiso 0.094(2) 1 d . U . E -5
C64_5 C 1.1323(6) -0.0393(11) 0.4495(5) 0.0669(11) Uiso 0.094(2) 1 d . U . E -5
C65_5 C 1.0415(7) -0.1287(10) 0.4298(5) 0.0669(11) Uiso 0.094(2) 1 d . U . E -5
C66_5 C 0.9957(6) -0.1322(10) 0.4003(6) 0.0669(11) Uiso 0.094(2) 1 d . U . E -5
C67_5 C 0.9428(5) -0.0556(12) 0.3252(6) 0.0669(11) Uiso 0.094(2) 1 d . U . E -5
C68_5 C 0.9440(5) 0.0114(13) 0.2936(6) 0.0669(11) Uiso 0.094(2) 1 d . U . E -5
C69_5 C 1.0024(7) 0.1482(11) 0.2674(6) 0.0669(11) Uiso 0.094(2) 1 d . U . E -5
C70_5 C 1.0489(7) 0.1931(9) 0.2773(6) 0.0669(11) Uiso 0.094(2) 1 d . U . E -5
C1_6 C 1.1816(6) 0.0118(11) 0.2231(5) 0.0670(11) Uiso 0.106(2) 1 d . U . F -6
C2_6 C 1.2056(5) -0.0516(11) 0.2515(5) 0.0670(11) Uiso 0.106(2) 1 d . U . F -6
C3_6 C 1.1764(6) -0.1262(10) 0.2445(5) 0.0670(11) Uiso 0.106(2) 1 d . U . F -6
C4_6 C 1.1340(7) -0.1091(10) 0.2118(5) 0.0670(11) Uiso 0.106(2) 1 d . U . F -6
C5_6 C 1.1372(6) -0.0238(11) 0.1986(4) 0.0670(11) Uiso 0.106(2) 1 d . U . F -6
C6_6 C 1.1779(6) 0.0911(10) 0.2399(5) 0.0670(11) Uiso 0.106(2) 1 d . U . F -6
C7_6 C 1.1986(5) 0.1107(10) 0.2857(6) 0.0670(11) Uiso 0.106(2) 1 d . U . F -6
C8_6 C 1.2218(4) 0.0498(11) 0.3126(6) 0.0670(11) Uiso 0.106(2) 1 d . U . F -6
C9_6 C 1.2258(4) -0.0324(11) 0.2954(6) 0.0670(11) Uiso 0.106(2) 1 d . U . F -6
C10_6 C 1.2171(4) -0.0861(11) 0.3338(6) 0.0670(11) Uiso 0.106(2) 1 d . U . F -6
C11_6 C 1.1893(5) -0.1577(10) 0.3272(6) 0.0670(11) Uiso 0.106(2) 1 d . U . F -6
C12_6 C 1.1681(6) -0.1785(9) 0.2817(6) 0.0670(11) Uiso 0.106(2) 1 d . U . F -6
C13_6 C 1.1182(6) -0.2146(8) 0.2876(6) 0.0670(11) Uiso 0.106(2) 1 d . U . F -6
C14_6 C 1.0778(7) -0.1981(8) 0.2562(5) 0.0670(11) Uiso 0.106(2) 1 d . U . F -6
C15_6 C 1.0859(7) -0.1446(10) 0.2176(5) 0.0670(11) Uiso 0.106(2) 1 d . U . F -6
C16_6 C 1.0392(6) -0.0969(10) 0.2106(4) 0.0670(11) Uiso 0.106(2) 1 d . U . F -6
C17_6 C 1.0425(6) -0.0157(10) 0.1979(4) 0.0670(11) Uiso 0.106(2) 1 d . U . F -6
C18_6 C 1.0924(7) 0.0215(11) 0.1918(4) 0.0670(11) Uiso 0.106(2) 1 d . U . F -6
C19_6 C 1.0892(7) 0.1040(10) 0.2092(4) 0.0670(11) Uiso 0.106(2) 1 d . U . F -6
C20_6 C 1.1313(6) 0.1378(9) 0.2330(5) 0.0670(11) Uiso 0.106(2) 1 d . U . F -6
C21_6 C 1.1232(6) 0.1869(8) 0.2738(6) 0.0670(11) Uiso 0.106(2) 1 d . U . F -6
C22_6 C 1.1652(6) 0.1701(9) 0.3063(6) 0.0670(11) Uiso 0.106(2) 1 d . U . F -6
C23_6 C 1.2121(4) 0.0467(11) 0.3614(6) 0.0670(11) Uiso 0.106(2) 1 d . U . F -6
C24_6 C 1.2091(4) -0.0368(11) 0.3745(5) 0.0670(11) Uiso 0.106(2) 1 d . U . F -6
C25_6 C 1.1523(6) -0.1828(9) 0.3608(6) 0.0670(11) Uiso 0.106(2) 1 d . U . F -6
C26_6 C 1.1087(6) -0.2174(8) 0.3365(6) 0.0670(11) Uiso 0.106(2) 1 d . U . F -6
C27_6 C 1.0266(6) -0.1842(8) 0.2724(5) 0.0670(11) Uiso 0.106(2) 1 d . U . F -6
C28_6 C 1.0025(6) -0.1218(9) 0.2442(5) 0.0670(11) Uiso 0.106(2) 1 d . U . F -6
C29_6 C 1.0088(6) 0.0434(10) 0.2185(4) 0.0670(11) Uiso 0.106(2) 1 d . U . F -6
C30_6 C 1.0378(6) 0.1172(9) 0.2257(4) 0.0670(11) Uiso 0.106(2) 1 d . U . F -6
C31_6 C 1.0285(6) 0.1693(8) 0.2638(5) 0.0670(11) Uiso 0.106(2) 1 d . U . F -6
C32_6 C 1.0732(6) 0.2050(7) 0.2885(6) 0.0670(11) Uiso 0.106(2) 1 d . U . F -6
C33_6 C 1.1577(5) 0.1714(9) 0.3543(6) 0.0670(11) Uiso 0.106(2) 1 d . U . F -6
C34_6 C 1.1821(5) 0.1074(10) 0.3829(5) 0.0670(11) Uiso 0.106(2) 1 d . U . F -6
C35_6 C 1.1760(5) -0.0630(11) 0.4096(5) 0.0670(11) Uiso 0.106(2) 1 d . U . F -6
C36_6 C 1.1463(6) -0.1387(10) 0.4027(5) 0.0670(11) Uiso 0.106(2) 1 d . U . F -6
C37_6 C 1.0582(6) -0.2101(8) 0.3530(6) 0.0670(11) Uiso 0.106(2) 1 d . U . F -6
C38_6 C 1.0154(6) -0.1918(8) 0.3200(6) 0.0670(11) Uiso 0.106(2) 1 d . U . F -6
C39_6 C 0.9669(5) -0.0658(10) 0.2628(5) 0.0670(11) Uiso 0.106(2) 1 d . U . F -6
C40_6 C 0.9701(5) 0.0201(10) 0.2493(5) 0.0670(11) Uiso 0.106(2) 1 d . U . F -6
C41_6 C 1.0031(6) 0.1317(11) 0.4288(5) 0.0670(11) Uiso 0.106(2) 1 d . U . F -6
C42_6 C 1.0268(6) 0.0687(12) 0.4573(4) 0.0670(11) Uiso 0.106(2) 1 d . U . F -6
C43_6 C 0.9976(6) -0.0061(12) 0.4501(4) 0.0670(11) Uiso 0.106(2) 1 d . U . F -6
C44_6 C 0.9555(5) 0.0110(12) 0.4174(5) 0.0670(11) Uiso 0.106(2) 1 d . U . F -6
C45_6 C 0.9584(5) 0.0961(12) 0.4041(5) 0.0670(11) Uiso 0.106(2) 1 d . U . F -6
C46_6 C 1.0334(6) 0.1881(10) 0.4071(5) 0.0670(11) Uiso 0.106(2) 1 d . U . F -6
C47_6 C 1.0891(6) 0.1845(9) 0.4122(5) 0.0670(11) Uiso 0.106(2) 1 d . U . F -6
C48_6 C 1.1121(6) 0.1242(11) 0.4395(5) 0.0670(11) Uiso 0.106(2) 1 d . U . F -6
C49_6 C 1.0804(6) 0.0656(12) 0.4626(4) 0.0670(11) Uiso 0.106(2) 1 d . U . F -6
C50_6 C 1.1070(6) -0.0124(12) 0.4605(4) 0.0670(11) Uiso 0.106(2) 1 d . U . F -6
C51_6 C 1.0788(6) -0.0837(11) 0.4539(4) 0.0670(11) Uiso 0.106(2) 1 d . U . F -6
C52_6 C 1.0233(6) -0.0808(12) 0.4486(4) 0.0670(11) Uiso 0.106(2) 1 d . U . F -6
C53_6 C 1.0084(6) -0.1408(10) 0.4142(5) 0.0670(11) Uiso 0.106(2) 1 d . U . F -6
C54_6 C 0.9681(5) -0.1243(11) 0.3828(6) 0.0670(11) Uiso 0.106(2) 1 d . U . F -6
C55_6 C 0.9408(4) -0.0474(12) 0.3845(6) 0.0670(11) Uiso 0.106(2) 1 d . U . F -6
C56_6 C 0.9293(4) -0.0232(11) 0.3372(6) 0.0670(11) Uiso 0.106(2) 1 d . U . F -6
C57_6 C 0.9323(4) 0.0586(11) 0.3246(6) 0.0670(11) Uiso 0.106(2) 1 d . U . F -6
C58_6 C 0.9472(5) 0.1192(11) 0.3587(6) 0.0670(11) Uiso 0.106(2) 1 d . U . F -6
C59_6 C 0.9791(6) 0.1777(9) 0.3361(6) 0.0670(11) Uiso 0.106(2) 1 d . U . F -6
C60_6 C 1.0213(6) 0.2118(8) 0.3594(6) 0.0670(11) Uiso 0.106(2) 1 d . U . F -6
C61_6 C 1.0691(6) 0.2234(7) 0.3365(6) 0.0670(11) Uiso 0.106(2) 1 d . U . F -6
C62_6 C 1.1113(6) 0.2066(8) 0.3686(6) 0.0670(11) Uiso 0.106(2) 1 d . U . F -6
C63_6 C 1.1578(5) 0.0832(11) 0.4238(5) 0.0670(11) Uiso 0.106(2) 1 d . U . F -6
C64_6 C 1.1547(5) -0.0009(11) 0.4371(4) 0.0670(11) Uiso 0.106(2) 1 d . U . F -6
C65_6 C 1.0983(6) -0.1459(10) 0.4234(5) 0.0670(11) Uiso 0.106(2) 1 d . U . F -6
C66_6 C 1.0543(6) -0.1811(9) 0.3992(5) 0.0670(11) Uiso 0.106(2) 1 d . U . F -6
C67_6 C 0.9724(5) -0.1479(9) 0.3349(6) 0.0670(11) Uiso 0.106(2) 1 d . U . F -6
C68_6 C 0.9482(4) -0.0857(10) 0.3070(6) 0.0670(11) Uiso 0.106(2) 1 d . U . F -6
C69_6 C 0.9544(5) 0.0801(10) 0.2814(5) 0.0670(11) Uiso 0.106(2) 1 d . U . F -6
C70_6 C 0.9836(5) 0.1537(9) 0.2881(5) 0.0670(11) Uiso 0.106(2) 1 d . U . F -6

loop_
_atom_site_aniso_label
_atom_site_aniso_U_11
_atom_site_aniso_U_22
_atom_site_aniso_U_33
_atom_site_aniso_U_23
_atom_site_aniso_U_13
_atom_site_aniso_U_12
Te1 0.0310(3) 0.0366(8) 0.0373(4) 0.012(3) -0.0033(3) -0.003(2)
Te2 0.044(3) 0.042(3) 0.042(3) -0.0055(18) -0.0093(18) 0.0013(18)
Te3 0.0394(18) 0.034(2) 0.033(3) 0.0011(14) -0.0097(19) 0.0061(12)
Te4 0.0387(4) 0.0328(16) 0.0274(3) 0.004(3) -0.0010(3) 0.006(3)
Te5 0.0307(18) 0.020(2) 0.0258(18) 0.0031(13) -0.0046(14) 0.0016(13)
Te6 0.0365(4) 0.0358(4) 0.0283(4) 0.009(3) -0.0036(3) -0.007(3)
Te7 0.0315(4) 0.0381(5) 0.0340(4) 0.006(3) -0.0044(3) -0.013(2)
Te8 0.0384(16) 0.0258(14) 0.0282(16) -0.0028(15) 0.0017(12) 0.0004(13)
Co1 0.029(3) 0.019(3) 0.031(4) 0.009(3) -0.001(3) -0.006(2)
P1 0.045(3) 0.041(4) 0.062(5) 0.010(4) 0.009(4) -0.005(3)
C11A 0.056(11) 0.045(11) 0.058(11) 0.004(9) 0.014(9) -0.003(9)
C12A 0.031(12) 0.039(16) 0.09(2) 0.009(13) 0.020(13) -0.007(12)
C13A 0.071(12) 0.045(11) 0.042(10) -0.006(9) 0.010(9) -0.005(10)
C14A 0.075(13) 0.074(15) 0.029(13) -0.015(12) 0.000(10) -0.007(12)
C15A 0.060(12) 0.036(10) 0.038(11) -0.006(9) -0.006(10) -0.005(9)
C16A 0.074(16) 0.041(12) 0.092(18) 0.006(11) -0.008(14) -0.020(11)
C11B 0.056(16) 0.048(19) 0.062(18) 0.002(16) 0.010(14) 0.002(13)
C12B 0.039(16) 0.04(2) 0.07(2) -0.005(19) 0.014(15) 0.011(17)
C13B 0.060(15) 0.035(12) 0.037(13) -0.012(11) -0.007(12) -0.009(11)
C14B 0.062(18) 0.040(18) 0.05(2) 0.000(17) 0.001(17) -0.004(15)
C15B 0.059(15) 0.043(16) 0.036(14) -0.020(13) 0.006(12) -0.007(15)
C16B 0.04(2) 0.05(2) 0.031(19) -0.010(14) -0.007(15) -0.006(16)
Co2 0.0323(6) 0.029(6) 0.0323(7) -0.005(5) -0.0048(6) 0.001(3)
P2 0.0396(15) 0.031(4) 0.0371(16) 0.0013(14) -0.0138(14) 0.0006(14)
C21 0.055(10) 0.045(9) 0.049(9) 0.018(8) -0.034(8) -0.026(9)
C22 0.063(9) 0.061(9) 0.029(7) 0.006(7) -0.023(7) -0.010(8)
C23 0.056(8) 0.027(7) 0.045(8) 0.004(6) -0.012(7) -0.006(6)
C24 0.066(11) 0.022(9) 0.092(17) -0.004(9) 0.008(10) -0.002(7)
C25 0.047(8) 0.068(9) 0.048(8) 0.001(7) -0.017(7) 0.002(7)
C26 0.034(6) 0.082(18) 0.064(8) 0.006(11) -0.006(6) 0.007(8)
Co3 0.019(3) 0.025(4) 0.039(5) 0.011(3) -0.006(3) -0.001(2)
P3 0.036(2) 0.036(3) 0.026(3) 0.003(2) -0.003(3) 0.0088(19)
C31 0.030(7) 0.040(8) 0.023(7) -0.005(6) -0.008(6) 0.016(6)
C32 0.051(8) 0.033(7) 0.034(7) -0.005(6) 0.005(6) 0.023(6)
C33 0.023(6) 0.055(8) 0.043(7) -0.006(6) 0.000(5) 0.006(6)
C34 0.007(6) 0.040(10) 0.060(9) -0.021(8) -0.006(6) 0.001(6)
C35 0.031(6) 0.039(7) 0.034(7) 0.016(6) -0.004(6) 0.019(5)
C36 0.034(7) 0.044(10) 0.039(9) 0.003(8) 0.009(7) 0.022(6)
Co4 0.0355(7) 0.032(4) 0.0314(7) 0.010(5) -0.0054(6) 0.001(3)
P4 0.0409(16) 0.039(4) 0.0373(16) -0.0009(15) -0.0110(14) -0.0021(15)
C41 0.044(8) 0.083(10) 0.057(9) 0.007(8) -0.011(7) 0.023(7)
C42 0.040(7) 0.130(17) 0.073(9) -0.01(2) -0.006(7) -0.007(15)
C43 0.059(9) 0.032(7) 0.045(8) -0.002(6) -0.021(7) -0.009(6)
C44 0.093(15) 0.048(12) 0.092(19) -0.012(12) 0.015(12) -0.001(10)
C45 0.043(9) 0.036(8) 0.051(9) 0.000(8) -0.023(7) -0.007(8)
C46 0.073(11) 0.060(10) 0.041(8) 0.002(7) -0.025(8) 0.004(8)
Co5 0.039(4) 0.048(4) 0.036(5) 0.014(3) -0.006(3) -0.007(3)
P5 0.038(3) 0.035(3) 0.028(3) 0.005(2) -0.004(2) 0.009(2)
C51 0.045(9) 0.033(8) 0.013(7) 0.008(6) -0.007(6) 0.007(6)
C52 0.028(8) 0.055(9) 0.027(8) -0.005(7) -0.002(7) 0.001(8)
C53 0.047(8) 0.034(7) 0.017(7) 0.012(5) 0.001(6) 0.011(6)
C54 0.077(13) 0.046(14) 0.057(16) 0.017(12) 0.005(13) -0.008(10)
C55 0.042(7) 0.038(8) 0.041(8) 0.002(6) -0.004(6) -0.001(6)
C56 0.053(14) 0.042(18) 0.11(2) 0.002(14) -0.037(13) 0.022(11)
Co6 0.051(5) 0.040(4) 0.028(4) 0.012(3) -0.004(3) -0.008(3)
P6 0.040(3) 0.050(4) 0.040(4) 0.006(3) 0.002(3) -0.014(2)
C61 0.097(13) 0.063(11) 0.055(10) -0.008(8) 0.008(9) -0.018(10)
C62 0.109(16) 0.080(16) 0.069(16) -0.019(14) 0.004(11) 0.019(13)
C63 0.092(12) 0.069(11) 0.086(12) 0.006(10) -0.012(10) -0.016(9)
C64 0.12(3) 0.10(3) 0.19(3) 0.03(2) 0.06(2) 0.005(19)
C65 0.090(14) 0.054(11) 0.065(12) -0.017(10) -0.005(11) -0.015(10)
C66 0.092(14) 0.069(11) 0.073(12) -0.003(9) -0.018(11) -0.020(10)
C1_1 0.050(5) 0.053(5) 0.036(6) 0.000(5) -0.003(5) 0.002(5)
C2_1 0.035(7) 0.044(6) 0.039(7) -0.001(5) 0.007(6) -0.001(5)
C3_1 0.035(5) 0.048(5) 0.039(5) 0.002(5) 0.005(4) 0.001(5)
C4_1 0.043(6) 0.047(5) 0.048(6) 0.002(5) 0.002(5) 0.008(5)
C5_1 0.048(6) 0.040(6) 0.033(6) -0.010(5) 0.006(5) 0.005(5)
C6_1 0.044(5) 0.045(6) 0.032(7) 0.006(5) -0.004(5) 0.001(4)
C7_1 0.048(5) 0.042(6) 0.029(7) 0.015(5) -0.002(5) 0.002(5)
C8_1 0.048(5) 0.038(6) 0.040(5) 0.011(5) 0.003(5) 0.003(5)
C9_1 0.043(5) 0.035(5) 0.038(6) 0.005(5) 0.003(5) -0.008(5)
C10_1 0.046(5) 0.040(6) 0.043(5) 0.002(5) 0.004(5) -0.018(5)
C11_1 0.042(7) 0.059(6) 0.041(5) 0.001(5) -0.001(5) -0.018(5)
C12_1 0.034(7) 0.064(6) 0.045(5) -0.001(4) -0.001(5) -0.006(5)
C13_1 0.034(7) 0.066(5) 0.047(6) 0.002(4) -0.008(5) 0.008(5)
C14_1 0.044(8) 0.061(7) 0.051(6) 0.004(6) -0.001(6) 0.017(6)
C15_1 0.044(7) 0.047(7) 0.054(5) 0.004(5) 0.003(5) 0.010(5)
C16_1 0.053(6) 0.049(7) 0.052(5) 0.001(6) 0.008(5) 0.007(5)
C17_1 0.052(5) 0.037(7) 0.045(6) -0.006(5) 0.009(5) 0.002(5)
C18_1 0.051(5) 0.042(6) 0.039(7) -0.007(5) 0.005(5) 0.001(5)
C19_1 0.051(5) 0.045(5) 0.039(6) -0.007(5) -0.003(5) -0.004(5)
C20_1 0.045(5) 0.046(5) 0.038(6) -0.001(5) -0.011(5) -0.003(4)
C21_1 0.045(5) 0.053(5) 0.043(6) 0.001(5) -0.008(4) -0.002(4)
C22_1 0.044(6) 0.044(6) 0.041(6) 0.015(5) -0.005(5) 0.006(5)
C23_1 0.059(5) 0.033(6) 0.049(6) 0.009(5) 0.005(4) 0.001(5)
C24_1 0.061(6) 0.042(7) 0.050(5) -0.002(6) 0.008(5) -0.014(5)
C25_1 0.043(6) 0.056(5) 0.039(5) 0.001(5) -0.006(5) -0.013(5)
C26_1 0.049(7) 0.059(6) 0.039(5) 0.002(5) -0.011(5) -0.009(5)
C27_1 0.051(6) 0.059(7) 0.058(6) 0.010(5) 0.002(5) 0.016(5)
C28_1 0.058(6) 0.044(9) 0.047(6) 0.010(6) 0.004(5) 0.019(6)
C29_1 0.053(5) 0.038(6) 0.050(6) -0.004(5) 0.006(5) -0.010(5)
C30_1 0.052(6) 0.047(6) 0.044(7) -0.009(5) -0.003(5) -0.012(5)
C31_1 0.045(6) 0.055(5) 0.045(6) -0.007(5) -0.007(5) -0.013(5)
C32_1 0.043(6) 0.057(6) 0.043(6) -0.002(5) -0.014(5) -0.013(5)
C33_1 0.051(6) 0.053(7) 0.058(6) 0.004(5) 0.002(5) 0.009(5)
C34_1 0.061(6) 0.049(8) 0.057(6) 0.004(6) 0.007(5) 0.006(6)
C35_1 0.063(5) 0.045(6) 0.051(5) -0.008(5) 0.003(5) -0.015(5)
C36_1 0.055(6) 0.058(7) 0.044(6) -0.010(5) 0.001(5) -0.015(5)
C37_1 0.046(6) 0.056(5) 0.043(6) 0.010(5) -0.008(4) 0.000(4)
C38_1 0.047(7) 0.050(7) 0.048(7) 0.013(6) -0.007(6) 0.005(6)
C39_1 0.060(5) 0.032(6) 0.050(5) 0.004(5) 0.007(4) 0.006(5)
C40_1 0.060(5) 0.026(7) 0.049(6) -0.005(6) 0.008(4) -0.014(5)
C41_1 0.056(7) 0.068(5) 0.061(6) -0.001(5) 0.011(5) 0.006(5)
C42_1 0.061(6) 0.057(6) 0.055(7) -0.006(5) 0.017(6) 0.011(5)
C43_1 0.057(6) 0.058(6) 0.039(7) -0.006(5) 0.010(6) 0.000(5)
C44_1 0.058(6) 0.058(6) 0.042(7) -0.001(5) 0.012(6) 0.000(5)
C45_1 0.047(8) 0.064(6) 0.049(7) -0.004(5) 0.017(7) -0.005(6)
C46_1 0.055(7) 0.071(5) 0.065(5) 0.003(5) 0.008(5) 0.008(5)
C47_1 0.059(7) 0.065(6) 0.063(6) 0.003(5) 0.007(5) 0.014(6)
C48_1 0.068(6) 0.062(7) 0.058(6) 0.000(6) 0.009(5) 0.013(6)
C49_1 0.062(5) 0.056(6) 0.056(6) -0.003(5) 0.009(5) 0.010(5)
C50_1 0.064(5) 0.054(6) 0.056(6) -0.008(5) 0.010(5) 0.000(5)
C51_1 0.059(6) 0.047(6) 0.041(7) -0.018(5) 0.003(5) -0.004(5)
C52_1 0.062(5) 0.061(6) 0.041(7) -0.007(6) 0.006(6) -0.005(5)
C53_1 0.053(5) 0.064(5) 0.038(5) -0.001(5) -0.009(5) -0.002(5)
C54_1 0.060(5) 0.060(5) 0.041(7) 0.006(5) 0.001(5) 0.002(5)
C55_1 0.060(5) 0.053(6) 0.039(7) 0.009(5) 0.011(5) -0.003(5)
C56_1 0.056(5) 0.043(6) 0.044(6) 0.012(5) 0.011(4) -0.003(5)
C57_1 0.056(6) 0.053(6) 0.053(5) 0.001(5) 0.009(5) -0.011(5)
C58_1 0.049(6) 0.056(6) 0.055(5) 0.000(5) 0.007(5) -0.010(5)
C59_1 0.046(6) 0.065(5) 0.055(5) -0.005(5) 0.001(5) -0.009(5)
C60_1 0.047(7) 0.072(5) 0.061(6) 0.004(5) 0.001(5) 0.002(6)
C61_1 0.047(6) 0.066(5) 0.056(6) 0.008(5) -0.005(5) 0.005(5)
C62_1 0.044(8) 0.064(7) 0.055(7) 0.002(6) -0.001(6) 0.011(6)
C63_1 0.071(5) 0.054(7) 0.061(5) 0.001(5) 0.009(5) 0.007(5)
C64_1 0.072(5) 0.047(8) 0.058(6) -0.006(6) 0.010(5) -0.003(6)
C65_1 0.056(6) 0.060(6) 0.045(6) -0.007(5) 0.001(5) -0.006(5)
C66_1 0.054(6) 0.063(5) 0.046(6) -0.001(5) -0.007(5) -0.003(5)
C67_1 0.049(6) 0.051(6) 0.038(7) 0.012(5) -0.008(5) 0.008(5)
C68_1 0.057(5) 0.046(6) 0.048(5) 0.009(5) 0.006(5) 0.001(5)
C69_1 0.056(5) 0.049(6) 0.052(5) -0.001(5) 0.007(5) -0.012(5)
C70_1 0.049(7) 0.057(7) 0.049(6) -0.005(5) 0.000(5) -0.016(5)
C1_2 0.051(6) 0.052(5) 0.037(6) 0.000(6) -0.003(5) 0.001(5)
C2_2 0.035(6) 0.045(6) 0.041(6) 0.003(5) 0.003(5) 0.002(5)
C3_2 0.042(7) 0.044(6) 0.049(6) 0.002(5) 0.003(6) 0.007(5)
C4_2 0.046(6) 0.043(6) 0.039(6) -0.005(5) 0.007(5) 0.003(5)
C5_2 0.051(6) 0.046(7) 0.039(10) -0.005(7) -0.001(6) 0.001(5)
C6_2 0.047(5) 0.044(6) 0.034(7) 0.008(5) -0.002(5) -0.001(5)
C7_2 0.046(5) 0.038(6) 0.039(6) 0.009(5) 0.004(5) -0.002(5)
C8_2 0.043(6) 0.036(6) 0.044(6) 0.005(5) 0.003(5) -0.009(5)
C9_2 0.035(7) 0.047(6) 0.043(6) 0.001(5) 0.003(6) -0.001(5)
C10_2 0.035(7) 0.064(5) 0.044(5) 0.003(5) 0.000(5) -0.006(5)
C11_2 0.038(7) 0.065(5) 0.049(6) 0.004(5) -0.003(6) 0.007(5)
C12_2 0.046(7) 0.054(6) 0.053(5) 0.003(5) 0.000(5) 0.011(6)
C13_2 0.060(8) 0.052(8) 0.054(7) 0.005(6) 0.000(6) 0.012(7)
C14_2 0.058(6) 0.051(8) 0.050(6) 0.004(6) 0.010(5) 0.010(6)
C15_2 0.052(6) 0.042(7) 0.048(6) -0.002(6) 0.007(5) 0.002(6)
C16_2 0.053(5) 0.046(7) 0.049(6) -0.003(6) 0.007(5) -0.006(5)
C17_2 0.053(6) 0.048(6) 0.045(6) -0.005(5) -0.002(5) -0.008(5)
C18_2 0.050(5) 0.046(6) 0.038(6) -0.006(5) -0.006(5) -0.003(5)
C19_2 0.045(6) 0.049(5) 0.044(6) 0.001(5) -0.008(5) -0.001(4)
C20_2 0.048(6) 0.044(6) 0.029(7) 0.014(5) -0.006(6) 0.003(5)
C21_2 0.047(6) 0.039(6) 0.040(7) 0.016(5) -0.006(5) 0.011(5)
C22_2 0.051(5) 0.037(6) 0.042(6) 0.013(5) 0.003(5) 0.004(5)
C23_2 0.049(6) 0.042(7) 0.048(6) -0.002(5) 0.002(5) -0.020(5)
C24_2 0.044(6) 0.060(6) 0.044(5) -0.002(5) -0.003(5) -0.016(5)
C25_2 0.039(9) 0.053(6) 0.049(7) 0.010(5) -0.007(7) 0.011(6)
C26_2 0.047(7) 0.055(6) 0.056(6) 0.011(5) 0.001(5) 0.011(6)
C27_2 0.062(6) 0.039(8) 0.051(5) 0.004(6) 0.008(5) 0.005(6)
C28_2 0.058(5) 0.033(6) 0.048(6) -0.002(6) 0.007(4) -0.010(5)
C29_2 0.041(6) 0.052(6) 0.043(6) -0.006(5) -0.012(5) -0.014(5)
C30_2 0.043(6) 0.055(5) 0.044(6) 0.000(5) -0.010(5) -0.007(5)
C31_2 0.047(7) 0.060(6) 0.052(7) 0.006(5) -0.007(6) 0.006(5)
C32_2 0.052(7) 0.055(7) 0.058(7) 0.005(6) 0.002(6) 0.008(6)
C33_2 0.062(5) 0.033(7) 0.048(6) 0.007(6) 0.005(5) -0.002(6)
C34_2 0.062(5) 0.044(7) 0.050(5) -0.004(6) 0.004(5) -0.013(5)
C35_2 0.043(7) 0.057(6) 0.041(6) -0.005(5) -0.008(6) -0.012(5)
C36_2 0.048(6) 0.061(5) 0.043(6) 0.003(5) -0.008(5) -0.003(5)
C37_2 0.051(7) 0.051(9) 0.047(8) 0.010(6) -0.002(6) 0.007(7)
C38_2 0.054(5) 0.037(6) 0.046(6) 0.010(5) 0.006(5) 0.005(5)
C39_2 0.053(6) 0.047(7) 0.051(6) 0.004(6) 0.005(5) -0.011(6)
C40_2 0.050(6) 0.057(6) 0.048(6) -0.003(5) -0.003(5) -0.012(5)
C41_2 0.062(6) 0.057(6) 0.057(6) -0.006(5) 0.013(5) 0.008(5)
C42_2 0.068(7) 0.062(7) 0.057(10) -0.003(8) 0.009(6) -0.002(6)
C43_2 0.058(5) 0.060(5) 0.042(7) -0.006(5) 0.008(5) -0.002(4)
C44_2 0.061(6) 0.058(6) 0.044(7) -0.002(5) 0.010(6) 0.000(5)
C45_2 0.053(7) 0.063(6) 0.055(7) -0.003(5) 0.010(6) 0.006(5)
C46_2 0.068(6) 0.063(7) 0.061(6) 0.000(5) 0.010(5) 0.011(5)
C47_2 0.070(6) 0.054(8) 0.060(6) -0.001(6) 0.007(5) 0.007(6)
C48_2 0.070(5) 0.053(7) 0.057(6) -0.007(5) 0.007(5) -0.002(5)
C49_2 0.063(5) 0.050(6) 0.047(6) -0.013(5) 0.004(5) -0.002(5)
C50_2 0.062(6) 0.061(6) 0.051(7) -0.003(6) 0.002(6) -0.004(6)
C51_2 0.054(6) 0.062(5) 0.046(6) -0.001(5) -0.004(5) -0.002(5)
C52_2 0.057(6) 0.063(6) 0.040(7) -0.001(6) -0.003(5) -0.004(5)
C53_2 0.060(6) 0.059(6) 0.043(7) 0.006(6) 0.002(5) 0.003(5)
C54_2 0.058(5) 0.050(6) 0.044(6) 0.010(5) 0.010(5) -0.001(5)
C55_2 0.047(7) 0.049(7) 0.042(8) 0.009(6) 0.016(6) -0.011(6)
C56_2 0.049(6) 0.053(6) 0.054(6) 0.001(5) 0.006(5) -0.011(5)
C57_2 0.048(7) 0.064(5) 0.053(5) -0.002(5) 0.002(5) -0.008(5)
C58_2 0.052(7) 0.065(5) 0.060(5) 0.000(5) 0.003(5) 0.001(5)
C59_2 0.057(8) 0.070(6) 0.063(6) 0.004(5) 0.005(6) 0.008(6)
C60_2 0.060(7) 0.064(7) 0.064(6) 0.003(6) 0.006(5) 0.012(6)
C61_2 0.056(8) 0.051(9) 0.057(7) 0.007(6) 0.000(6) 0.016(7)
C62_2 0.067(5) 0.051(7) 0.058(6) 0.001(6) 0.009(5) 0.006(5)
C63_2 0.062(6) 0.044(7) 0.051(6) -0.007(6) 0.001(5) -0.013(6)
C64_2 0.055(6) 0.057(6) 0.046(6) -0.007(5) -0.001(5) -0.011(5)
C65_2 0.049(6) 0.059(5) 0.042(6) 0.005(5) -0.007(5) 0.002(5)
C66_2 0.052(6) 0.055(6) 0.040(7) 0.010(6) -0.007(6) 0.006(5)
C67_2 0.054(5) 0.047(6) 0.047(6) 0.009(5) 0.009(5) -0.001(5)
C68_2 0.055(6) 0.052(6) 0.052(5) 0.002(5) 0.009(5) -0.013(5)
C69_2 0.045(8) 0.060(6) 0.053(6) -0.001(5) -0.006(6) -0.007(6)
C70_2 0.046(6) 0.067(5) 0.056(6) 0.006(5) -0.004(5) 0.004(5)

loop_
_atom_type_symbol
_atom_type_description
_atom_type_scat_dispersion_real
_atom_type_scat_dispersion_imag
_atom_type_scat_source
C C 0.0033 0.0016 'International Tables Vol C Tables 4.2.6.8 and 6.1.1.4'
H H 0.0000 0.0000 'International Tables Vol C Tables 4.2.6.8 and 6.1.1.4'
P P 0.1023 0.0942 'International Tables Vol C Tables 4.2.6.8 and 6.1.1.4'
Co Co 0.3494 0.9721 'International Tables Vol C Tables 4.2.6.8 and 6.1.1.4'
Te Te -0.5308 1.6751 'International Tables Vol C Tables 4.2.6.8 and 6.1.1.4'

loop_
_exptl_crystal_face_index_h
_exptl_crystal_face_index_k
_exptl_crystal_face_index_l
_exptl_crystal_face_perp_dist
13 22 -1 0.1542
24 -7 -30 0.0504
-3 -22 -9 0.1942
-27 -1 29 0.0511
35 5 2 0.0821
3 22 -12 0.1631
-36 -3 -3 0.0832
-2 -22 12 0.1885
0 0 1 0.1140
0 0 -1 0.1021
28 12 14 0.1009
29 -12 11 0.1450
-26 15 -8 0.1211
4 18 24 0.1337
36 0 1 0.0798

loop_
_geom_angle_atom_site_label_1
_geom_angle_atom_site_label_2
_geom_angle_atom_site_label_3
_geom_angle
Co1 Te1 Co5 79.64(6)
Co2 Te1 Co1 80.6(7)
Co2 Te1 Co5 78.9(7)
Co1 Te2 Co2 79.5(3)
Co3 Te2 Co1 74.5(4)
Co3 Te2 Co2 75.2(3)
Co1 Te3 Co3 76.6(3)
Co1 Te3 Co4 74.0(4)
Co3 Te3 Co4 80.0(3)
Co1 Te4 Co4 74.2(6)
Co1 Te4 Co5 80.50(7)
Co4 Te4 Co5 76.6(6)
Co2 Te5 Co6 75.7(3)
Co5 Te5 Co2 80.1(3)
Co5 Te5 Co6 76.7(4)
Co2 Te6 Co6 74.4(7)
Co3 Te6 Co2 77.3(7)
Co3 Te6 Co6 79.98(6)
Co4 Te7 Co3 78.8(5)
Co6 Te7 Co3 79.59(6)
Co6 Te7 Co4 80.1(5)
Co5 Te8 Co4 75.7(4)
Co5 Te8 Co6 75.0(4)
Co6 Te8 Co4 79.0(3)
Te1 Co1 Te2 83.8(3)
Te3 Co1 Te1 156.0(3)
Te3 Co1 Te2 90.3(5)
Te4 Co1 Te1 84.5(4)
Te4 Co1 Te2 159.1(4)
Te4 Co1 Te3 93.4(5)
P1 Co1 Te1 104.6(5)
P1 Co1 Te2 95.9(4)
P1 Co1 Te3 99.1(4)
P1 Co1 Te4 103.8(5)
C13A P1 C11A 103.5(9)
C13A P1 C15A 104.5(10)
C15A P1 C11A 99.3(9)
C11B P1 C15B 98.8(13)
C13B P1 C11B 104.3(14)
C13B P1 C15B 101.6(14)
H11A C11A H11B 107.8
C12A C11A H11A 109.0
C12A C11A H11B 109.0
C11A C12A H12A 109.5
C11A C12A H12B 109.5
C11A C12A H12C 109.5
H12A C12A H12B 109.5
H12A C12A H12C 109.5
H12B C12A H12C 109.5
H13A C13A H13B 108.1
C14A C13A H13A 109.5
C14A C13A H13B 109.5
C13A C14A H14A 109.5
C13A C14A H14B 109.5
C13A C14A H14C 109.5
H14A C14A H14B 109.5
H14A C14A H14C 109.5
H14B C14A H14C 109.5
H15A C15A H15B 106.9
C16A C15A H15A 107.4
C16A C15A H15B 107.4
C15A C16A H16A 109.5
C15A C16A H16B 109.5
C15A C16A H16C 109.5
H16A C16A H16B 109.5
H16A C16A H16C 109.5
H16B C16A H16C 109.5
H11C C11B H11D 107.3
C12B C11B H11C 108.2
C12B C11B H11D 108.2
C11B C12B H12D 109.5
C11B C12B H12E 109.5
C11B C12B H12F 109.5
H12D C12B H12E 109.5
H12D C12B H12F 109.5
H12E C12B H12F 109.5
H13C C13B H13D 107.4
C14B C13B H13C 108.2
C14B C13B H13D 108.2
C13B C14B H14D 109.5
C13B C14B H14E 109.5
C13B C14B H14F 109.5
H14D C14B H14E 109.5
H14D C14B H14F 109.5
H14E C14B H14F 109.5
H15C C15B H15D 107.1
C16B C15B H15C 107.8
C16B C15B H15D 107.8
C15B C16B H16D 109.5
C15B C16B H16E 109.5
C15B C16B H16F 109.5
H16D C16B H16E 109.5
H16D C16B H16F 109.5
H16E C16B H16F 109.5
Te1 Co2 Te2 83.0(10)
Te5 Co2 Te1 86.8(10)
Te5 Co2 Te2 158.73(8)
Te5 Co2 Te6 91.9(11)
Te6 Co2 Te1 155.3(3)
Te6 Co2 Te2 89.6(11)
P2 Co2 Te1 105.84(14)
P2 Co2 Te2 105.1(14)
P2 Co2 Te5 95.6(14)
P2 Co2 Te6 98.89(15)
C21 P2 Co2 115.1(9)
C21 P2 C25 103.2(8)
C23 P2 Co2 117.9(12)
C23 P2 C21 101.2(7)
C23 P2 C25 101.9(6)
C25 P2 Co2 115.2(6)
P2 C21 H21A 107.4
P2 C21 H21B 107.4
H21A C21 H21B 106.9
C22 C21 P2 119.8(10)
C22 C21 H21A 107.4
C22 C21 H21B 107.4
C21 C22 H22A 109.5
C21 C22 H22B 109.5
C21 C22 H22C 109.5
H22A C22 H22B 109.5
H22A C22 H22C 109.5
H22B C22 H22C 109.5
P2 C23 H23A 108.6
P2 C23 H23B 108.6
H23A C23 H23B 107.6
C24 C23 P2 114.7(10)
C24 C23 H23A 108.6
C24 C23 H23B 108.6
C23 C24 H24A 109.5
C23 C24 H24B 109.5
C23 C24 H24C 109.5
H24A C24 H24B 109.5
H24A C24 H24C 109.5
H24B C24 H24C 109.5
P2 C25 H25A 108.6
P2 C25 H25B 108.6
H25A C25 H25B 107.5
C26 C25 P2 114.8(10)
C26 C25 H25A 108.6
C26 C25 H25B 108.6
C25 C26 H26A 109.5
C25 C26 H26B 109.5
C25 C26 H26C 109.5
H26A C26 H26B 109.5
H26A C26 H26C 109.5
H26B C26 H26C 109.5
Te2 Co3 Te3 90.5(4)
Te2 Co3 Te7 154.4(4)
Te3 Co3 Te7 85.7(3)
Te6 Co3 Te2 90.2(3)
Te6 Co3 Te3 159.4(5)
Te6 Co3 Te7 84.8(3)
P3 Co3 Te2 100.4(4)
P3 Co3 Te3 106.9(4)
P3 Co3 Te6 93.2(3)
P3 Co3 Te7 104.9(3)
C31 P3 Co3 115.4(5)
C31 P3 C33 103.5(7)
C31 P3 C35 103.8(7)
C33 P3 Co3 116.2(6)
C33 P3 C35 102.1(6)
C35 P3 Co3 114.1(5)
P3 C31 H31A 107.9
P3 C31 H31B 107.9
H31A C31 H31B 107.2
C32 C31 P3 117.4(9)
C32 C31 H31A 107.9
C32 C31 H31B 107.9
C31 C32 H32A 109.5
C31 C32 H32B 109.5
C31 C32 H32C 109.5
H32A C32 H32B 109.5
H32A C32 H32C 109.5
H32B C32 H32C 109.5
P3 C33 H33A 108.2
P3 C33 H33B 108.2
H33A C33 H33B 107.3
C34 C33 P3 116.5(10)
C34 C33 H33A 108.2
C34 C33 H33B 108.2
C33 C34 H34A 109.5
C33 C34 H34B 109.5
C33 C34 H34C 109.5
H34A C34 H34B 109.5
H34A C34 H34C 109.5
H34B C34 H34C 109.5
P3 C35 H35A 108.7
P3 C35 H35B 108.7
H35A C35 H35B 107.6
C36 C35 P3 114.2(9)
C36 C35 H35A 108.7
C36 C35 H35B 108.7
C35 C36 H36A 109.5
C35 C36 H36B 109.5
C35 C36 H36C 109.5
H36A C36 H36B 109.5
H36A C36 H36C 109.5
H36B C36 H36C 109.5
Te3 Co4 Te8 159.29(7)
Te4 Co4 Te3 92.9(9)
Te4 Co4 Te7 156.21(16)
Te4 Co4 Te8 89.7(9)
Te7 Co4 Te3 85.1(7)
Te7 Co4 Te8 84.3(7)
P4 Co4 Te3 95.0(9)
P4 Co4 Te4 97.99(14)
P4 Co4 Te7 105.80(13)
P4 Co4 Te8 105.0(9)
C41 P4 Co4 115.6(5)
C43 P4 Co4 117.5(9)
C43 P4 C41 102.1(7)
C45 P4 Co4 114.2(7)
C45 P4 C41 102.5(8)
C45 P4 C43 102.9(7)
P4 C41 H41A 108.5
P4 C41 H41B 108.5
H41A C41 H41B 107.5
C42 C41 P4 115.0(11)
C42 C41 H41A 108.5
C42 C41 H41B 108.5
C41 C42 H42A 109.5
C41 C42 H42B 109.5
C41 C42 H42C 109.5
H42A C42 H42B 109.5
H42A C42 H42C 109.5
H42B C42 H42C 109.5
P4 C43 H43A 108.9
P4 C43 H43B 108.9
H43A C43 H43B 107.8
C44 C43 P4 113.2(12)
C44 C43 H43A 108.9
C44 C43 H43B 108.9
C43 C44 H44A 109.5
C43 C44 H44B 109.5
C43 C44 H44C 109.5
H44A C44 H44B 109.5
H44A C44 H44C 109.5
H44B C44 H44C 109.5
P4 C45 H45A 107.7
P4 C45 H45B 107.7
H45A C45 H45B 107.1
C46 C45 P4 118.3(11)
C46 C45 H45A 107.7
C46 C45 H45B 107.7
C45 C46 H46A 109.5
C45 C46 H46B 109.5
C45 C46 H46C 109.5
H46A C46 H46B 109.5
H46A C46 H46C 109.5
H46B C46 H46C 109.5
Te1 Co5 Te4 84.7(4)
Te5 Co5 Te1 86.0(3)
Te5 Co5 Te4 158.2(5)
Te5 Co5 Te8 90.5(5)
Te8 Co5 Te1 154.9(4)
Te8 Co5 Te4 89.6(5)
P5 Co5 Te1 106.6(5)
P5 Co5 Te4 93.5(5)
P5 Co5 Te5 108.0(4)
P5 Co5 Te8 98.2(4)
C51 P5 Co5 116.0(6)
C51 P5 C55 102.9(7)
C53 P5 Co5 117.0(6)
C53 P5 C51 102.2(7)
C53 P5 C55 101.8(7)
C55 P5 Co5 114.7(7)
P5 C51 H51A 107.2
P5 C51 H51B 107.2
H51A C51 H51B 106.8
C52 C51 P5 120.6(10)
C52 C51 H51A 107.2
C52 C51 H51B 107.2
C51 C52 H52A 109.5
C51 C52 H52B 109.5
C51 C52 H52C 109.5
H52A C52 H52B 109.5
H52A C52 H52C 109.5
H52B C52 H52C 109.5
P5 C53 H53A 108.6
P5 C53 H53B 108.6
H53A C53 H53B 107.6
C54 C53 P5 114.6(11)
C54 C53 H53A 108.6
C54 C53 H53B 108.6
C53 C54 H54A 109.5
C53 C54 H54B 109.5
C53 C54 H54C 109.5
H54A C54 H54B 109.5
H54A C54 H54C 109.5
H54B C54 H54C 109.5
P5 C55 H55A 108.1
P5 C55 H55B 108.1
H55A C55 H55B 107.3
C56 C55 P5 116.8(13)
C56 C55 H55A 108.1
C56 C55 H55B 108.1
C55 C56 H56A 109.5
C55 C56 H56B 109.5
C55 C56 H56C 109.5
H56A C56 H56B 109.5
H56A C56 H56C 109.5
H56B C56 H56C 109.5
Te5 Co6 Te6 91.6(3)
Te7 Co6 Te5 156.8(4)
Te7 Co6 Te6 85.5(3)
Te8 Co6 Te5 90.7(4)
Te8 Co6 Te6 158.7(5)
Te8 Co6 Te7 84.1(3)
P6 Co6 Te5 99.2(4)
P6 Co6 Te6 106.0(4)
P6 Co6 Te7 103.8(4)
P6 Co6 Te8 94.5(5)
C61 P6 Co6 117.1(6)
C61 P6 C63 103.3(8)
C61 P6 C65 102.8(9)
C63 P6 Co6 116.4(7)
C63 P6 C65 100.6(9)
C65 P6 Co6 114.4(7)
P6 C61 H61A 108.5
P6 C61 H61B 108.5
H61A C61 H61B 107.5
C62 C61 P6 115.0(13)
C62 C61 H61A 108.5
C62 C61 H61B 108.5
C61 C62 H62A 109.5
C61 C62 H62B 109.5
C61 C62 H62C 109.5
H62A C62 H62B 109.5
H62A C62 H62C 109.5
H62B C62 H62C 109.5
P6 C63 H63A 108.6
P6 C63 H63B 108.6
H63A C63 H63B 107.5
C64 C63 P6 114.8(15)
C64 C63 H63A 108.6
C64 C63 H63B 108.6
C63 C64 H64A 109.5
C63 C64 H64B 109.5
C63 C64 H64C 109.5
H64A C64 H64B 109.5
H64A C64 H64C 109.5
H64B C64 H64C 109.5
P6 C65 H65A 107.5
P6 C65 H65B 107.5
H65A C65 H65B 107.0
C66 C65 P6 119.3(13)
C66 C65 H65A 107.5
C66 C65 H65B 107.5
C65 C66 H66A 109.5
C65 C66 H66B 109.5
C65 C66 H66C 109.5
H66A C66 H66B 109.5
H66A C66 H66C 109.5
H66B C66 H66C 109.5
C2_1 C1_1 C5_1 100.1
C6_1 C1_1 C2_1 109.5
C6_1 C1_1 C5_1 109.4
C3_1 C2_1 C1_1 110.2
C9_1 C2_1 C1_1 123.2
C9_1 C2_1 C3_1 118.9
C2_1 C3_1 C4_1 108.5
C12_1 C3_1 C2_1 121.2
C12_1 C3_1 C4_1 119.9
C5_1 C4_1 C3_1 108.6
C15_1 C4_1 C3_1 119.9
C15_1 C4_1 C5_1 121.2
C4_1 C5_1 C1_1 110.1
C18_1 C5_1 C1_1 123.3
C18_1 C5_1 C4_1 118.8
C7_1 C6_1 C1_1 122.2
C7_1 C6_1 C20_1 107.0
C20_1 C6_1 C1_1 122.3
C6_1 C7_1 C22_1 109.3
C8_1 C7_1 C6_1 122.9
C8_1 C7_1 C22_1 118.6
C7_1 C8_1 C9_1 117.7
C7_1 C8_1 C23_1 119.8
C23_1 C8_1 C9_1 107.9
C2_1 C9_1 C8_1 121.4
C2_1 C9_1 C10_1 120.2
C10_1 C9_1 C8_1 107.1
C11_1 C10_1 C9_1 120.6
C11_1 C10_1 C24_1 120.2
C24_1 C10_1 C9_1 108.6
C10_1 C11_1 C12_1 119.6
C10_1 C11_1 C25_1 119.6
C12_1 C11_1 C25_1 108.7
C3_1 C12_1 C11_1 119.3
C3_1 C12_1 C13_1 119.8
C11_1 C12_1 C13_1 107.1
C14_1 C13_1 C12_1 120.1
C14_1 C13_1 C26_1 119.8
C26_1 C13_1 C12_1 108.5
C13_1 C14_1 C15_1 120.5
C13_1 C14_1 C27_1 119.7
C15_1 C14_1 C27_1 108.6
C4_1 C15_1 C14_1 119.8
C4_1 C15_1 C16_1 119.3
C16_1 C15_1 C14_1 107.2
C15_1 C16_1 C28_1 108.4
C17_1 C16_1 C15_1 119.6
C17_1 C16_1 C28_1 119.3
C16_1 C17_1 C18_1 120.5
C16_1 C17_1 C29_1 120.3
C29_1 C17_1 C18_1 108.6
C5_1 C18_1 C17_1 120.5
C5_1 C18_1 C19_1 121.4
C19_1 C18_1 C17_1 107.1
C20_1 C19_1 C18_1 117.6
C20_1 C19_1 C30_1 119.9
C30_1 C19_1 C18_1 107.9
C6_1 C20_1 C21_1 109.3
C19_1 C20_1 C6_1 123.1
C19_1 C20_1 C21_1 118.5
C22_1 C21_1 C20_1 107.1
C32_1 C21_1 C20_1 122.1
C32_1 C21_1 C22_1 121.6
C21_1 C22_1 C7_1 107.0
C33_1 C22_1 C7_1 122.4
C33_1 C22_1 C21_1 121.2
C8_1 C23_1 C24_1 108.8
C34_1 C23_1 C8_1 122.5
C34_1 C23_1 C24_1 119.9
C10_1 C24_1 C23_1 107.5
C35_1 C24_1 C10_1 121.3
C35_1 C24_1 C23_1 121.9
C26_1 C25_1 C11_1 108.1
C36_1 C25_1 C11_1 121.3
C36_1 C25_1 C26_1 121.4
C25_1 C26_1 C13_1 107.6
C37_1 C26_1 C13_1 121.5
C37_1 C26_1 C25_1 121.1
C28_1 C27_1 C14_1 107.6
C38_1 C27_1 C14_1 121.8
C38_1 C27_1 C28_1 121.2
C27_1 C28_1 C16_1 108.2
C39_1 C28_1 C16_1 121.6
C39_1 C28_1 C27_1 121.4
C30_1 C29_1 C17_1 107.7
C40_1 C29_1 C17_1 121.4
C40_1 C29_1 C30_1 121.7
C29_1 C30_1 C19_1 108.7
C31_1 C30_1 C19_1 122.4
C31_1 C30_1 C29_1 120.3
C30_1 C31_1 C32_1 117.9
C70_1 C31_1 C30_1 116.8
C70_1 C31_1 C32_1 118.5
C21_1 C32_1 C31_1 118.8
C61_1 C32_1 C21_1 116.1
C61_1 C32_1 C31_1 118.9
C22_1 C33_1 C34_1 118.4
C22_1 C33_1 C62_1 116.1
C62_1 C33_1 C34_1 118.9
C23_1 C34_1 C33_1 118.0
C63_1 C34_1 C23_1 116.6
C63_1 C34_1 C33_1 118.4
C24_1 C35_1 C36_1 118.9
C64_1 C35_1 C24_1 116.5
C64_1 C35_1 C36_1 118.3
C25_1 C36_1 C35_1 118.4
C25_1 C36_1 C65_1 116.0
C65_1 C36_1 C35_1 119.0
C26_1 C37_1 C38_1 118.4
C66_1 C37_1 C26_1 116.2
C66_1 C37_1 C38_1 118.8
C27_1 C38_1 C37_1 118.5
C27_1 C38_1 C67_1 116.3
C67_1 C38_1 C37_1 118.8
C28_1 C39_1 C40_1 118.7
C28_1 C39_1 C68_1 116.1
C68_1 C39_1 C40_1 118.8
C29_1 C40_1 C39_1 118.3
C69_1 C40_1 C29_1 116.5
C69_1 C40_1 C39_1 118.5
C42_1 C41_1 C45_1 108.0
C46_1 C41_1 C42_1 119.7
C46_1 C41_1 C45_1 119.9
C41_1 C42_1 C43_1 108.1
C49_1 C42_1 C41_1 119.7
C49_1 C42_1 C43_1 120.2
C44_1 C43_1 C42_1 107.9
C52_1 C43_1 C42_1 119.0
C52_1 C43_1 C44_1 120.0
C43_1 C44_1 C45_1 108.1
C55_1 C44_1 C43_1 120.0
C55_1 C44_1 C45_1 119.1
C41_1 C45_1 C44_1 107.9
C58_1 C45_1 C41_1 119.8
C58_1 C45_1 C44_1 120.2
C41_1 C46_1 C47_1 120.1
C41_1 C46_1 C60_1 120.1
C60_1 C46_1 C47_1 107.2
C48_1 C47_1 C46_1 120.0
C48_1 C47_1 C62_1 119.4
C62_1 C47_1 C46_1 108.7
C47_1 C48_1 C49_1 120.0
C47_1 C48_1 C63_1 120.2
C49_1 C48_1 C63_1 108.5
C42_1 C49_1 C48_1 120.4
C42_1 C49_1 C50_1 120.2
C48_1 C49_1 C50_1 107.2
C51_1 C50_1 C49_1 119.7
C51_1 C50_1 C64_1 120.7
C64_1 C50_1 C49_1 108.4
C50_1 C51_1 C52_1 120.4
C50_1 C51_1 C65_1 119.1
C65_1 C51_1 C52_1 108.4
C43_1 C52_1 C51_1 120.5
C43_1 C52_1 C53_1 119.8
C53_1 C52_1 C51_1 107.3
C52_1 C53_1 C66_1 108.1
C54_1 C53_1 C52_1 120.1
C54_1 C53_1 C66_1 120.1
C53_1 C54_1 C55_1 120.2
C53_1 C54_1 C67_1 119.6
C55_1 C54_1 C67_1 108.4
C44_1 C55_1 C54_1 119.8
C44_1 C55_1 C56_1 120.4
C54_1 C55_1 C56_1 107.2
C57_1 C56_1 C55_1 120.2
C57_1 C56_1 C68_1 119.2
C68_1 C56_1 C55_1 108.4
C56_1 C57_1 C58_1 119.8
C56_1 C57_1 C69_1 120.4
C69_1 C57_1 C58_1 108.7
C45_1 C58_1 C57_1 120.2
C45_1 C58_1 C59_1 120.0
C57_1 C58_1 C59_1 107.0
C60_1 C59_1 C58_1 120.2
C60_1 C59_1 C70_1 120.1
C70_1 C59_1 C58_1 108.4
C46_1 C60_1 C61_1 108.2
C59_1 C60_1 C46_1 120.1
C59_1 C60_1 C61_1 119.7
C32_1 C61_1 C60_1 121.0
C32_1 C61_1 C62_1 120.9
C62_1 C61_1 C60_1 108.3
C33_1 C62_1 C47_1 121.5
C33_1 C62_1 C61_1 121.4
C61_1 C62_1 C47_1 107.6
C34_1 C63_1 C48_1 121.4
C34_1 C63_1 C64_1 121.9
C64_1 C63_1 C48_1 107.6
C35_1 C64_1 C50_1 121.3
C35_1 C64_1 C63_1 120.7
C63_1 C64_1 C50_1 108.2
C36_1 C65_1 C51_1 121.4
C36_1 C65_1 C66_1 121.4
C66_1 C65_1 C51_1 108.0
C37_1 C66_1 C53_1 121.1
C37_1 C66_1 C65_1 121.1
C65_1 C66_1 C53_1 108.1
C38_1 C67_1 C54_1 121.4
C38_1 C67_1 C68_1 121.1
C68_1 C67_1 C54_1 107.8
C39_1 C68_1 C56_1 121.4
C39_1 C68_1 C67_1 121.2
C67_1 C68_1 C56_1 108.2
C40_1 C69_1 C57_1 121.4
C40_1 C69_1 C70_1 120.7
C70_1 C69_1 C57_1 107.9
C31_1 C70_1 C59_1 121.5
C31_1 C70_1 C69_1 121.6
C69_1 C70_1 C59_1 108.0
C2_2 C1_2 C5_2 100.0
C6_2 C1_2 C2_2 109.5
C6_2 C1_2 C5_2 109.5
C3_2 C2_2 C1_2 110.3
C9_2 C2_2 C1_2 123.1
C9_2 C2_2 C3_2 119.0
C2_2 C3_2 C4_2 108.5
C12_2 C3_2 C2_2 121.3
C12_2 C3_2 C4_2 119.9
C5_2 C4_2 C3_2 108.6
C15_2 C4_2 C3_2 119.9
C15_2 C4_2 C5_2 121.3
C4_2 C5_2 C1_2 110.3
C18_2 C5_2 C1_2 123.2
C18_2 C5_2 C4_2 118.8
C7_2 C6_2 C1_2 122.3
C7_2 C6_2 C20_2 106.9
C20_2 C6_2 C1_2 122.3
C6_2 C7_2 C22_2 109.4
C8_2 C7_2 C6_2 122.8
C8_2 C7_2 C22_2 118.6
C7_2 C8_2 C9_2 117.7
C7_2 C8_2 C23_2 119.7
C23_2 C8_2 C9_2 108.0
C2_2 C9_2 C8_2 121.5
C2_2 C9_2 C10_2 120.1
C10_2 C9_2 C8_2 107.1
C11_2 C10_2 C9_2 120.7
C11_2 C10_2 C24_2 120.2
C24_2 C10_2 C9_2 108.5
C10_2 C11_2 C12_2 119.7
C10_2 C11_2 C25_2 119.6
C12_2 C11_2 C25_2 108.7
C3_2 C12_2 C11_2 119.2
C3_2 C12_2 C13_2 119.9
C11_2 C12_2 C13_2 107.1
C14_2 C13_2 C12_2 120.1
C14_2 C13_2 C26_2 119.8
C26_2 C13_2 C12_2 108.5
C13_2 C14_2 C15_2 120.4
C13_2 C14_2 C27_2 119.6
C15_2 C14_2 C27_2 108.7
C4_2 C15_2 C14_2 119.9
C4_2 C15_2 C16_2 119.2
C16_2 C15_2 C14_2 107.1
C15_2 C16_2 C28_2 108.4
C17_2 C16_2 C15_2 119.6
C17_2 C16_2 C28_2 119.3
C16_2 C17_2 C18_2 120.6
C16_2 C17_2 C29_2 120.3
C29_2 C17_2 C18_2 108.5
C5_2 C18_2 C17_2 120.4
C5_2 C18_2 C19_2 121.4
C17_2 C18_2 C19_2 107.2
C20_2 C19_2 C18_2 117.7
C20_2 C19_2 C30_2 119.8
C30_2 C19_2 C18_2 107.9
C6_2 C20_2 C21_2 109.4
C19_2 C20_2 C6_2 122.9
C19_2 C20_2 C21_2 118.6
C22_2 C21_2 C20_2 107.1
C32_2 C21_2 C20_2 122.1
C32_2 C21_2 C22_2 121.6
C21_2 C22_2 C7_2 106.9
C33_2 C22_2 C7_2 122.4
C33_2 C22_2 C21_2 121.2
C8_2 C23_2 C24_2 108.7
C8_2 C23_2 C34_2 122.5
C34_2 C23_2 C24_2 120.0
C10_2 C24_2 C23_2 107.6
C35_2 C24_2 C10_2 121.3
C35_2 C24_2 C23_2 121.9
C26_2 C25_2 C11_2 108.1
C36_2 C25_2 C11_2 121.3
C36_2 C25_2 C26_2 121.4
C25_2 C26_2 C13_2 107.6
C37_2 C26_2 C13_2 121.6
C37_2 C26_2 C25_2 121.1
C28_2 C27_2 C14_2 107.5
C38_2 C27_2 C14_2 121.9
C38_2 C27_2 C28_2 121.2
C27_2 C28_2 C16_2 108.3
C39_2 C28_2 C16_2 121.6
C39_2 C28_2 C27_2 121.4
C30_2 C29_2 C17_2 107.8
C40_2 C29_2 C17_2 121.4
C40_2 C29_2 C30_2 121.6
C29_2 C30_2 C19_2 108.6
C31_2 C30_2 C19_2 122.4
C31_2 C30_2 C29_2 120.3
C30_2 C31_2 C32_2 117.9
C70_2 C31_2 C30_2 116.8
C70_2 C31_2 C32_2 118.5
C21_2 C32_2 C31_2 118.7
C61_2 C32_2 C21_2 116.2
C61_2 C32_2 C31_2 118.9
C22_2 C33_2 C34_2 118.3
C22_2 C33_2 C62_2 116.2
C62_2 C33_2 C34_2 118.8
C23_2 C34_2 C33_2 118.0
C63_2 C34_2 C23_2 116.6
C63_2 C34_2 C33_2 118.4
C24_2 C35_2 C36_2 118.9
C64_2 C35_2 C24_2 116.4
C64_2 C35_2 C36_2 118.4
C25_2 C36_2 C35_2 118.5
C25_2 C36_2 C65_2 116.0
C65_2 C36_2 C35_2 118.9
C26_2 C37_2 C38_2 118.4
C66_2 C37_2 C26_2 116.2
C66_2 C37_2 C38_2 118.8
C27_2 C38_2 C37_2 118.4
C27_2 C38_2 C67_2 116.3
C67_2 C38_2 C37_2 118.7
C28_2 C39_2 C40_2 118.8
C28_2 C39_2 C68_2 116.1
C68_2 C39_2 C40_2 118.8
C29_2 C40_2 C39_2 118.3
C69_2 C40_2 C29_2 116.4
C69_2 C40_2 C39_2 118.6
C42_2 C41_2 C45_2 107.9
C46_2 C41_2 C42_2 119.8
C46_2 C41_2 C45_2 119.9
C41_2 C42_2 C43_2 108.2
C49_2 C42_2 C41_2 119.6
C49_2 C42_2 C43_2 120.1
C44_2 C43_2 C42_2 107.8
C52_2 C43_2 C42_2 119.2
C52_2 C43_2 C44_2 119.9
C43_2 C44_2 C45_2 108.0
C55_2 C44_2 C43_2 119.9
C55_2 C44_2 C45_2 119.2
C41_2 C45_2 C44_2 108.1
C58_2 C45_2 C41_2 119.7
C58_2 C45_2 C44_2 120.2
C41_2 C46_2 C47_2 120.2
C41_2 C46_2 C60_2 120.1
C60_2 C46_2 C47_2 107.1
C48_2 C47_2 C46_2 119.9
C48_2 C47_2 C62_2 119.4
C62_2 C47_2 C46_2 108.7
C47_2 C48_2 C49_2 120.1
C47_2 C48_2 C63_2 120.1
C49_2 C48_2 C63_2 108.4
C42_2 C49_2 C48_2 120.4
C42_2 C49_2 C50_2 120.1
C48_2 C49_2 C50_2 107.3
C51_2 C50_2 C49_2 119.8
C51_2 C50_2 C64_2 120.7
C64_2 C50_2 C49_2 108.3
C50_2 C51_2 C52_2 120.4
C50_2 C51_2 C65_2 119.2
C52_2 C51_2 C65_2 108.4
C43_2 C52_2 C51_2 120.4
C43_2 C52_2 C53_2 120.0
C53_2 C52_2 C51_2 107.3
C52_2 C53_2 C66_2 108.2
C54_2 C53_2 C52_2 120.1
C54_2 C53_2 C66_2 120.0
C53_2 C54_2 C55_2 120.1
C53_2 C54_2 C67_2 119.6
C55_2 C54_2 C67_2 108.5
C44_2 C55_2 C54_2 120.0
C44_2 C55_2 C56_2 120.4
C56_2 C55_2 C54_2 107.1
C55_2 C56_2 C68_2 108.4
C57_2 C56_2 C55_2 120.1
C57_2 C56_2 C68_2 119.3
C56_2 C57_2 C58_2 120.0
C56_2 C57_2 C69_2 120.3
C69_2 C57_2 C58_2 108.6
C45_2 C58_2 C57_2 120.2
C45_2 C58_2 C59_2 120.0
C57_2 C58_2 C59_2 107.0
C60_2 C59_2 C58_2 120.2
C60_2 C59_2 C70_2 120.1
C70_2 C59_2 C58_2 108.4
C46_2 C60_2 C61_2 108.2
C59_2 C60_2 C46_2 120.0
C59_2 C60_2 C61_2 119.7
C32_2 C61_2 C60_2 121.1
C32_2 C61_2 C62_2 120.8
C62_2 C61_2 C60_2 108.3
C33_2 C62_2 C47_2 121.5
C33_2 C62_2 C61_2 121.3
C61_2 C62_2 C47_2 107.6
C34_2 C63_2 C48_2 121.4
C34_2 C63_2 C64_2 121.9
C64_2 C63_2 C48_2 107.7
C35_2 C64_2 C50_2 121.3
C35_2 C64_2 C63_2 120.7
C63_2 C64_2 C50_2 108.3
C36_2 C65_2 C51_2 121.3
C36_2 C65_2 C66_2 121.4
C66_2 C65_2 C51_2 108.1
C37_2 C66_2 C53_2 121.2
C37_2 C66_2 C65_2 121.2
C65_2 C66_2 C53_2 108.0
C38_2 C67_2 C54_2 121.5
C38_2 C67_2 C68_2 121.1
C68_2 C67_2 C54_2 107.7
C39_2 C68_2 C56_2 121.4
C39_2 C68_2 C67_2 121.2
C67_2 C68_2 C56_2 108.2
C40_2 C69_2 C57_2 121.3
C40_2 C69_2 C70_2 120.8
C70_2 C69_2 C57_2 107.9
C31_2 C70_2 C59_2 121.5
C31_2 C70_2 C69_2 121.5
C69_2 C70_2 C59_2 108.0
C5_3 C1_3 C2_3 107.8
C6_3 C1_3 C2_3 120.2
C6_3 C1_3 C5_3 119.0
C3_3 C2_3 C1_3 108.2
C9_3 C2_3 C1_3 119.7
C9_3 C2_3 C3_3 119.7
C2_3 C3_3 C4_3 107.9
C12_3 C3_3 C2_3 120.1
C12_3 C3_3 C4_3 119.3
C5_3 C4_3 C3_3 108.0
C15_3 C4_3 C3_3 119.9
C15_3 C4_3 C5_3 119.7
C1_3 C5_3 C4_3 108.2
C18_3 C5_3 C1_3 119.8
C18_3 C5_3 C4_3 119.8
C1_3 C6_3 C7_3 120.0
C1_3 C6_3 C20_3 121.1
C20_3 C6_3 C7_3 106.8
C8_3 C7_3 C6_3 119.5
C8_3 C7_3 C22_3 120.4
C22_3 C7_3 C6_3 108.7
C7_3 C8_3 C9_3 120.8
C7_3 C8_3 C23_3 119.2
C9_3 C8_3 C23_3 108.8
C2_3 C9_3 C8_3 119.8
C2_3 C9_3 C10_3 120.2
C10_3 C9_3 C8_3 106.6
C9_3 C10_3 C24_3 108.6
C11_3 C10_3 C9_3 120.2
C11_3 C10_3 C24_3 119.8
C10_3 C11_3 C12_3 120.1
C10_3 C11_3 C25_3 119.9
C25_3 C11_3 C12_3 108.0
C3_3 C12_3 C11_3 119.7
C3_3 C12_3 C13_3 120.4
C13_3 C12_3 C11_3 107.4
C12_3 C13_3 C26_3 108.4
C14_3 C13_3 C12_3 120.0
C14_3 C13_3 C26_3 119.9
C13_3 C14_3 C15_3 120.0
C13_3 C14_3 C27_3 119.8
C27_3 C14_3 C15_3 108.5
C4_3 C15_3 C14_3 120.3
C4_3 C15_3 C16_3 120.2
C14_3 C15_3 C16_3 107.1
C17_3 C16_3 C15_3 119.9
C17_3 C16_3 C28_3 119.9
C28_3 C16_3 C15_3 108.6
C16_3 C17_3 C18_3 120.0
C16_3 C17_3 C29_3 119.4
C18_3 C17_3 C29_3 108.8
C5_3 C18_3 C17_3 120.3
C5_3 C18_3 C19_3 120.7
C17_3 C18_3 C19_3 106.8
C20_3 C19_3 C18_3 119.5
C20_3 C19_3 C30_3 119.5
C30_3 C19_3 C18_3 108.8
C6_3 C20_3 C21_3 109.2
C19_3 C20_3 C6_3 119.9
C19_3 C20_3 C21_3 119.5
C22_3 C21_3 C20_3 107.3
C32_3 C21_3 C20_3 121.7
C32_3 C21_3 C22_3 121.5
C21_3 C22_3 C7_3 107.9
C33_3 C22_3 C7_3 121.5
C33_3 C22_3 C21_3 121.0
C24_3 C23_3 C8_3 108.0
C34_3 C23_3 C8_3 121.4
C34_3 C23_3 C24_3 121.4
C23_3 C24_3 C10_3 108.0
C35_3 C24_3 C10_3 121.4
C35_3 C24_3 C23_3 121.4
C26_3 C25_3 C11_3 108.0
C36_3 C25_3 C11_3 121.5
C36_3 C25_3 C26_3 121.1
C25_3 C26_3 C13_3 108.3
C37_3 C26_3 C13_3 121.3
C37_3 C26_3 C25_3 121.4
C28_3 C27_3 C14_3 108.3
C38_3 C27_3 C14_3 121.6
C38_3 C27_3 C28_3 120.8
C27_3 C28_3 C16_3 107.5
C39_3 C28_3 C16_3 121.7
C39_3 C28_3 C27_3 121.2
C30_3 C29_3 C17_3 107.8
C40_3 C29_3 C17_3 122.0
C40_3 C29_3 C30_3 120.8
C29_3 C30_3 C19_3 107.8
C31_3 C30_3 C19_3 122.0
C31_3 C30_3 C29_3 121.1
C30_3 C31_3 C32_3 117.8
C70_3 C31_3 C30_3 116.5
C70_3 C31_3 C32_3 118.9
C21_3 C32_3 C31_3 119.2
C21_3 C32_3 C61_3 116.1
C61_3 C32_3 C31_3 118.4
C22_3 C33_3 C34_3 118.4
C22_3 C33_3 C62_3 116.4
C62_3 C33_3 C34_3 118.8
C23_3 C34_3 C33_3 118.9
C63_3 C34_3 C23_3 115.9
C63_3 C34_3 C33_3 118.6
C24_3 C35_3 C36_3 118.8
C64_3 C35_3 C24_3 116.3
C64_3 C35_3 C36_3 118.3
C25_3 C36_3 C35_3 118.3
C65_3 C36_3 C25_3 116.4
C65_3 C36_3 C35_3 118.5
C26_3 C37_3 C38_3 118.8
C26_3 C37_3 C66_3 116.3
C66_3 C37_3 C38_3 117.8
C27_3 C38_3 C37_3 118.3
C67_3 C38_3 C27_3 116.3
C67_3 C38_3 C37_3 119.4
C28_3 C39_3 C40_3 118.5
C68_3 C39_3 C28_3 116.0
C68_3 C39_3 C40_3 119.1
C29_3 C40_3 C39_3 118.3
C29_3 C40_3 C69_3 116.8
C69_3 C40_3 C39_3 118.0
C42_3 C41_3 C45_3 108.0
C46_3 C41_3 C42_3 120.2
C46_3 C41_3 C45_3 119.9
C41_3 C42_3 C43_3 108.2
C49_3 C42_3 C41_3 119.4
C49_3 C42_3 C43_3 119.7
C44_3 C43_3 C42_3 107.8
C52_3 C43_3 C42_3 120.0
C52_3 C43_3 C44_3 119.9
C43_3 C44_3 C45_3 108.5
C55_3 C44_3 C43_3 119.7
C55_3 C44_3 C45_3 119.7
C44_3 C45_3 C41_3 107.5
C58_3 C45_3 C41_3 119.5
C58_3 C45_3 C44_3 120.1
C41_3 C46_3 C47_3 120.5
C41_3 C46_3 C60_3 120.3
C47_3 C46_3 C60_3 106.7
C46_3 C47_3 C62_3 109.0
C48_3 C47_3 C46_3 119.7
C48_3 C47_3 C62_3 119.8
C47_3 C48_3 C49_3 119.9
C47_3 C48_3 C63_3 119.5
C49_3 C48_3 C63_3 108.7
C42_3 C49_3 C48_3 120.4
C42_3 C49_3 C50_3 120.0
C48_3 C49_3 C50_3 106.7
C51_3 C50_3 C49_3 119.9
C51_3 C50_3 C64_3 119.9
C64_3 C50_3 C49_3 108.7
C50_3 C51_3 C52_3 120.3
C50_3 C51_3 C65_3 119.0
C52_3 C51_3 C65_3 109.1
C43_3 C52_3 C51_3 120.0
C43_3 C52_3 C53_3 120.3
C51_3 C52_3 C53_3 106.8
C54_3 C53_3 C52_3 119.8
C54_3 C53_3 C66_3 120.1
C66_3 C53_3 C52_3 108.7
C53_3 C54_3 C55_3 120.2
C53_3 C54_3 C67_3 119.6
C55_3 C54_3 C67_3 108.7
C44_3 C55_3 C54_3 120.1
C44_3 C55_3 C56_3 120.1
C54_3 C55_3 C56_3 106.8
C57_3 C56_3 C55_3 120.0
C57_3 C56_3 C68_3 120.1
C68_3 C56_3 C55_3 108.5
C56_3 C57_3 C58_3 120.0
C56_3 C57_3 C69_3 119.4
C69_3 C57_3 C58_3 108.8
C45_3 C58_3 C57_3 120.2
C45_3 C58_3 C59_3 120.4
C59_3 C58_3 C57_3 106.9
C58_3 C59_3 C70_3 108.7
C60_3 C59_3 C58_3 120.3
C60_3 C59_3 C70_3 119.3
C59_3 C60_3 C46_3 119.6
C59_3 C60_3 C61_3 120.4
C61_3 C60_3 C46_3 108.3
C32_3 C61_3 C60_3 121.1
C32_3 C61_3 C62_3 120.6
C62_3 C61_3 C60_3 108.8
C33_3 C62_3 C47_3 121.5
C33_3 C62_3 C61_3 121.6
C61_3 C62_3 C47_3 107.2
C34_3 C63_3 C48_3 121.6
C34_3 C63_3 C64_3 121.5
C64_3 C63_3 C48_3 107.9
C35_3 C64_3 C50_3 121.8
C35_3 C64_3 C63_3 120.9
C63_3 C64_3 C50_3 107.9
C36_3 C65_3 C51_3 122.2
C36_3 C65_3 C66_3 121.6
C66_3 C65_3 C51_3 107.0
C37_3 C66_3 C53_3 121.5
C37_3 C66_3 C65_3 120.6
C65_3 C66_3 C53_3 108.4
C38_3 C67_3 C54_3 121.4
C38_3 C67_3 C68_3 121.7
C68_3 C67_3 C54_3 107.7
C39_3 C68_3 C56_3 121.1
C39_3 C68_3 C67_3 121.1
C67_3 C68_3 C56_3 108.2
C40_3 C69_3 C57_3 122.1
C40_3 C69_3 C70_3 120.6
C70_3 C69_3 C57_3 108.1
C31_3 C70_3 C59_3 121.7
C31_3 C70_3 C69_3 121.8
C69_3 C70_3 C59_3 107.5
C5_4 C1_4 C2_4 107.8
C6_4 C1_4 C2_4 120.2
C6_4 C1_4 C5_4 119.0
C3_4 C2_4 C1_4 108.3
C9_4 C2_4 C1_4 119.7
C9_4 C2_4 C3_4 119.7
C2_4 C3_4 C4_4 107.8
C12_4 C3_4 C2_4 120.1
C12_4 C3_4 C4_4 119.4
C5_4 C4_4 C3_4 108.0
C15_4 C4_4 C3_4 119.9
C15_4 C4_4 C5_4 119.7
C1_4 C5_4 C4_4 108.2
C18_4 C5_4 C1_4 119.8
C18_4 C5_4 C4_4 119.8
C1_4 C6_4 C7_4 120.0
C1_4 C6_4 C20_4 121.2
C20_4 C6_4 C7_4 106.8
C8_4 C7_4 C6_4 119.5
C8_4 C7_4 C22_4 120.3
C22_4 C7_4 C6_4 108.8
C7_4 C8_4 C9_4 120.8
C7_4 C8_4 C23_4 119.2
C9_4 C8_4 C23_4 108.8
C2_4 C9_4 C8_4 119.8
C2_4 C9_4 C10_4 120.3
C10_4 C9_4 C8_4 106.6
C9_4 C10_4 C24_4 108.6
C11_4 C10_4 C9_4 120.2
C11_4 C10_4 C24_4 119.8
C10_4 C11_4 C12_4 120.1
C10_4 C11_4 C25_4 119.9
C25_4 C11_4 C12_4 108.0
C3_4 C12_4 C11_4 119.7
C3_4 C12_4 C13_4 120.4
C13_4 C12_4 C11_4 107.3
C12_4 C13_4 C26_4 108.4
C14_4 C13_4 C12_4 120.0
C14_4 C13_4 C26_4 120.0
C13_4 C14_4 C15_4 120.1
C13_4 C14_4 C27_4 119.7
C27_4 C14_4 C15_4 108.5
C4_4 C15_4 C14_4 120.3
C4_4 C15_4 C16_4 120.2
C14_4 C15_4 C16_4 107.1
C17_4 C16_4 C15_4 119.9
C17_4 C16_4 C28_4 119.9
C28_4 C16_4 C15_4 108.6
C16_4 C17_4 C18_4 120.1
C16_4 C17_4 C29_4 119.4
C18_4 C17_4 C29_4 108.8
C5_4 C18_4 C17_4 120.2
C5_4 C18_4 C19_4 120.7
C17_4 C18_4 C19_4 106.8
C20_4 C19_4 C18_4 119.6
C20_4 C19_4 C30_4 119.5
C30_4 C19_4 C18_4 108.8
C6_4 C20_4 C21_4 109.2
C19_4 C20_4 C6_4 119.8
C19_4 C20_4 C21_4 119.5
C22_4 C21_4 C20_4 107.4
C32_4 C21_4 C20_4 121.7
C32_4 C21_4 C22_4 121.5
C21_4 C22_4 C7_4 107.9
C33_4 C22_4 C7_4 121.5
C33_4 C22_4 C21_4 121.1
C24_4 C23_4 C8_4 108.0
C34_4 C23_4 C8_4 121.4
C34_4 C23_4 C24_4 121.4
C23_4 C24_4 C10_4 107.9
C35_4 C24_4 C10_4 121.4
C35_4 C24_4 C23_4 121.4
C26_4 C25_4 C11_4 107.9
C36_4 C25_4 C11_4 121.5
C36_4 C25_4 C26_4 121.1
C25_4 C26_4 C13_4 108.3
C37_4 C26_4 C13_4 121.3
C37_4 C26_4 C25_4 121.4
C28_4 C27_4 C14_4 108.2
C38_4 C27_4 C14_4 121.6
C38_4 C27_4 C28_4 120.9
C27_4 C28_4 C16_4 107.6
C39_4 C28_4 C16_4 121.6
C39_4 C28_4 C27_4 121.2
C30_4 C29_4 C17_4 107.8
C40_4 C29_4 C17_4 122.0
C40_4 C29_4 C30_4 120.8
C29_4 C30_4 C19_4 107.8
C31_4 C30_4 C19_4 122.1
C31_4 C30_4 C29_4 121.1
C30_4 C31_4 C32_4 117.9
C70_4 C31_4 C30_4 116.5
C70_4 C31_4 C32_4 118.8
C21_4 C32_4 C31_4 119.1
C21_4 C32_4 C61_4 116.1
C61_4 C32_4 C31_4 118.4
C22_4 C33_4 C34_4 118.4
C62_4 C33_4 C22_4 116.4
C62_4 C33_4 C34_4 118.7
C23_4 C34_4 C33_4 118.9
C63_4 C34_4 C23_4 115.9
C63_4 C34_4 C33_4 118.7
C24_4 C35_4 C36_4 118.8
C64_4 C35_4 C24_4 116.3
C64_4 C35_4 C36_4 118.3
C25_4 C36_4 C35_4 118.3
C65_4 C36_4 C25_4 116.5
C65_4 C36_4 C35_4 118.5
C26_4 C37_4 C38_4 118.8
C26_4 C37_4 C66_4 116.4
C66_4 C37_4 C38_4 117.8
C27_4 C38_4 C37_4 118.3
C67_4 C38_4 C27_4 116.3
C67_4 C38_4 C37_4 119.4
C28_4 C39_4 C40_4 118.5
C68_4 C39_4 C28_4 116.0
C68_4 C39_4 C40_4 119.1
C29_4 C40_4 C39_4 118.3
C29_4 C40_4 C69_4 116.8
C69_4 C40_4 C39_4 118.0
C42_4 C41_4 C45_4 108.0
C46_4 C41_4 C42_4 120.2
C46_4 C41_4 C45_4 119.8
C41_4 C42_4 C43_4 108.2
C49_4 C42_4 C41_4 119.3
C49_4 C42_4 C43_4 119.7
C44_4 C43_4 C42_4 107.8
C52_4 C43_4 C42_4 120.1
C52_4 C43_4 C44_4 119.9
C43_4 C44_4 C45_4 108.5
C55_4 C44_4 C43_4 119.7
C55_4 C44_4 C45_4 119.7
C44_4 C45_4 C41_4 107.5
C58_4 C45_4 C41_4 119.5
C58_4 C45_4 C44_4 120.1
C41_4 C46_4 C47_4 120.5
C41_4 C46_4 C60_4 120.4
C47_4 C46_4 C60_4 106.7
C46_4 C47_4 C62_4 108.9
C48_4 C47_4 C46_4 119.7
C48_4 C47_4 C62_4 119.9
C47_4 C48_4 C49_4 119.9
C47_4 C48_4 C63_4 119.5
C49_4 C48_4 C63_4 108.7
C42_4 C49_4 C48_4 120.3
C42_4 C49_4 C50_4 120.0
C48_4 C49_4 C50_4 106.8
C51_4 C50_4 C49_4 119.9
C51_4 C50_4 C64_4 119.9
C64_4 C50_4 C49_4 108.6
C50_4 C51_4 C52_4 120.3
C50_4 C51_4 C65_4 119.0
C52_4 C51_4 C65_4 109.0
C43_4 C52_4 C51_4 120.0
C43_4 C52_4 C53_4 120.3
C51_4 C52_4 C53_4 106.8
C54_4 C53_4 C52_4 119.8
C54_4 C53_4 C66_4 120.0
C66_4 C53_4 C52_4 108.7
C53_4 C54_4 C55_4 120.2
C53_4 C54_4 C67_4 119.6
C55_4 C54_4 C67_4 108.7
C44_4 C55_4 C54_4 120.1
C44_4 C55_4 C56_4 120.1
C54_4 C55_4 C56_4 106.8
C57_4 C56_4 C55_4 120.0
C57_4 C56_4 C68_4 120.1
C68_4 C56_4 C55_4 108.5
C56_4 C57_4 C58_4 119.9
C56_4 C57_4 C69_4 119.4
C69_4 C57_4 C58_4 108.8
C45_4 C58_4 C57_4 120.2
C45_4 C58_4 C59_4 120.5
C59_4 C58_4 C57_4 106.9
C58_4 C59_4 C70_4 108.7
C60_4 C59_4 C58_4 120.2
C60_4 C59_4 C70_4 119.3
C59_4 C60_4 C46_4 119.6
C59_4 C60_4 C61_4 120.3
C61_4 C60_4 C46_4 108.3
C32_4 C61_4 C60_4 121.1
C32_4 C61_4 C62_4 120.6
C62_4 C61_4 C60_4 108.8
C33_4 C62_4 C47_4 121.4
C33_4 C62_4 C61_4 121.6
C61_4 C62_4 C47_4 107.3
C34_4 C63_4 C48_4 121.5
C34_4 C63_4 C64_4 121.5
C64_4 C63_4 C48_4 107.9
C35_4 C64_4 C50_4 121.8
C35_4 C64_4 C63_4 120.9
C63_4 C64_4 C50_4 108.0
C36_4 C65_4 C51_4 122.2
C36_4 C65_4 C66_4 121.5
C66_4 C65_4 C51_4 107.0
C37_4 C66_4 C53_4 121.5
C37_4 C66_4 C65_4 120.6
C65_4 C66_4 C53_4 108.4
C38_4 C67_4 C54_4 121.4
C38_4 C67_4 C68_4 121.7
C68_4 C67_4 C54_4 107.8
C39_4 C68_4 C56_4 121.1
C39_4 C68_4 C67_4 121.1
C67_4 C68_4 C56_4 108.2
C40_4 C69_4 C57_4 122.1
C40_4 C69_4 C70_4 120.6
C70_4 C69_4 C57_4 108.1
C31_4 C70_4 C59_4 121.7
C31_4 C70_4 C69_4 121.7
C69_4 C70_4 C59_4 107.4
C5_5 C1_5 C2_5 107.7
C6_5 C1_5 C2_5 120.2
C6_5 C1_5 C5_5 118.9
C3_5 C2_5 C1_5 108.3
C9_5 C2_5 C1_5 119.7
C9_5 C2_5 C3_5 119.6
C2_5 C3_5 C4_5 107.8
C12_5 C3_5 C2_5 120.1
C12_5 C3_5 C4_5 119.4
C3_5 C4_5 C5_5 108.0
C15_5 C4_5 C3_5 119.8
C15_5 C4_5 C5_5 119.7
C1_5 C5_5 C4_5 108.2
C18_5 C5_5 C1_5 119.8
C18_5 C5_5 C4_5 119.9
C1_5 C6_5 C7_5 120.0
C1_5 C6_5 C20_5 121.2
C20_5 C6_5 C7_5 106.7
C8_5 C7_5 C6_5 119.5
C8_5 C7_5 C22_5 120.3
C22_5 C7_5 C6_5 108.8
C7_5 C8_5 C9_5 120.8
C7_5 C8_5 C23_5 119.2
C9_5 C8_5 C23_5 108.8
C2_5 C9_5 C8_5 119.8
C2_5 C9_5 C10_5 120.3
C8_5 C9_5 C10_5 106.6
C9_5 C10_5 C24_5 108.6
C11_5 C10_5 C9_5 120.3
C11_5 C10_5 C24_5 119.7
C10_5 C11_5 C12_5 120.0
C10_5 C11_5 C25_5 119.9
C12_5 C11_5 C25_5 108.1
C3_5 C12_5 C11_5 119.7
C3_5 C12_5 C13_5 120.4
C13_5 C12_5 C11_5 107.2
C12_5 C13_5 C26_5 108.5
C14_5 C13_5 C12_5 119.9
C14_5 C13_5 C26_5 119.9
C13_5 C14_5 C15_5 120.1
C13_5 C14_5 C27_5 119.7
C27_5 C14_5 C15_5 108.6
C4_5 C15_5 C14_5 120.4
C4_5 C15_5 C16_5 120.2
C14_5 C15_5 C16_5 107.0
C17_5 C16_5 C15_5 119.9
C17_5 C16_5 C28_5 119.9
C28_5 C16_5 C15_5 108.6
C16_5 C17_5 C18_5 120.1
C16_5 C17_5 C29_5 119.4
C18_5 C17_5 C29_5 108.8
C5_5 C18_5 C17_5 120.2
C5_5 C18_5 C19_5 120.8
C17_5 C18_5 C19_5 106.7
C20_5 C19_5 C18_5 119.5
C20_5 C19_5 C30_5 119.4
C30_5 C19_5 C18_5 108.8
C6_5 C20_5 C21_5 109.3
C19_5 C20_5 C6_5 119.8
C19_5 C20_5 C21_5 119.5
C22_5 C21_5 C20_5 107.3
C32_5 C21_5 C20_5 121.8
C32_5 C21_5 C22_5 121.4
C21_5 C22_5 C7_5 107.9
C33_5 C22_5 C7_5 121.5
C33_5 C22_5 C21_5 121.0
C24_5 C23_5 C8_5 108.0
C34_5 C23_5 C8_5 121.4
C34_5 C23_5 C24_5 121.4
C23_5 C24_5 C10_5 107.9
C35_5 C24_5 C10_5 121.5
C35_5 C24_5 C23_5 121.4
C26_5 C25_5 C11_5 107.9
C26_5 C25_5 C36_5 121.0
C36_5 C25_5 C11_5 121.6
C25_5 C26_5 C13_5 108.2
C37_5 C26_5 C13_5 121.4
C37_5 C26_5 C25_5 121.4
C28_5 C27_5 C14_5 108.2
C38_5 C27_5 C14_5 121.7
C38_5 C27_5 C28_5 120.9
C27_5 C28_5 C16_5 107.6
C39_5 C28_5 C16_5 121.7
C39_5 C28_5 C27_5 121.2
C30_5 C29_5 C17_5 107.8
C40_5 C29_5 C17_5 122.0
C40_5 C29_5 C30_5 120.8
C29_5 C30_5 C19_5 107.8
C31_5 C30_5 C19_5 122.1
C31_5 C30_5 C29_5 121.1
C30_5 C31_5 C32_5 117.8
C70_5 C31_5 C30_5 116.6
C70_5 C31_5 C32_5 118.8
C21_5 C32_5 C31_5 119.1
C21_5 C32_5 C61_5 116.2
C61_5 C32_5 C31_5 118.3
C22_5 C33_5 C34_5 118.4
C62_5 C33_5 C22_5 116.5
C62_5 C33_5 C34_5 118.7
C23_5 C34_5 C33_5 118.9
C63_5 C34_5 C23_5 116.0
C63_5 C34_5 C33_5 118.7
C24_5 C35_5 C36_5 118.8
C64_5 C35_5 C24_5 116.3
C64_5 C35_5 C36_5 118.2
C25_5 C36_5 C35_5 118.2
C65_5 C36_5 C25_5 116.6
C65_5 C36_5 C35_5 118.5
C26_5 C37_5 C38_5 118.7
C26_5 C37_5 C66_5 116.5
C66_5 C37_5 C38_5 117.7
C27_5 C38_5 C37_5 118.3
C67_5 C38_5 C27_5 116.4
C67_5 C38_5 C37_5 119.3
C28_5 C39_5 C40_5 118.4
C68_5 C39_5 C28_5 116.1
C68_5 C39_5 C40_5 119.1
C29_5 C40_5 C39_5 118.3
C29_5 C40_5 C69_5 116.9
C69_5 C40_5 C39_5 117.9
C42_5 C41_5 C45_5 107.9
C46_5 C41_5 C42_5 120.3
C46_5 C41_5 C45_5 119.8
C41_5 C42_5 C43_5 108.3
C49_5 C42_5 C41_5 119.3
C49_5 C42_5 C43_5 119.7
C44_5 C43_5 C42_5 107.7
C52_5 C43_5 C42_5 120.1
C52_5 C43_5 C44_5 119.9
C43_5 C44_5 C45_5 108.5
C55_5 C44_5 C43_5 119.6
C55_5 C44_5 C45_5 119.7
C44_5 C45_5 C41_5 107.5
C58_5 C45_5 C41_5 119.4
C58_5 C45_5 C44_5 120.2
C41_5 C46_5 C47_5 120.5
C41_5 C46_5 C60_5 120.4
C47_5 C46_5 C60_5 106.6
C46_5 C47_5 C62_5 109.0
C48_5 C47_5 C46_5 119.6
C48_5 C47_5 C62_5 119.9
C47_5 C48_5 C49_5 120.0
C47_5 C48_5 C63_5 119.4
C49_5 C48_5 C63_5 108.7
C42_5 C49_5 C48_5 120.4
C42_5 C49_5 C50_5 120.0
C48_5 C49_5 C50_5 106.7
C51_5 C50_5 C49_5 120.0
C51_5 C50_5 C64_5 119.9
C64_5 C50_5 C49_5 108.7
C50_5 C51_5 C52_5 120.2
C50_5 C51_5 C65_5 118.9
C52_5 C51_5 C65_5 109.1
C43_5 C52_5 C51_5 120.1
C43_5 C52_5 C53_5 120.4
C51_5 C52_5 C53_5 106.7
C54_5 C53_5 C52_5 119.7
C54_5 C53_5 C66_5 120.0
C66_5 C53_5 C52_5 108.8
C53_5 C54_5 C55_5 120.2
C53_5 C54_5 C67_5 119.6
C55_5 C54_5 C67_5 108.8
C44_5 C55_5 C54_5 120.2
C44_5 C55_5 C56_5 120.0
C54_5 C55_5 C56_5 106.8
C57_5 C56_5 C55_5 120.1
C57_5 C56_5 C68_5 120.1
C68_5 C56_5 C55_5 108.5
C56_5 C57_5 C58_5 119.9
C56_5 C57_5 C69_5 119.4
C69_5 C57_5 C58_5 108.8
C45_5 C58_5 C57_5 120.1
C45_5 C58_5 C59_5 120.6
C59_5 C58_5 C57_5 106.9
C58_5 C59_5 C70_5 108.8
C60_5 C59_5 C58_5 120.2
C60_5 C59_5 C70_5 119.2
C59_5 C60_5 C46_5 119.5
C59_5 C60_5 C61_5 120.3
C61_5 C60_5 C46_5 108.4
C32_5 C61_5 C60_5 121.2
C32_5 C61_5 C62_5 120.6
C62_5 C61_5 C60_5 108.7
C33_5 C62_5 C47_5 121.5
C33_5 C62_5 C61_5 121.6
C61_5 C62_5 C47_5 107.2
C34_5 C63_5 C48_5 121.6
C34_5 C63_5 C64_5 121.5
C64_5 C63_5 C48_5 107.9
C35_5 C64_5 C50_5 121.9
C35_5 C64_5 C63_5 120.9
C63_5 C64_5 C50_5 108.0
C36_5 C65_5 C51_5 122.3
C36_5 C65_5 C66_5 121.5
C66_5 C65_5 C51_5 106.9
C37_5 C66_5 C53_5 121.6
C37_5 C66_5 C65_5 120.6
C65_5 C66_5 C53_5 108.4
C38_5 C67_5 C54_5 121.5
C38_5 C67_5 C68_5 121.7
C68_5 C67_5 C54_5 107.7
C39_5 C68_5 C56_5 121.1
C39_5 C68_5 C67_5 121.1
C67_5 C68_5 C56_5 108.2
C40_5 C69_5 C57_5 122.1
C40_5 C69_5 C70_5 120.6
C70_5 C69_5 C57_5 108.2
C31_5 C70_5 C59_5 121.8
C31_5 C70_5 C69_5 121.7
C69_5 C70_5 C59_5 107.4
C5_6 C1_6 C2_6 107.6
C6_6 C1_6 C2_6 120.2
C6_6 C1_6 C5_6 119.0
C3_6 C2_6 C1_6 108.4
C9_6 C2_6 C1_6 119.7
C9_6 C2_6 C3_6 119.6
C2_6 C3_6 C4_6 107.8
C12_6 C3_6 C2_6 120.1
C12_6 C3_6 C4_6 119.3
C3_6 C4_6 C5_6 108.0
C15_6 C4_6 C3_6 119.8
C15_6 C4_6 C5_6 119.8
C1_6 C5_6 C4_6 108.3
C18_6 C5_6 C1_6 119.7
C18_6 C5_6 C4_6 119.8
C1_6 C6_6 C7_6 120.0
C1_6 C6_6 C20_6 121.2
C20_6 C6_6 C7_6 106.7
C8_6 C7_6 C6_6 119.4
C8_6 C7_6 C22_6 120.3
C22_6 C7_6 C6_6 108.8
C7_6 C8_6 C9_6 120.8
C7_6 C8_6 C23_6 119.2
C9_6 C8_6 C23_6 108.8
C2_6 C9_6 C8_6 119.8
C2_6 C9_6 C10_6 120.2
C8_6 C9_6 C10_6 106.6
C9_6 C10_6 C24_6 108.6
C11_6 C10_6 C9_6 120.3
C11_6 C10_6 C24_6 119.7
C10_6 C11_6 C12_6 120.0
C10_6 C11_6 C25_6 119.9
C12_6 C11_6 C25_6 108.1
C3_6 C12_6 C11_6 119.7
C3_6 C12_6 C13_6 120.5
C13_6 C12_6 C11_6 107.3
C12_6 C13_6 C26_6 108.5
C14_6 C13_6 C12_6 119.9
C14_6 C13_6 C26_6 119.9
C13_6 C14_6 C15_6 120.0
C13_6 C14_6 C27_6 119.6
C27_6 C14_6 C15_6 108.6
C4_6 C15_6 C14_6 120.4
C4_6 C15_6 C16_6 120.1
C14_6 C15_6 C16_6 107.0
C17_6 C16_6 C15_6 119.9
C17_6 C16_6 C28_6 120.0
C28_6 C16_6 C15_6 108.6
C16_6 C17_6 C18_6 120.2
C16_6 C17_6 C29_6 119.4
C18_6 C17_6 C29_6 108.8
C5_6 C18_6 C17_6 120.2
C5_6 C18_6 C19_6 120.7
C17_6 C18_6 C19_6 106.8
C20_6 C19_6 C18_6 119.6
C20_6 C19_6 C30_6 119.4
C30_6 C19_6 C18_6 108.8
C6_6 C20_6 C21_6 109.2
C19_6 C20_6 C6_6 119.8
C19_6 C20_6 C21_6 119.5
C22_6 C21_6 C20_6 107.4
C32_6 C21_6 C20_6 121.7
C32_6 C21_6 C22_6 121.4
C21_6 C22_6 C7_6 107.8
C33_6 C22_6 C7_6 121.5
C33_6 C22_6 C21_6 121.0
C24_6 C23_6 C8_6 108.0
C34_6 C23_6 C8_6 121.4
C34_6 C23_6 C24_6 121.3
C23_6 C24_6 C10_6 107.9
C35_6 C24_6 C10_6 121.4
C35_6 C24_6 C23_6 121.5
C26_6 C25_6 C11_6 107.9
C26_6 C25_6 C36_6 121.1
C36_6 C25_6 C11_6 121.5
C25_6 C26_6 C13_6 108.2
C37_6 C26_6 C13_6 121.5
C37_6 C26_6 C25_6 121.4
C28_6 C27_6 C14_6 108.1
C38_6 C27_6 C14_6 121.7
C38_6 C27_6 C28_6 120.9
C27_6 C28_6 C16_6 107.7
C39_6 C28_6 C16_6 121.6
C39_6 C28_6 C27_6 121.1
C30_6 C29_6 C17_6 107.8
C40_6 C29_6 C17_6 122.0
C40_6 C29_6 C30_6 120.8
C29_6 C30_6 C19_6 107.8
C31_6 C30_6 C19_6 122.1
C31_6 C30_6 C29_6 121.1
C30_6 C31_6 C32_6 117.8
C70_6 C31_6 C30_6 116.5
C70_6 C31_6 C32_6 118.8
C21_6 C32_6 C31_6 119.1
C21_6 C32_6 C61_6 116.2
C61_6 C32_6 C31_6 118.3
C22_6 C33_6 C34_6 118.4
C62_6 C33_6 C22_6 116.5
C62_6 C33_6 C34_6 118.6
C23_6 C34_6 C33_6 118.9
C63_6 C34_6 C23_6 115.9
C63_6 C34_6 C33_6 118.7
C24_6 C35_6 C36_6 118.9
C64_6 C35_6 C24_6 116.3
C64_6 C35_6 C36_6 118.3
C25_6 C36_6 C35_6 118.3
C65_6 C36_6 C25_6 116.5
C65_6 C36_6 C35_6 118.5
C26_6 C37_6 C38_6 118.7
C26_6 C37_6 C66_6 116.5
C66_6 C37_6 C38_6 117.8
C27_6 C38_6 C37_6 118.3
C67_6 C38_6 C27_6 116.4
C67_6 C38_6 C37_6 119.3
C28_6 C39_6 C40_6 118.4
C28_6 C39_6 C68_6 116.1
C68_6 C39_6 C40_6 119.1
C29_6 C40_6 C39_6 118.4
C29_6 C40_6 C69_6 116.8
C69_6 C40_6 C39_6 117.9
C42_6 C41_6 C45_6 107.8
C46_6 C41_6 C42_6 120.3
C46_6 C41_6 C45_6 119.9
C41_6 C42_6 C43_6 108.4
C49_6 C42_6 C41_6 119.2
C49_6 C42_6 C43_6 119.7
C44_6 C43_6 C42_6 107.7
C52_6 C43_6 C42_6 120.1
C52_6 C43_6 C44_6 119.8
C43_6 C44_6 C45_6 108.5
C55_6 C44_6 C43_6 119.7
C55_6 C44_6 C45_6 119.7
C44_6 C45_6 C41_6 107.6
C58_6 C45_6 C41_6 119.4
C58_6 C45_6 C44_6 120.1
C41_6 C46_6 C47_6 120.5
C41_6 C46_6 C60_6 120.4
C47_6 C46_6 C60_6 106.6
C46_6 C47_6 C62_6 109.0
C48_6 C47_6 C46_6 119.5
C48_6 C47_6 C62_6 119.9
C47_6 C48_6 C49_6 120.0
C47_6 C48_6 C63_6 119.4
C49_6 C48_6 C63_6 108.7
C42_6 C49_6 C48_6 120.4
C42_6 C49_6 C50_6 119.9
C48_6 C49_6 C50_6 106.8
C51_6 C50_6 C49_6 120.0
C51_6 C50_6 C64_6 120.0
C64_6 C50_6 C49_6 108.6
C50_6 C51_6 C52_6 120.3
C50_6 C51_6 C65_6 119.0
C52_6 C51_6 C65_6 109.0
C43_6 C52_6 C51_6 119.9
C43_6 C52_6 C53_6 120.4
C51_6 C52_6 C53_6 106.8
C54_6 C53_6 C52_6 119.7
C54_6 C53_6 C66_6 120.0
C66_6 C53_6 C52_6 108.8
C53_6 C54_6 C55_6 120.1
C53_6 C54_6 C67_6 119.6
C55_6 C54_6 C67_6 108.8
C44_6 C55_6 C54_6 120.2
C44_6 C55_6 C56_6 120.0
C54_6 C55_6 C56_6 106.8
C57_6 C56_6 C55_6 120.0
C57_6 C56_6 C68_6 120.1
C68_6 C56_6 C55_6 108.6
C56_6 C57_6 C58_6 120.0
C56_6 C57_6 C69_6 119.4
C69_6 C57_6 C58_6 108.8
C45_6 C58_6 C57_6 120.1
C45_6 C58_6 C59_6 120.6
C59_6 C58_6 C57_6 106.9
C58_6 C59_6 C70_6 108.7
C60_6 C59_6 C58_6 120.3
C60_6 C59_6 C70_6 119.2
C59_6 C60_6 C46_6 119.5
C59_6 C60_6 C61_6 120.3
C61_6 C60_6 C46_6 108.5
C32_6 C61_6 C60_6 121.2
C32_6 C61_6 C62_6 120.6
C62_6 C61_6 C60_6 108.7
C33_6 C62_6 C47_6 121.5
C33_6 C62_6 C61_6 121.5
C61_6 C62_6 C47_6 107.3
C34_6 C63_6 C48_6 121.6
C34_6 C63_6 C64_6 121.6
C64_6 C63_6 C48_6 107.9
C35_6 C64_6 C50_6 121.8
C35_6 C64_6 C63_6 120.9
C63_6 C64_6 C50_6 108.1
C36_6 C65_6 C51_6 122.2
C36_6 C65_6 C66_6 121.5
C66_6 C65_6 C51_6 107.0
C37_6 C66_6 C53_6 121.6
C37_6 C66_6 C65_6 120.6
C65_6 C66_6 C53_6 108.4
C38_6 C67_6 C54_6 121.5
C38_6 C67_6 C68_6 121.6
C68_6 C67_6 C54_6 107.7
C39_6 C68_6 C56_6 121.1
C39_6 C68_6 C67_6 121.1
C67_6 C68_6 C56_6 108.2
C40_6 C69_6 C57_6 122.1
C40_6 C69_6 C70_6 120.6
C70_6 C69_6 C57_6 108.2
C31_6 C70_6 C59_6 121.8
C31_6 C70_6 C69_6 121.8
C69_6 C70_6 C59_6 107.4

loop_
_geom_bond_atom_site_label_1
_geom_bond_atom_site_label_2
_geom_bond_distance
Te1 Co1 2.540(11)
Te1 Co2 2.523(3)
Te1 Co5 2.517(12)
Te2 Co1 2.534(13)
Te2 Co2 2.59(5)
Te2 Co3 2.551(11)
Te3 Co1 2.494(14)
Te3 Co3 2.470(14)
Te3 Co4 2.52(3)
Te4 Co1 2.499(16)
Te4 Co4 2.4969(19)
Te4 Co5 2.513(16)
Te5 Co2 2.47(5)
Te5 Co5 2.510(12)
Te5 Co6 2.472(11)
Te6 Co2 2.503(2)
Te6 Co3 2.518(9)
Te6 Co6 2.508(11)
Te7 Co3 2.534(8)
Te7 Co4 2.5197(19)
Te7 Co6 2.513(9)
Te8 Co4 2.54(3)
Te8 Co5 2.524(14)
Te8 Co6 2.553(14)
Co1 P1 2.167(8)
P1 C11A 1.859(14)
P1 C13A 1.789(13)
P1 C15A 1.890(15)
P1 C11B 1.847(16)
P1 C13B 1.794(15)
P1 C15B 1.897(16)
C11A H11A 0.9700
C11A H11B 0.9700
C11A C12A 1.503(18)
C12A H12A 0.9600
C12A H12B 0.9600
C12A H12C 0.9600
C13A H13A 0.9700
C13A H13B 0.9700
C13A C14A 1.493(16)
C14A H14A 0.9600
C14A H14B 0.9600
C14A H14C 0.9600
C15A H15A 0.9700
C15A H15B 0.9700
C15A C16A 1.507(17)
C16A H16A 0.9600
C16A H16B 0.9600
C16A H16C 0.9600
C11B H11C 0.9700
C11B H11D 0.9700
C11B C12B 1.494(18)
C12B H12D 0.9600
C12B H12E 0.9600
C12B H12F 0.9600
C13B H13C 0.9700
C13B H13D 0.9700
C13B C14B 1.488(18)
C14B H14D 0.9600
C14B H14E 0.9600
C14B H14F 0.9600
C15B H15C 0.9700
C15B H15D 0.9700
C15B C16B 1.509(18)
C16B H16D 0.9600
C16B H16E 0.9600
C16B H16F 0.9600
Co2 P2 2.179(5)
P2 C21 1.838(12)
P2 C23 1.829(10)
P2 C25 1.862(11)
C21 H21A 0.9700
C21 H21B 0.9700
C21 C22 1.502(14)
C22 H22A 0.9600
C22 H22B 0.9600
C22 H22C 0.9600
C23 H23A 0.9700
C23 H23B 0.9700
C23 C24 1.486(15)
C24 H24A 0.9600
C24 H24B 0.9600
C24 H24C 0.9600
C25 H25A 0.9700
C25 H25B 0.9700
C25 C26 1.521(16)
C26 H26A 0.9600
C26 H26B 0.9600
C26 H26C 0.9600
Co3 P3 2.190(8)
P3 C31 1.830(11)
P3 C33 1.822(11)
P3 C35 1.871(10)
C31 H31A 0.9700
C31 H31B 0.9700
C31 C32 1.499(13)
C32 H32A 0.9600
C32 H32B 0.9600
C32 H32C 0.9600
C33 H33A 0.9700
C33 H33B 0.9700
C33 C34 1.483(15)
C34 H34A 0.9600
C34 H34B 0.9600
C34 H34C 0.9600
C35 H35A 0.9700
C35 H35B 0.9700
C35 C36 1.518(14)
C36 H36A 0.9600
C36 H36B 0.9600
C36 H36C 0.9600
Co4 P4 2.181(4)
P4 C41 1.841(11)
P4 C43 1.836(10)
P4 C45 1.861(13)
C41 H41A 0.9700
C41 H41B 0.9700
C41 C42 1.505(18)
C42 H42A 0.9600
C42 H42B 0.9600
C42 H42C 0.9600
C43 H43A 0.9700
C43 H43B 0.9700
C43 C44 1.490(16)
C44 H44A 0.9600
C44 H44B 0.9600
C44 H44C 0.9600
C45 H45A 0.9700
C45 H45B 0.9700
C45 C46 1.516(14)
C46 H46A 0.9600
C46 H46B 0.9600
C46 H46C 0.9600
Co5 P5 2.198(9)
P5 C51 1.835(12)
P5 C53 1.827(10)
P5 C55 1.864(12)
C51 H51A 0.9700
C51 H51B 0.9700
C51 C52 1.508(15)
C52 H52A 0.9600
C52 H52B 0.9600
C52 H52C 0.9600
C53 H53A 0.9700
C53 H53B 0.9700
C53 C54 1.490(14)
C54 H54A 0.9600
C54 H54B 0.9600
C54 H54C 0.9600
C55 H55A 0.9700
C55 H55B 0.9700
C55 C56 1.510(16)
C56 H56A 0.9600
C56 H56B 0.9600
C56 H56C 0.9600
Co6 P6 2.185(8)
P6 C61 1.815(12)
P6 C63 1.837(12)
P6 C65 1.872(13)
C61 H61A 0.9700
C61 H61B 0.9700
C61 C62 1.466(15)
C62 H62A 0.9600
C62 H62B 0.9600
C62 H62C 0.9600
C63 H63A 0.9700
C63 H63B 0.9700
C63 C64 1.487(18)
C64 H64A 0.9600
C64 H64B 0.9600
C64 H64C 0.9600
C65 H65A 0.9700
C65 H65B 0.9700
C65 C66 1.496(15)
C66 H66A 0.9600
C66 H66B 0.9600
C66 H66C 0.9600
C1_1 C2_1 1.5354
C1_1 C5_1 1.5386
C1_1 C6_1 1.5103
C2_1 C3_1 1.4321
C2_1 C9_1 1.3772
C3_1 C4_1 1.4443
C3_1 C12_1 1.4002
C4_1 C5_1 1.4291
C4_1 C15_1 1.4038
C5_1 C18_1 1.3816
C6_1 C7_1 1.4114
C6_1 C20_1 1.4127
C7_1 C8_1 1.3963
C7_1 C22_1 1.4565
C8_1 C9_1 1.4494
C8_1 C23_1 1.4239
C9_1 C10_1 1.4427
C10_1 C11_1 1.3865
C10_1 C24_1 1.4307
C11_1 C12_1 1.4259
C11_1 C25_1 1.4477
C12_1 C13_1 1.4509
C13_1 C14_1 1.3841
C13_1 C26_1 1.4423
C14_1 C15_1 1.4415
C14_1 C27_1 1.4441
C15_1 C16_1 1.4360
C16_1 C17_1 1.3781
C16_1 C28_1 1.4430
C17_1 C18_1 1.4475
C17_1 C29_1 1.4338
C18_1 C19_1 1.4465
C19_1 C20_1 1.3979
C19_1 C30_1 1.4351
C20_1 C21_1 1.4549
C21_1 C22_1 1.4176
C21_1 C32_1 1.4161
C22_1 C33_1 1.4091
C23_1 C24_1 1.4358
C23_1 C34_1 1.4237
C24_1 C35_1 1.4140
C25_1 C26_1 1.4286
C25_1 C36_1 1.4113
C26_1 C37_1 1.4201
C27_1 C28_1 1.4284
C27_1 C38_1 1.4109
C28_1 C39_1 1.4091
C29_1 C30_1 1.4322
C29_1 C40_1 1.4181
C30_1 C31_1 1.4181
C31_1 C32_1 1.4643
C31_1 C70_1 1.4111
C32_1 C61_1 1.4097
C33_1 C34_1 1.4644
C33_1 C62_1 1.4171
C34_1 C63_1 1.4097
C35_1 C36_1 1.4653
C35_1 C64_1 1.4093
C36_1 C65_1 1.4186
C37_1 C38_1 1.4673
C37_1 C66_1 1.4104
C38_1 C67_1 1.4112
C39_1 C40_1 1.4588
C39_1 C68_1 1.4160
C40_1 C69_1 1.4099
C41_1 C42_1 1.4444
C41_1 C45_1 1.4460
C41_1 C46_1 1.3941
C42_1 C43_1 1.4527
C42_1 C49_1 1.3952
C43_1 C44_1 1.4428
C43_1 C52_1 1.3919
C44_1 C45_1 1.4515
C44_1 C55_1 1.3907
C45_1 C58_1 1.3880
C46_1 C47_1 1.4461
C46_1 C60_1 1.4387
C47_1 C48_1 1.3830
C47_1 C62_1 1.4424
C48_1 C49_1 1.4388
C48_1 C63_1 1.4488
C49_1 C50_1 1.4427
C50_1 C51_1 1.3830
C50_1 C64_1 1.4403
C51_1 C52_1 1.4443
C51_1 C65_1 1.4419
C52_1 C53_1 1.4411
C53_1 C54_1 1.3853
C53_1 C66_1 1.4486
C54_1 C55_1 1.4407
C54_1 C67_1 1.4448
C55_1 C56_1 1.4415
C56_1 C57_1 1.3853
C56_1 C68_1 1.4393
C57_1 C58_1 1.4380
C57_1 C69_1 1.4367
C58_1 C59_1 1.4470
C59_1 C60_1 1.3809
C59_1 C70_1 1.4358
C60_1 C61_1 1.4495
C61_1 C62_1 1.4299
C63_1 C64_1 1.4294
C65_1 C66_1 1.4295
C67_1 C68_1 1.4303
C69_1 C70_1 1.4326
C1_2 C2_2 1.5344
C1_2 C5_2 1.5380
C1_2 C6_2 1.5124
C2_2 C3_2 1.4336
C2_2 C9_2 1.3767
C3_2 C4_2 1.4421
C3_2 C12_2 1.4001
C4_2 C5_2 1.4302
C4_2 C15_2 1.4037
C5_2 C18_2 1.3804
C6_2 C7_2 1.4109
C6_2 C20_2 1.4113
C7_2 C8_2 1.3951
C7_2 C22_2 1.4573
C8_2 C9_2 1.4516
C8_2 C23_2 1.4238
C9_2 C10_2 1.4426
C10_2 C11_2 1.3880
C10_2 C24_2 1.4320
C11_2 C12_2 1.4254
C11_2 C25_2 1.4478
C12_2 C13_2 1.4507
C13_2 C14_2 1.3821
C13_2 C26_2 1.4421
C14_2 C15_2 1.4413
C14_2 C27_2 1.4434
C15_2 C16_2 1.4346
C16_2 C17_2 1.3793
C16_2 C28_2 1.4430
C17_2 C18_2 1.4473
C17_2 C29_2 1.4345
C18_2 C19_2 1.4486
C19_2 C20_2 1.3973
C19_2 C30_2 1.4344
C20_2 C21_2 1.4561
C21_2 C22_2 1.4155
C21_2 C32_2 1.4154
C22_2 C33_2 1.4090
C23_2 C24_2 1.4370
C23_2 C34_2 1.4246
C24_2 C35_2 1.4140
C25_2 C26_2 1.4281
C25_2 C36_2 1.4123
C26_2 C37_2 1.4194
C27_2 C28_2 1.4274
C27_2 C38_2 1.4107
C28_2 C39_2 1.4096
C29_2 C30_2 1.4338
C29_2 C40_2 1.4181
C30_2 C31_2 1.4195
C31_2 C32_2 1.4637
C31_2 C70_2 1.4108
C32_2 C61_2 1.4099
C33_2 C34_2 1.4634
C33_2 C62_2 1.4166
C34_2 C63_2 1.4096
C35_2 C36_2 1.4670
C35_2 C64_2 1.4107
C36_2 C65_2 1.4182
C37_2 C38_2 1.4651
C37_2 C66_2 1.4108
C38_2 C67_2 1.4110
C39_2 C40_2 1.4601
C39_2 C68_2 1.4159
C40_2 C69_2 1.4113
C41_2 C42_2 1.4432
C41_2 C45_2 1.4455
C41_2 C46_2 1.3948
C42_2 C43_2 1.4543
C42_2 C49_2 1.3937
C43_2 C44_2 1.4406
C43_2 C52_2 1.3925
C44_2 C45_2 1.4528
C44_2 C55_2 1.3920
C45_2 C58_2 1.3869
C46_2 C47_2 1.4446
C46_2 C60_2 1.4375
C47_2 C48_2 1.3819
C47_2 C62_2 1.4423
C48_2 C49_2 1.4394
C48_2 C63_2 1.4484
C49_2 C50_2 1.4433
C50_2 C51_2 1.3845
C50_2 C64_2 1.4400
C51_2 C52_2 1.4428
C51_2 C65_2 1.4434
C52_2 C53_2 1.4425
C53_2 C54_2 1.3833
C53_2 C66_2 1.4482
C54_2 C55_2 1.4413
C54_2 C67_2 1.4451
C55_2 C56_2 1.4403
C56_2 C57_2 1.3865
C56_2 C68_2 1.4407
C57_2 C58_2 1.4394
C57_2 C69_2 1.4366
C58_2 C59_2 1.4476
C59_2 C60_2 1.3805
C59_2 C70_2 1.4361
C60_2 C61_2 1.4492
C61_2 C62_2 1.4278
C63_2 C64_2 1.4306
C65_2 C66_2 1.4290
C67_2 C68_2 1.4292
C69_2 C70_2 1.4342
C1_3 C2_3 1.4485
C1_3 C5_3 1.4449
C1_3 C6_3 1.3878
C2_3 C3_3 1.4449
C2_3 C9_3 1.3895
C3_3 C4_3 1.4481
C3_3 C12_3 1.3942
C4_3 C5_3 1.4469
C4_3 C15_3 1.3840
C5_3 C18_3 1.3835
C6_3 C7_3 1.4471
C6_3 C20_3 1.4323
C7_3 C8_3 1.3853
C7_3 C22_3 1.4410
C8_3 C9_3 1.4397
C8_3 C23_3 1.4399
C9_3 C10_3 1.4384
C10_3 C11_3 1.3822
C10_3 C24_3 1.4467
C11_3 C12_3 1.4462
C11_3 C25_3 1.4442
C12_3 C13_3 1.4320
C13_3 C14_3 1.3861
C13_3 C26_3 1.4408
C14_3 C15_3 1.4364
C14_3 C27_3 1.4355
C15_3 C16_3 1.4437
C16_3 C17_3 1.3801
C16_3 C28_3 1.4376
C17_3 C18_3 1.4397
C17_3 C29_3 1.4428
C18_3 C19_3 1.4419
C19_3 C20_3 1.3804
C19_3 C30_3 1.4407
C20_3 C21_3 1.4483
C21_3 C22_3 1.4364
C21_3 C32_3 1.4040
C22_3 C33_3 1.4049
C23_3 C24_3 1.4177
C23_3 C34_3 1.4172
C24_3 C35_3 1.4147
C25_3 C26_3 1.4219
C25_3 C36_3 1.4207
C26_3 C37_3 1.4110
C27_3 C28_3 1.4329
C27_3 C38_3 1.4203
C28_3 C39_3 1.4175
C29_3 C30_3 1.4316
C29_3 C40_3 1.4114
C30_3 C31_3 1.4198
C31_3 C32_3 1.4558
C31_3 C70_3 1.3999
C32_3 C61_3 1.4258
C33_3 C34_3 1.4626
C33_3 C62_3 1.4059
C34_3 C63_3 1.4122
C35_3 C36_3 1.4641
C35_3 C64_3 1.4130
C36_3 C65_3 1.4004
C37_3 C38_3 1.4643
C37_3 C66_3 1.4234
C38_3 C67_3 1.4017
C39_3 C40_3 1.4597
C39_3 C68_3 1.4160
C40_3 C69_3 1.4197
C41_3 C42_3 1.4421
C41_3 C45_3 1.4538
C41_3 C46_3 1.3732
C42_3 C43_3 1.4457
C42_3 C49_3 1.3884
C43_3 C44_3 1.4420
C43_3 C52_3 1.3919
C44_3 C45_3 1.4454
C44_3 C55_3 1.3892
C45_3 C58_3 1.3853
C46_3 C47_3 1.4399
C46_3 C60_3 1.4540
C47_3 C48_3 1.3837
C47_3 C62_3 1.4477
C48_3 C49_3 1.4372
C48_3 C63_3 1.4441
C49_3 C50_3 1.4502
C50_3 C51_3 1.3834
C50_3 C64_3 1.4362
C51_3 C52_3 1.4361
C51_3 C65_3 1.4483
C52_3 C53_3 1.4385
C53_3 C54_3 1.3841
C53_3 C66_3 1.4348
C54_3 C55_3 1.4432
C54_3 C67_3 1.4438
C55_3 C56_3 1.4439
C56_3 C57_3 1.3876
C56_3 C68_3 1.4418
C57_3 C58_3 1.4390
C57_3 C69_3 1.4345
C58_3 C59_3 1.4343
C59_3 C60_3 1.3778
C59_3 C70_3 1.4488
C60_3 C61_3 1.4320
C61_3 C62_3 1.4315
C63_3 C64_3 1.4295
C65_3 C66_3 1.4320
C67_3 C68_3 1.4280
C69_3 C70_3 1.4277
C1_4 C2_4 1.4488
C1_4 C5_4 1.4443
C1_4 C6_4 1.3877
C2_4 C3_4 1.4446
C2_4 C9_4 1.3898
C3_4 C4_4 1.4478
C3_4 C12_4 1.3951
C4_4 C5_4 1.4472
C4_4 C15_4 1.3833
C5_4 C18_4 1.3829
C6_4 C7_4 1.4475
C6_4 C20_4 1.4317
C7_4 C8_4 1.3856
C7_4 C22_4 1.4407
C8_4 C9_4 1.4396
C8_4 C23_4 1.4408
C9_4 C10_4 1.4393
C10_4 C11_4 1.3818
C10_4 C24_4 1.4470
C11_4 C12_4 1.4465
C11_4 C25_4 1.4445
C12_4 C13_4 1.4314
C13_4 C14_4 1.3860
C13_4 C26_4 1.4417
C14_4 C15_4 1.4374
C14_4 C27_4 1.4349
C15_4 C16_4 1.4431
C16_4 C17_4 1.3804
C16_4 C28_4 1.4380
C17_4 C18_4 1.4390
C17_4 C29_4 1.4426
C18_4 C19_4 1.4418
C19_4 C20_4 1.3799
C19_4 C30_4 1.4401
C20_4 C21_4 1.4486
C21_4 C22_4 1.4362
C21_4 C32_4 1.4034
C22_4 C33_4 1.4058
C23_4 C24_4 1.4179
C23_4 C34_4 1.4170
C24_4 C35_4 1.4152
C25_4 C26_4 1.4213
C25_4 C36_4 1.4211
C26_4 C37_4 1.4105
C27_4 C28_4 1.4332
C27_4 C38_4 1.4212
C28_4 C39_4 1.4171
C29_4 C30_4 1.4313
C29_4 C40_4 1.4116
C30_4 C31_4 1.4201
C31_4 C32_4 1.4552
C31_4 C70_4 1.3997
C32_4 C61_4 1.4265
C33_4 C34_4 1.4629
C33_4 C62_4 1.4053
C34_4 C63_4 1.4130
C35_4 C36_4 1.4637
C35_4 C64_4 1.4128
C36_4 C65_4 1.4000
C37_4 C38_4 1.4642
C37_4 C66_4 1.4239
C38_4 C67_4 1.4013
C39_4 C40_4 1.4600
C39_4 C68_4 1.4169
C40_4 C69_4 1.4197
C41_4 C42_4 1.4425
C41_4 C45_4 1.4531
C41_4 C46_4 1.3734
C42_4 C43_4 1.4453
C42_4 C49_4 1.3875
C43_4 C44_4 1.4418
C43_4 C52_4 1.3917
C44_4 C45_4 1.4456
C44_4 C55_4 1.3891
C45_4 C58_4 1.3862
C46_4 C47_4 1.4390
C46_4 C60_4 1.4549
C47_4 C48_4 1.3840
C47_4 C62_4 1.4485
C48_4 C49_4 1.4374
C48_4 C63_4 1.4436
C49_4 C50_4 1.4500
C50_4 C51_4 1.3830
C50_4 C64_4 1.4360
C51_4 C52_4 1.4351
C51_4 C65_4 1.4484
C52_4 C53_4 1.4384
C53_4 C54_4 1.3839
C53_4 C66_4 1.4343
C54_4 C55_4 1.4430
C54_4 C67_4 1.4445
C55_4 C56_4 1.4448
C56_4 C57_4 1.3879
C56_4 C68_4 1.4418
C57_4 C58_4 1.4389
C57_4 C69_4 1.4353
C58_4 C59_4 1.4345
C59_4 C60_4 1.3771
C59_4 C70_4 1.4495
C60_4 C61_4 1.4317
C61_4 C62_4 1.4313
C63_4 C64_4 1.4297
C65_4 C66_4 1.4314
C67_4 C68_4 1.4283
C69_4 C70_4 1.4274
C1_5 C2_5 1.4487
C1_5 C5_5 1.4428
C1_5 C6_5 1.3877
C2_5 C3_5 1.4440
C2_5 C9_5 1.3888
C3_5 C4_5 1.4466
C3_5 C12_5 1.3958
C4_5 C5_5 1.4474
C4_5 C15_5 1.3834
C5_5 C18_5 1.3829
C6_5 C7_5 1.4464
C6_5 C20_5 1.4317
C7_5 C8_5 1.3855
C7_5 C22_5 1.4416
C8_5 C9_5 1.4396
C8_5 C23_5 1.4414
C9_5 C10_5 1.4400
C10_5 C11_5 1.3813
C10_5 C24_5 1.4472
C11_5 C12_5 1.4454
C11_5 C25_5 1.4458
C12_5 C13_5 1.4314
C13_5 C14_5 1.3848
C13_5 C26_5 1.4423
C14_5 C15_5 1.4380
C14_5 C27_5 1.4358
C15_5 C16_5 1.4430
C16_5 C17_5 1.3806
C16_5 C28_5 1.4392
C17_5 C18_5 1.4390
C17_5 C29_5 1.4434
C18_5 C19_5 1.4418
C19_5 C20_5 1.3784
C19_5 C30_5 1.4410
C20_5 C21_5 1.4488
C21_5 C22_5 1.4350
C21_5 C32_5 1.4041
C22_5 C33_5 1.4063
C23_5 C24_5 1.4182
C23_5 C34_5 1.4177
C24_5 C35_5 1.4164
C25_5 C26_5 1.4198
C25_5 C36_5 1.4212
C26_5 C37_5 1.4113
C27_5 C28_5 1.4331
C27_5 C38_5 1.4219
C28_5 C39_5 1.4180
C29_5 C30_5 1.4307
C29_5 C40_5 1.4128
C30_5 C31_5 1.4203
C31_5 C32_5 1.4537
C31_5 C70_5 1.4007
C32_5 C61_5 1.4267
C33_5 C34_5 1.4628
C33_5 C62_5 1.4061
C34_5 C63_5 1.4141
C35_5 C36_5 1.4632
C35_5 C64_5 1.4135
C36_5 C65_5 1.4010
C37_5 C38_5 1.4630
C37_5 C66_5 1.4240
C38_5 C67_5 1.4020
C39_5 C40_5 1.4603
C39_5 C68_5 1.4178
C40_5 C69_5 1.4202
C41_5 C42_5 1.4423
C41_5 C45_5 1.4517
C41_5 C46_5 1.3740
C42_5 C43_5 1.4448
C42_5 C49_5 1.3872
C43_5 C44_5 1.4406
C43_5 C52_5 1.3920
C44_5 C45_5 1.4459
C44_5 C55_5 1.3883
C45_5 C58_5 1.3859
C46_5 C47_5 1.4386
C46_5 C60_5 1.4546
C47_5 C48_5 1.3839
C47_5 C62_5 1.4496
C48_5 C49_5 1.4381
C48_5 C63_5 1.4444
C49_5 C50_5 1.4504
C50_5 C51_5 1.3825
C50_5 C64_5 1.4369
C51_5 C52_5 1.4348
C51_5 C65_5 1.4489
C52_5 C53_5 1.4376
C53_5 C54_5 1.3828
C53_5 C66_5 1.4351
C54_5 C55_5 1.4433
C54_5 C67_5 1.4446
C55_5 C56_5 1.4446
C56_5 C57_5 1.3881
C56_5 C68_5 1.4423
C57_5 C58_5 1.4381
C57_5 C69_5 1.4364
C58_5 C59_5 1.4352
C59_5 C60_5 1.3758
C59_5 C70_5 1.4497
C60_5 C61_5 1.4327
C61_5 C62_5 1.4300
C63_5 C64_5 1.4300
C65_5 C66_5 1.4299
C67_5 C68_5 1.4282
C69_5 C70_5 1.4268
C1_6 C2_6 1.4479
C1_6 C5_6 1.4433
C1_6 C6_6 1.3882
C2_6 C3_6 1.4456
C2_6 C9_6 1.3888
C3_6 C4_6 1.4456
C3_6 C12_6 1.3962
C4_6 C5_6 1.4483
C4_6 C15_6 1.3840
C5_6 C18_6 1.3814
C6_6 C7_6 1.4465
C6_6 C20_6 1.4302
C7_6 C8_6 1.3847
C7_6 C22_6 1.4407
C8_6 C9_6 1.4402
C8_6 C23_6 1.4414
C9_6 C10_6 1.4405
C10_6 C11_6 1.3828
C10_6 C24_6 1.4472
C11_6 C12_6 1.4455
C11_6 C25_6 1.4462
C12_6 C13_6 1.4320
C13_6 C14_6 1.3839
C13_6 C26_6 1.4423
C14_6 C15_6 1.4384
C14_6 C27_6 1.4349
C15_6 C16_6 1.4415
C16_6 C17_6 1.3814
C16_6 C28_6 1.4395
C17_6 C18_6 1.4397
C17_6 C29_6 1.4425
C18_6 C19_6 1.4423
C19_6 C20_6 1.3788
C19_6 C30_6 1.4401
C20_6 C21_6 1.4489
C21_6 C22_6 1.4340
C21_6 C32_6 1.4032
C22_6 C33_6 1.4062
C23_6 C24_6 1.4190
C23_6 C34_6 1.4170
C24_6 C35_6 1.4169
C25_6 C26_6 1.4202
C25_6 C36_6 1.4213
C26_6 C37_6 1.4106
C27_6 C28_6 1.4323
C27_6 C38_6 1.4219
C28_6 C39_6 1.4170
C29_6 C30_6 1.4323
C29_6 C40_6 1.4131
C30_6 C31_6 1.4203
C31_6 C32_6 1.4541
C31_6 C70_6 1.4008
C32_6 C61_6 1.4267
C33_6 C34_6 1.4620
C33_6 C62_6 1.4049
C34_6 C63_6 1.4145
C35_6 C36_6 1.4647
C35_6 C64_6 1.4131
C36_6 C65_6 1.4008
C37_6 C38_6 1.4619
C37_6 C66_6 1.4240
C38_6 C67_6 1.4009
C39_6 C40_6 1.4611
C39_6 C68_6 1.4181
C40_6 C69_6 1.4201
C41_6 C42_6 1.4415
C41_6 C45_6 1.4521
C41_6 C46_6 1.3752
C42_6 C43_6 1.4464
C42_6 C49_6 1.3864
C43_6 C44_6 1.4396
C43_6 C52_6 1.3913
C44_6 C45_6 1.4467
C44_6 C55_6 1.3890
C45_6 C58_6 1.3857
C46_6 C47_6 1.4378
C46_6 C60_6 1.4543
C47_6 C48_6 1.3831
C47_6 C62_6 1.4499
C48_6 C49_6 1.4394
C48_6 C63_6 1.4432
C49_6 C50_6 1.4497
C50_6 C51_6 1.3840
C50_6 C64_6 1.4369
C51_6 C52_6 1.4340
C51_6 C65_6 1.4486
C52_6 C53_6 1.4383
C53_6 C54_6 1.3818
C53_6 C66_6 1.4338
C54_6 C55_6 1.4426
C54_6 C67_6 1.4446
C55_6 C56_6 1.4444
C56_6 C57_6 1.3889
C56_6 C68_6 1.4421
C57_6 C58_6 1.4389
C57_6 C69_6 1.4367
C58_6 C59_6 1.4364
C59_6 C60_6 1.3761
C59_6 C70_6 1.4497
C60_6 C61_6 1.4327
C61_6 C62_6 1.4291
C63_6 C64_6 1.4308
C65_6 C66_6 1.4304
C67_6 C68_6 1.4274
C69_6 C70_6 1.4284

loop_
_geom_torsion_atom_site_label_1
_geom_torsion_atom_site_label_2
_geom_torsion_atom_site_label_3
_geom_torsion_atom_site_label_4
_geom_torsion
Co2 P2 C21 C22 -173.0(16)
Co2 P2 C23 C24 65.9(14)
Co2 P2 C25 C26 79.9(16)
C21 P2 C23 C24 -60.6(14)
C21 P2 C25 C26 -153.7(11)
C23 P2 C21 C22 -44.7(18)
C23 P2 C25 C26 -49.0(12)
C25 P2 C21 C22 60.6(17)
C25 P2 C23 C24 -166.9(13)
Co3 P3 C31 C32 172.6(11)
Co3 P3 C33 C34 -76.1(14)
Co3 P3 C35 C36 -70.0(12)
C31 P3 C33 C34 156.4(13)
C31 P3 C35 C36 56.4(13)
C33 P3 C31 C32 -59.3(14)
C33 P3 C35 C36 163.7(11)
C35 P3 C31 C32 47.0(15)
C35 P3 C33 C34 48.8(14)
Co4 P4 C41 C42 -78.2(14)
Co4 P4 C43 C44 -68.9(15)
Co4 P4 C45 C46 172.9(14)
C41 P4 C43 C44 163.5(14)
C41 P4 C45 C46 -61.3(17)
C43 P4 C41 C42 50.5(13)
C43 P4 C45 C46 44.4(17)
C45 P4 C41 C42 156.9(12)
C45 P4 C43 C44 57.5(15)
Co5 P5 C51 C52 -172.0(15)
Co5 P5 C53 C54 69.9(19)
Co5 P5 C55 C56 81.6(19)
C51 P5 C53 C54 -58.0(19)
C51 P5 C55 C56 -151.4(18)
C53 P5 C51 C52 -43.4(18)
C53 P5 C55 C56 -45.8(19)
C55 P5 C51 C52 61.9(17)
C55 P5 C53 C54 -164.2(18)
Co6 P6 C61 C62 -69.6(18)
Co6 P6 C63 C64 -83(2)
Co6 P6 C65 C66 170.1(14)
C61 P6 C63 C64 47(2)
C61 P6 C65 C66 42.1(19)
C63 P6 C61 C62 161.1(16)
C63 P6 C65 C66 -64.4(19)
C65 P6 C61 C62 56.7(18)
C65 P6 C63 C64 153(2)
C1_1 C2_1 C3_1 C4_1 -10.0
C1_1 C2_1 C3_1 C12_1 -154.9
C1_1 C2_1 C9_1 C8_1 9.7
C1_1 C2_1 C9_1 C10_1 148.6
C1_1 C5_1 C18_1 C17_1 -148.8
C1_1 C5_1 C18_1 C19_1 -9.5
C1_1 C6_1 C7_1 C8_1 -7.0
C1_1 C6_1 C7_1 C22_1 -153.3
C1_1 C6_1 C20_1 C19_1 6.8
C1_1 C6_1 C20_1 C21_1 153.1
C2_1 C1_1 C5_1 C4_1 -14.8
C2_1 C1_1 C5_1 C18_1 133.9
C2_1 C1_1 C6_1 C7_1 17.7
C2_1 C1_1 C6_1 C20_1 -126.2
C2_1 C3_1 C4_1 C5_1 0.1
C2_1 C3_1 C4_1 C15_1 -145.5
C2_1 C3_1 C12_1 C11_1 3.9
C2_1 C3_1 C12_1 C13_1 139.1
C2_1 C9_1 C10_1 C11_1 0.5
C2_1 C9_1 C10_1 C24_1 -144.1
C3_1 C2_1 C9_1 C8_1 -136.7
C3_1 C2_1 C9_1 C10_1 2.2
C3_1 C4_1 C5_1 C1_1 9.9
C3_1 C4_1 C5_1 C18_1 -140.4
C3_1 C4_1 C15_1 C14_1 2.2
C3_1 C4_1 C15_1 C16_1 137.5
C3_1 C12_1 C13_1 C14_1 1.8
C3_1 C12_1 C13_1 C26_1 -141.3
C4_1 C3_1 C12_1 C11_1 -137.1
C4_1 C3_1 C12_1 C13_1 -2.0
C4_1 C5_1 C18_1 C17_1 -2.6
C4_1 C5_1 C18_1 C19_1 136.7
C4_1 C15_1 C16_1 C17_1 0.7
C4_1 C15_1 C16_1 C28_1 -140.8
C5_1 C1_1 C2_1 C3_1 14.8
C5_1 C1_1 C2_1 C9_1 -134.2
C5_1 C1_1 C6_1 C7_1 126.5
C5_1 C1_1 C6_1 C20_1 -17.4
C5_1 C4_1 C15_1 C14_1 -139.0
C5_1 C4_1 C15_1 C16_1 -3.7
C5_1 C18_1 C19_1 C20_1 -3.6
C5_1 C18_1 C19_1 C30_1 -143.1
C6_1 C1_1 C2_1 C3_1 129.7
C6_1 C1_1 C2_1 C9_1 -19.3
C6_1 C1_1 C5_1 C4_1 -129.8
C6_1 C1_1 C5_1 C18_1 18.9
C6_1 C7_1 C8_1 C9_1 -4.9
C6_1 C7_1 C8_1 C23_1 -139.4
C6_1 C7_1 C22_1 C21_1 3.1
C6_1 C7_1 C22_1 C33_1 149.8
C6_1 C20_1 C21_1 C22_1 -2.7
C6_1 C20_1 C21_1 C32_1 -149.9
C7_1 C6_1 C20_1 C19_1 -141.8
C7_1 C6_1 C20_1 C21_1 4.5
C7_1 C8_1 C9_1 C2_1 3.5
C7_1 C8_1 C9_1 C10_1 -140.0
C7_1 C8_1 C23_1 C24_1 139.4
C7_1 C8_1 C23_1 C34_1 -7.9
C7_1 C22_1 C33_1 C34_1 -3.9
C7_1 C22_1 C33_1 C62_1 -155.0
C8_1 C7_1 C22_1 C21_1 -144.9
C8_1 C7_1 C22_1 C33_1 1.9
C8_1 C9_1 C10_1 C11_1 144.5
C8_1 C9_1 C10_1 C24_1 0.0
C8_1 C23_1 C24_1 C10_1 -1.1
C8_1 C23_1 C24_1 C35_1 -148.1
C8_1 C23_1 C34_1 C33_1 5.7
C8_1 C23_1 C34_1 C63_1 156.0
C9_1 C2_1 C3_1 C4_1 140.5
C9_1 C2_1 C3_1 C12_1 -4.5
C9_1 C8_1 C23_1 C24_1 1.1
C9_1 C8_1 C23_1 C34_1 -146.2
C9_1 C10_1 C11_1 C12_1 -1.0
C9_1 C10_1 C11_1 C25_1 -139.4
C9_1 C10_1 C24_1 C23_1 0.7
C9_1 C10_1 C24_1 C35_1 148.0
C10_1 C11_1 C12_1 C3_1 -1.2
C10_1 C11_1 C12_1 C13_1 -141.3
C10_1 C11_1 C25_1 C26_1 142.1
C10_1 C11_1 C25_1 C36_1 -5.1
C10_1 C24_1 C35_1 C36_1 -3.7
C10_1 C24_1 C35_1 C64_1 -155.5
C11_1 C10_1 C24_1 C23_1 -144.1
C11_1 C10_1 C24_1 C35_1 3.2
C11_1 C12_1 C13_1 C14_1 141.7
C11_1 C12_1 C13_1 C26_1 -1.4
C11_1 C25_1 C26_1 C13_1 -0.5
C11_1 C25_1 C26_1 C37_1 -146.9
C11_1 C25_1 C36_1 C35_1 4.5
C11_1 C25_1 C36_1 C65_1 155.7
C12_1 C3_1 C4_1 C5_1 145.5
C12_1 C3_1 C4_1 C15_1 0.0
C12_1 C11_1 C25_1 C26_1 -0.4
C12_1 C11_1 C25_1 C36_1 -147.5
C12_1 C13_1 C14_1 C15_1 0.4
C12_1 C13_1 C14_1 C27_1 -139.2
C12_1 C13_1 C26_1 C25_1 1.2
C12_1 C13_1 C26_1 C37_1 147.4
C13_1 C14_1 C15_1 C4_1 -2.5
C13_1 C14_1 C15_1 C16_1 -142.5
C13_1 C14_1 C27_1 C28_1 142.7
C13_1 C14_1 C27_1 C38_1 -4.0
C13_1 C26_1 C37_1 C38_1 -4.0
C13_1 C26_1 C37_1 C66_1 -155.2
C14_1 C13_1 C26_1 C25_1 -142.0
C14_1 C13_1 C26_1 C37_1 4.1
C14_1 C15_1 C16_1 C17_1 141.0
C14_1 C15_1 C16_1 C28_1 -0.5
C14_1 C27_1 C28_1 C16_1 0.8
C14_1 C27_1 C28_1 C39_1 -147.2
C14_1 C27_1 C38_1 C37_1 4.1
C14_1 C27_1 C38_1 C67_1 155.6
C15_1 C4_1 C5_1 C1_1 154.9
C15_1 C4_1 C5_1 C18_1 4.6
C15_1 C14_1 C27_1 C28_1 -1.2
C15_1 C14_1 C27_1 C38_1 -147.9
C15_1 C16_1 C17_1 C18_1 1.2
C15_1 C16_1 C17_1 C29_1 -139.3
C15_1 C16_1 C28_1 C27_1 -0.2
C15_1 C16_1 C28_1 C39_1 147.8
C16_1 C17_1 C18_1 C5_1 -0.3
C16_1 C17_1 C18_1 C19_1 -144.6
C16_1 C17_1 C29_1 C30_1 143.9
C16_1 C17_1 C29_1 C40_1 -3.3
C16_1 C28_1 C39_1 C40_1 -4.8
C16_1 C28_1 C39_1 C68_1 -156.5
C17_1 C16_1 C28_1 C27_1 -141.8
C17_1 C16_1 C28_1 C39_1 6.1
C17_1 C18_1 C19_1 C20_1 140.4
C17_1 C18_1 C19_1 C30_1 0.9
C17_1 C29_1 C30_1 C19_1 1.4
C17_1 C29_1 C30_1 C31_1 -147.1
C17_1 C29_1 C40_1 C39_1 4.5
C17_1 C29_1 C40_1 C69_1 155.4
C18_1 C17_1 C29_1 C30_1 -0.9
C18_1 C17_1 C29_1 C40_1 -148.1
C18_1 C19_1 C20_1 C6_1 5.0
C18_1 C19_1 C20_1 C21_1 -138.4
C18_1 C19_1 C30_1 C29_1 -1.4
C18_1 C19_1 C30_1 C31_1 146.3
C19_1 C20_1 C21_1 C22_1 145.4
C19_1 C20_1 C21_1 C32_1 -1.8
C19_1 C30_1 C31_1 C32_1 -5.8
C19_1 C30_1 C31_1 C70_1 -156.4
C20_1 C6_1 C7_1 C8_1 141.6
C20_1 C6_1 C7_1 C22_1 -4.7
C20_1 C19_1 C30_1 C29_1 -139.9
C20_1 C19_1 C30_1 C31_1 7.8
C20_1 C21_1 C22_1 C7_1 -0.2
C20_1 C21_1 C22_1 C33_1 -147.4
C20_1 C21_1 C32_1 C31_1 3.7
C20_1 C21_1 C32_1 C61_1 155.8
C21_1 C22_1 C33_1 C34_1 138.2
C21_1 C22_1 C33_1 C62_1 -12.9
C21_1 C32_1 C61_1 C60_1 -155.3
C21_1 C32_1 C61_1 C62_1 -13.4
C22_1 C7_1 C8_1 C9_1 138.4
C22_1 C7_1 C8_1 C23_1 4.0
C22_1 C21_1 C32_1 C31_1 -138.9
C22_1 C21_1 C32_1 C61_1 13.3
C22_1 C33_1 C34_1 C23_1 0.2
C22_1 C33_1 C34_1 C63_1 -149.6
C22_1 C33_1 C62_1 C47_1 154.8
C22_1 C33_1 C62_1 C61_1 12.6
C23_1 C8_1 C9_1 C2_1 142.9
C23_1 C8_1 C9_1 C10_1 -0.6
C23_1 C24_1 C35_1 C36_1 138.9
C23_1 C24_1 C35_1 C64_1 -12.8
C23_1 C34_1 C63_1 C48_1 -154.9
C23_1 C34_1 C63_1 C64_1 -12.0
C24_1 C10_1 C11_1 C12_1 139.5
C24_1 C10_1 C11_1 C25_1 1.2
C24_1 C23_1 C34_1 C33_1 -138.2
C24_1 C23_1 C34_1 C63_1 12.2
C24_1 C35_1 C36_1 C25_1 -0.2
C24_1 C35_1 C36_1 C65_1 -150.5
C24_1 C35_1 C64_1 C50_1 155.0
C24_1 C35_1 C64_1 C63_1 13.1
C25_1 C11_1 C12_1 C3_1 141.2
C25_1 C11_1 C12_1 C13_1 1.1
C25_1 C26_1 C37_1 C38_1 137.7
C25_1 C26_1 C37_1 C66_1 -13.5
C25_1 C36_1 C65_1 C51_1 -155.6
C25_1 C36_1 C65_1 C66_1 -12.8
C26_1 C13_1 C14_1 C15_1 139.5
C26_1 C13_1 C14_1 C27_1 -0.1
C26_1 C25_1 C36_1 C35_1 -138.3
C26_1 C25_1 C36_1 C65_1 12.8
C26_1 C37_1 C38_1 C27_1 -0.1
C26_1 C37_1 C38_1 C67_1 -150.9
C26_1 C37_1 C66_1 C53_1 155.4
C26_1 C37_1 C66_1 C65_1 13.5
C27_1 C14_1 C15_1 C4_1 141.1
C27_1 C14_1 C15_1 C16_1 1.0
C27_1 C28_1 C39_1 C40_1 139.0
C27_1 C28_1 C39_1 C68_1 -12.8
C27_1 C38_1 C67_1 C54_1 -155.1
C27_1 C38_1 C67_1 C68_1 -13.3
C28_1 C16_1 C17_1 C18_1 138.6
C28_1 C16_1 C17_1 C29_1 -1.9
C28_1 C27_1 C38_1 C37_1 -138.2
C28_1 C27_1 C38_1 C67_1 13.2
C28_1 C39_1 C40_1 C29_1 -0.4
C28_1 C39_1 C40_1 C69_1 -150.7
C28_1 C39_1 C68_1 C56_1 155.7
C28_1 C39_1 C68_1 C67_1 12.7
C29_1 C17_1 C18_1 C5_1 144.4
C29_1 C17_1 C18_1 C19_1 0.0
C29_1 C30_1 C31_1 C32_1 138.3
C29_1 C30_1 C31_1 C70_1 -12.3
C29_1 C40_1 C69_1 C57_1 -154.6
C29_1 C40_1 C69_1 C70_1 -13.2
C30_1 C19_1 C20_1 C6_1 139.6
C30_1 C19_1 C20_1 C21_1 -3.9
C30_1 C29_1 C40_1 C39_1 -138.2
C30_1 C29_1 C40_1 C69_1 12.7
C30_1 C31_1 C32_1 C21_1 0.1
C30_1 C31_1 C32_1 C61_1 -151.2
C30_1 C31_1 C70_1 C59_1 155.2
C30_1 C31_1 C70_1 C69_1 11.9
C31_1 C32_1 C61_1 C60_1 -3.2
C31_1 C32_1 C61_1 C62_1 138.7
C32_1 C21_1 C22_1 C7_1 147.1
C32_1 C21_1 C22_1 C33_1 0.0
C32_1 C31_1 C70_1 C59_1 4.8
C32_1 C31_1 C70_1 C69_1 -138.5
C32_1 C61_1 C62_1 C33_1 0.6
C32_1 C61_1 C62_1 C47_1 -146.1
C33_1 C34_1 C63_1 C48_1 -4.7
C33_1 C34_1 C63_1 C64_1 138.2
C34_1 C23_1 C24_1 C10_1 147.2
C34_1 C23_1 C24_1 C35_1 0.1
C34_1 C33_1 C62_1 C47_1 3.8
C34_1 C33_1 C62_1 C61_1 -138.3
C34_1 C63_1 C64_1 C35_1 -0.7
C34_1 C63_1 C64_1 C50_1 -147.0
C35_1 C36_1 C65_1 C51_1 -4.6
C35_1 C36_1 C65_1 C66_1 138.2
C36_1 C25_1 C26_1 C13_1 146.6
C36_1 C25_1 C26_1 C37_1 0.3
C36_1 C35_1 C64_1 C50_1 3.0
C36_1 C35_1 C64_1 C63_1 -138.9
C36_1 C65_1 C66_1 C37_1 -0.3
C36_1 C65_1 C66_1 C53_1 -146.6
C37_1 C38_1 C67_1 C54_1 -3.7
C37_1 C38_1 C67_1 C68_1 138.1
C38_1 C27_1 C28_1 C16_1 147.8
C38_1 C27_1 C28_1 C39_1 -0.2
C38_1 C37_1 C66_1 C53_1 4.3
C38_1 C37_1 C66_1 C65_1 -137.6
C38_1 C67_1 C68_1 C39_1 0.3
C38_1 C67_1 C68_1 C56_1 -147.0
C39_1 C40_1 C69_1 C57_1 -3.8
C39_1 C40_1 C69_1 C70_1 137.7
C40_1 C29_1 C30_1 C19_1 148.5
C40_1 C29_1 C30_1 C31_1 0.0
C40_1 C39_1 C68_1 C56_1 4.0
C40_1 C39_1 C68_1 C67_1 -139.0
C40_1 C69_1 C70_1 C31_1 0.9
C40_1 C69_1 C70_1 C59_1 -146.7
C41_1 C42_1 C43_1 C44_1 0.6
C41_1 C42_1 C43_1 C52_1 141.9
C41_1 C42_1 C49_1 C48_1 0.0
C41_1 C42_1 C49_1 C50_1 -137.5
C41_1 C45_1 C58_1 C57_1 137.0
C41_1 C45_1 C58_1 C59_1 0.5
C41_1 C46_1 C47_1 C48_1 0.1
C41_1 C46_1 C47_1 C62_1 142.7
C41_1 C46_1 C60_1 C59_1 -0.2
C41_1 C46_1 C60_1 C61_1 -142.7
C42_1 C41_1 C45_1 C44_1 0.8
C42_1 C41_1 C45_1 C58_1 -141.9
C42_1 C41_1 C46_1 C47_1 0.4
C42_1 C41_1 C46_1 C60_1 137.3
C42_1 C43_1 C44_1 C45_1 -0.2
C42_1 C43_1 C44_1 C55_1 141.0
C42_1 C43_1 C52_1 C51_1 0.5
C42_1 C43_1 C52_1 C53_1 -136.8
C42_1 C49_1 C50_1 C51_1 -0.7
C42_1 C49_1 C50_1 C64_1 143.4
C43_1 C42_1 C49_1 C48_1 138.1
C43_1 C42_1 C49_1 C50_1 0.5
C43_1 C44_1 C45_1 C41_1 -0.4
C43_1 C44_1 C45_1 C58_1 142.1
C43_1 C44_1 C55_1 C54_1 0.0
C43_1 C44_1 C55_1 C56_1 -137.1
C43_1 C52_1 C53_1 C54_1 0.3
C43_1 C52_1 C53_1 C66_1 143.4
C44_1 C43_1 C52_1 C51_1 137.0
C44_1 C43_1 C52_1 C53_1 -0.3
C44_1 C45_1 C58_1 C57_1 -1.1
C44_1 C45_1 C58_1 C59_1 -137.6
C44_1 C55_1 C56_1 C57_1 0.2
C44_1 C55_1 C56_1 C68_1 142.3
C45_1 C41_1 C42_1 C43_1 -0.9
C45_1 C41_1 C42_1 C49_1 141.7
C45_1 C41_1 C46_1 C47_1 -137.3
C45_1 C41_1 C46_1 C60_1 -0.3
C45_1 C44_1 C55_1 C54_1 137.0
C45_1 C44_1 C55_1 C56_1 -0.1
C45_1 C58_1 C59_1 C60_1 -1.0
C45_1 C58_1 C59_1 C70_1 142.5
C46_1 C41_1 C42_1 C43_1 -143.0
C46_1 C41_1 C42_1 C49_1 -0.4
C46_1 C41_1 C45_1 C44_1 142.8
C46_1 C41_1 C45_1 C58_1 0.2
C46_1 C47_1 C48_1 C49_1 -0.5
C46_1 C47_1 C48_1 C63_1 138.9
C46_1 C47_1 C62_1 C33_1 -147.2
C46_1 C47_1 C62_1 C61_1 -0.6
C46_1 C60_1 C61_1 C32_1 146.6
C46_1 C60_1 C61_1 C62_1 0.5
C47_1 C46_1 C60_1 C59_1 141.6
C47_1 C46_1 C60_1 C61_1 -0.9
C47_1 C48_1 C49_1 C42_1 0.4
C47_1 C48_1 C49_1 C50_1 142.8
C47_1 C48_1 C63_1 C34_1 4.3
C47_1 C48_1 C63_1 C64_1 -143.2
C48_1 C47_1 C62_1 C33_1 -4.3
C48_1 C47_1 C62_1 C61_1 142.3
C48_1 C49_1 C50_1 C51_1 -143.1
C48_1 C49_1 C50_1 C64_1 1.0
C48_1 C63_1 C64_1 C35_1 146.5
C48_1 C63_1 C64_1 C50_1 0.3
C49_1 C42_1 C43_1 C44_1 -141.7
C49_1 C42_1 C43_1 C52_1 -0.5
C49_1 C48_1 C63_1 C34_1 147.9
C49_1 C48_1 C63_1 C64_1 0.4
C49_1 C50_1 C51_1 C52_1 0.7
C49_1 C50_1 C51_1 C65_1 139.0
C49_1 C50_1 C64_1 C35_1 -146.8
C49_1 C50_1 C64_1 C63_1 -0.8
C50_1 C51_1 C52_1 C43_1 -0.6
C50_1 C51_1 C52_1 C53_1 141.4
C50_1 C51_1 C65_1 C36_1 4.5
C50_1 C51_1 C65_1 C66_1 -142.5
C51_1 C50_1 C64_1 C35_1 -3.1
C51_1 C50_1 C64_1 C63_1 142.9
C51_1 C52_1 C53_1 C54_1 -142.0
C51_1 C52_1 C53_1 C66_1 1.1
C51_1 C65_1 C66_1 C37_1 146.7
C51_1 C65_1 C66_1 C53_1 0.5
C52_1 C43_1 C44_1 C45_1 -141.0
C52_1 C43_1 C44_1 C55_1 0.2
C52_1 C51_1 C65_1 C36_1 147.3
C52_1 C51_1 C65_1 C66_1 0.2
C52_1 C53_1 C54_1 C55_1 -0.1
C52_1 C53_1 C54_1 C67_1 138.7
C52_1 C53_1 C66_1 C37_1 -147.3
C52_1 C53_1 C66_1 C65_1 -1.0
C53_1 C54_1 C55_1 C44_1 0.0
C53_1 C54_1 C55_1 C56_1 142.0
C53_1 C54_1 C67_1 C38_1 4.0
C53_1 C54_1 C67_1 C68_1 -142.3
C54_1 C53_1 C66_1 C37_1 -4.1
C54_1 C53_1 C66_1 C65_1 142.2
C54_1 C55_1 C56_1 C57_1 -141.6
C54_1 C55_1 C56_1 C68_1 0.5
C54_1 C67_1 C68_1 C39_1 146.7
C54_1 C67_1 C68_1 C56_1 -0.6
C55_1 C44_1 C45_1 C41_1 -142.0
C55_1 C44_1 C45_1 C58_1 0.5
C55_1 C54_1 C67_1 C38_1 147.2
C55_1 C54_1 C67_1 C68_1 0.9
C55_1 C56_1 C57_1 C58_1 -0.8
C55_1 C56_1 C57_1 C69_1 139.1
C55_1 C56_1 C68_1 C39_1 -147.2
C55_1 C56_1 C68_1 C67_1 0.0
C56_1 C57_1 C58_1 C45_1 1.2
C56_1 C57_1 C58_1 C59_1 142.7
C56_1 C57_1 C69_1 C40_1 3.2
C56_1 C57_1 C69_1 C70_1 -142.5
C57_1 C56_1 C68_1 C39_1 -4.6
C57_1 C56_1 C68_1 C67_1 142.6
C57_1 C58_1 C59_1 C60_1 -142.6
C57_1 C58_1 C59_1 C70_1 0.9
C57_1 C69_1 C70_1 C31_1 146.9
C57_1 C69_1 C70_1 C59_1 -0.7
C58_1 C57_1 C69_1 C40_1 147.0
C58_1 C57_1 C69_1 C70_1 1.3
C58_1 C59_1 C60_1 C46_1 0.9
C58_1 C59_1 C60_1 C61_1 139.1
C58_1 C59_1 C70_1 C31_1 -147.8
C58_1 C59_1 C70_1 C69_1 -0.1
C59_1 C60_1 C61_1 C32_1 3.9
C59_1 C60_1 C61_1 C62_1 -142.2
C60_1 C46_1 C47_1 C48_1 -141.7
C60_1 C46_1 C47_1 C62_1 0.9
C60_1 C59_1 C70_1 C31_1 -4.2
C60_1 C59_1 C70_1 C69_1 143.5
C60_1 C61_1 C62_1 C33_1 146.7
C60_1 C61_1 C62_1 C47_1 0.0
C62_1 C33_1 C34_1 C23_1 150.5
C62_1 C33_1 C34_1 C63_1 0.6
C62_1 C47_1 C48_1 C49_1 -139.2
C62_1 C47_1 C48_1 C63_1 0.2
C63_1 C48_1 C49_1 C42_1 -143.2
C63_1 C48_1 C49_1 C50_1 -0.8
C64_1 C35_1 C36_1 C25_1 151.1
C64_1 C35_1 C36_1 C65_1 0.8
C64_1 C50_1 C51_1 C52_1 -139.0
C64_1 C50_1 C51_1 C65_1 -0.7
C65_1 C51_1 C52_1 C43_1 -142.8
C65_1 C51_1 C52_1 C53_1 -0.9
C66_1 C37_1 C38_1 C27_1 150.3
C66_1 C37_1 C38_1 C67_1 -0.4
C66_1 C53_1 C54_1 C55_1 -138.9
C66_1 C53_1 C54_1 C67_1 -0.1
C67_1 C54_1 C55_1 C44_1 -142.9
C67_1 C54_1 C55_1 C56_1 -0.9
C68_1 C39_1 C40_1 C29_1 150.5
C68_1 C39_1 C40_1 C69_1 0.2
C68_1 C56_1 C57_1 C58_1 -138.8
C68_1 C56_1 C57_1 C69_1 1.0
C69_1 C57_1 C58_1 C45_1 -142.9
C69_1 C57_1 C58_1 C59_1 -1.4
C70_1 C31_1 C32_1 C21_1 150.2
C70_1 C31_1 C32_1 C61_1 -1.1
C70_1 C59_1 C60_1 C46_1 -138.5
C70_1 C59_1 C60_1 C61_1 -0.2
C1_2 C2_2 C3_2 C4_2 -10.0
C1_2 C2_2 C3_2 C12_2 -154.9
C1_2 C2_2 C9_2 C8_2 9.7
C1_2 C2_2 C9_2 C10_2 148.7
C1_2 C5_2 C18_2 C17_2 -148.8
C1_2 C5_2 C18_2 C19_2 -9.5
C1_2 C6_2 C7_2 C8_2 -7.0
C1_2 C6_2 C7_2 C22_2 -153.2
C1_2 C6_2 C20_2 C19_2 6.8
C1_2 C6_2 C20_2 C21_2 153.1
C2_2 C1_2 C5_2 C4_2 -14.8
C2_2 C1_2 C5_2 C18_2 133.9
C2_2 C1_2 C6_2 C7_2 17.7
C2_2 C1_2 C6_2 C20_2 -126.1
C2_2 C3_2 C4_2 C5_2 0.1
C2_2 C3_2 C4_2 C15_2 -145.5
C2_2 C3_2 C12_2 C11_2 3.9
C2_2 C3_2 C12_2 C13_2 139.0
C2_2 C9_2 C10_2 C11_2 0.5
C2_2 C9_2 C10_2 C24_2 -144.2
C3_2 C2_2 C9_2 C8_2 -136.8
C3_2 C2_2 C9_2 C10_2 2.2
C3_2 C4_2 C5_2 C1_2 9.9
C3_2 C4_2 C5_2 C18_2 -140.3
C3_2 C4_2 C15_2 C14_2 2.2
C3_2 C4_2 C15_2 C16_2 137.5
C3_2 C12_2 C13_2 C14_2 1.8
C3_2 C12_2 C13_2 C26_2 -141.3
C4_2 C3_2 C12_2 C11_2 -137.1
C4_2 C3_2 C12_2 C13_2 -2.0
C4_2 C5_2 C18_2 C17_2 -2.6
C4_2 C5_2 C18_2 C19_2 136.7
C4_2 C15_2 C16_2 C17_2 0.7
C4_2 C15_2 C16_2 C28_2 -140.8
C5_2 C1_2 C2_2 C3_2 14.8
C5_2 C1_2 C2_2 C9_2 -134.2
C5_2 C1_2 C6_2 C7_2 126.4
C5_2 C1_2 C6_2 C20_2 -17.4
C5_2 C4_2 C15_2 C14_2 -138.9
C5_2 C4_2 C15_2 C16_2 -3.7
C5_2 C18_2 C19_2 C20_2 -3.6
C5_2 C18_2 C19_2 C30_2 -143.1
C6_2 C1_2 C2_2 C3_2 129.8
C6_2 C1_2 C2_2 C9_2 -19.2
C6_2 C1_2 C5_2 C4_2 -129.8
C6_2 C1_2 C5_2 C18_2 18.9
C6_2 C7_2 C8_2 C9_2 -4.9
C6_2 C7_2 C8_2 C23_2 -139.4
C6_2 C7_2 C22_2 C21_2 3.1
C6_2 C7_2 C22_2 C33_2 149.7
C6_2 C20_2 C21_2 C22_2 -2.7
C6_2 C20_2 C21_2 C32_2 -149.8
C7_2 C6_2 C20_2 C19_2 -141.8
C7_2 C6_2 C20_2 C21_2 4.5
C7_2 C8_2 C9_2 C2_2 3.5
C7_2 C8_2 C9_2 C10_2 -140.0
C7_2 C8_2 C23_2 C24_2 139.5
C7_2 C8_2 C23_2 C34_2 -7.9
C7_2 C22_2 C33_2 C34_2 -3.9
C7_2 C22_2 C33_2 C62_2 -155.0
C8_2 C7_2 C22_2 C21_2 -144.8
C8_2 C7_2 C22_2 C33_2 1.9
C8_2 C9_2 C10_2 C11_2 144.6
C8_2 C9_2 C10_2 C24_2 0.0
C8_2 C23_2 C24_2 C10_2 -1.1
C8_2 C23_2 C24_2 C35_2 -148.2
C8_2 C23_2 C34_2 C33_2 5.7
C8_2 C23_2 C34_2 C63_2 156.0
C9_2 C2_2 C3_2 C4_2 140.4
C9_2 C2_2 C3_2 C12_2 -4.5
C9_2 C8_2 C23_2 C24_2 1.1
C9_2 C8_2 C23_2 C34_2 -146.3
C9_2 C10_2 C11_2 C12_2 -1.0
C9_2 C10_2 C11_2 C25_2 -139.4
C9_2 C10_2 C24_2 C23_2 0.7
C9_2 C10_2 C24_2 C35_2 148.0
C10_2 C11_2 C12_2 C3_2 -1.2
C10_2 C11_2 C12_2 C13_2 -141.3
C10_2 C11_2 C25_2 C26_2 142.1
C10_2 C11_2 C25_2 C36_2 -5.1
C10_2 C24_2 C35_2 C36_2 -3.7
C10_2 C24_2 C35_2 C64_2 -155.5
C11_2 C10_2 C24_2 C23_2 -144.1
C11_2 C10_2 C24_2 C35_2 3.2
C11_2 C12_2 C13_2 C14_2 141.6
C11_2 C12_2 C13_2 C26_2 -1.4
C11_2 C25_2 C26_2 C13_2 -0.5
C11_2 C25_2 C26_2 C37_2 -146.9
C11_2 C25_2 C36_2 C35_2 4.5
C11_2 C25_2 C36_2 C65_2 155.7
C12_2 C3_2 C4_2 C5_2 145.5
C12_2 C3_2 C4_2 C15_2 0.0
C12_2 C11_2 C25_2 C26_2 -0.4
C12_2 C11_2 C25_2 C36_2 -147.6
C12_2 C13_2 C14_2 C15_2 0.4
C12_2 C13_2 C14_2 C27_2 -139.1
C12_2 C13_2 C26_2 C25_2 1.2
C12_2 C13_2 C26_2 C37_2 147.3
C13_2 C14_2 C15_2 C4_2 -2.5
C13_2 C14_2 C15_2 C16_2 -142.4
C13_2 C14_2 C27_2 C28_2 142.7
C13_2 C14_2 C27_2 C38_2 -4.0
C13_2 C26_2 C37_2 C38_2 -4.0
C13_2 C26_2 C37_2 C66_2 -155.1
C14_2 C13_2 C26_2 C25_2 -142.0
C14_2 C13_2 C26_2 C37_2 4.2
C14_2 C15_2 C16_2 C17_2 141.0
C14_2 C15_2 C16_2 C28_2 -0.5
C14_2 C27_2 C28_2 C16_2 0.8
C14_2 C27_2 C28_2 C39_2 -147.2
C14_2 C27_2 C38_2 C37_2 4.1
C14_2 C27_2 C38_2 C67_2 155.5
C15_2 C4_2 C5_2 C1_2 154.9
C15_2 C4_2 C5_2 C18_2 4.6
C15_2 C14_2 C27_2 C28_2 -1.2
C15_2 C14_2 C27_2 C38_2 -147.8
C15_2 C16_2 C17_2 C18_2 1.2
C15_2 C16_2 C17_2 C29_2 -139.3
C15_2 C16_2 C28_2 C27_2 -0.2
C15_2 C16_2 C28_2 C39_2 147.8
C16_2 C17_2 C18_2 C5_2 -0.3
C16_2 C17_2 C18_2 C19_2 -144.7
C16_2 C17_2 C29_2 C30_2 143.9
C16_2 C17_2 C29_2 C40_2 -3.3
C16_2 C28_2 C39_2 C40_2 -4.8
C16_2 C28_2 C39_2 C68_2 -156.5
C17_2 C16_2 C28_2 C27_2 -141.8
C17_2 C16_2 C28_2 C39_2 6.1
C17_2 C18_2 C19_2 C20_2 140.4
C17_2 C18_2 C19_2 C30_2 0.9
C17_2 C29_2 C30_2 C19_2 1.4
C17_2 C29_2 C30_2 C31_2 -147.1
C17_2 C29_2 C40_2 C39_2 4.5
C17_2 C29_2 C40_2 C69_2 155.5
C18_2 C17_2 C29_2 C30_2 -0.9
C18_2 C17_2 C29_2 C40_2 -148.1
C18_2 C19_2 C20_2 C6_2 5.0
C18_2 C19_2 C20_2 C21_2 -138.5
C18_2 C19_2 C30_2 C29_2 -1.4
C18_2 C19_2 C30_2 C31_2 146.3
C19_2 C20_2 C21_2 C22_2 145.4
C19_2 C20_2 C21_2 C32_2 -1.8
C19_2 C30_2 C31_2 C32_2 -5.8
C19_2 C30_2 C31_2 C70_2 -156.4
C20_2 C6_2 C7_2 C8_2 141.6
C20_2 C6_2 C7_2 C22_2 -4.7
C20_2 C19_2 C30_2 C29_2 -139.9
C20_2 C19_2 C30_2 C31_2 7.8
C20_2 C21_2 C22_2 C7_2 -0.2
C20_2 C21_2 C22_2 C33_2 -147.4
C20_2 C21_2 C32_2 C31_2 3.7
C20_2 C21_2 C32_2 C61_2 155.8
C21_2 C22_2 C33_2 C34_2 138.1
C21_2 C22_2 C33_2 C62_2 -12.9
C21_2 C32_2 C61_2 C60_2 -155.2
C21_2 C32_2 C61_2 C62_2 -13.4
C22_2 C7_2 C8_2 C9_2 138.5
C22_2 C7_2 C8_2 C23_2 4.0
C22_2 C21_2 C32_2 C31_2 -138.8
C22_2 C21_2 C32_2 C61_2 13.3
C22_2 C33_2 C34_2 C23_2 0.2
C22_2 C33_2 C34_2 C63_2 -149.6
C22_2 C33_2 C62_2 C47_2 154.7
C22_2 C33_2 C62_2 C61_2 12.6
C23_2 C8_2 C9_2 C2_2 142.9
C23_2 C8_2 C9_2 C10_2 -0.6
C23_2 C24_2 C35_2 C36_2 139.1
C23_2 C24_2 C35_2 C64_2 -12.8
C23_2 C34_2 C63_2 C48_2 -154.9
C23_2 C34_2 C63_2 C64_2 -12.0
C24_2 C10_2 C11_2 C12_2 139.6
C24_2 C10_2 C11_2 C25_2 1.2
C24_2 C23_2 C34_2 C33_2 -138.2
C24_2 C23_2 C34_2 C63_2 12.2
C24_2 C35_2 C36_2 C25_2 -0.2
C24_2 C35_2 C36_2 C65_2 -150.5
C24_2 C35_2 C64_2 C50_2 155.0
C24_2 C35_2 C64_2 C63_2 13.1
C25_2 C11_2 C12_2 C3_2 141.3
C25_2 C11_2 C12_2 C13_2 1.1
C25_2 C26_2 C37_2 C38_2 137.7
C25_2 C26_2 C37_2 C66_2 -13.5
C25_2 C36_2 C65_2 C51_2 -155.6
C25_2 C36_2 C65_2 C66_2 -12.8
C26_2 C13_2 C14_2 C15_2 139.4
C26_2 C13_2 C14_2 C27_2 -0.1
C26_2 C25_2 C36_2 C35_2 -138.4
C26_2 C25_2 C36_2 C65_2 12.8
C26_2 C37_2 C38_2 C27_2 -0.1
C26_2 C37_2 C38_2 C67_2 -150.8
C26_2 C37_2 C66_2 C53_2 155.4
C26_2 C37_2 C66_2 C65_2 13.5
C27_2 C14_2 C15_2 C4_2 141.0
C27_2 C14_2 C15_2 C16_2 1.1
C27_2 C28_2 C39_2 C40_2 139.0
C27_2 C28_2 C39_2 C68_2 -12.8
C27_2 C38_2 C67_2 C54_2 -155.1
C27_2 C38_2 C67_2 C68_2 -13.3
C28_2 C16_2 C17_2 C18_2 138.6
C28_2 C16_2 C17_2 C29_2 -1.9
C28_2 C27_2 C38_2 C37_2 -138.1
C28_2 C27_2 C38_2 C67_2 13.2
C28_2 C39_2 C40_2 C29_2 -0.4
C28_2 C39_2 C40_2 C69_2 -150.8
C28_2 C39_2 C68_2 C56_2 155.7
C28_2 C39_2 C68_2 C67_2 12.7
C29_2 C17_2 C18_2 C5_2 144.4
C29_2 C17_2 C18_2 C19_2 0.0
C29_2 C30_2 C31_2 C32_2 138.3
C29_2 C30_2 C31_2 C70_2 -12.3
C29_2 C40_2 C69_2 C57_2 -154.6
C29_2 C40_2 C69_2 C70_2 -13.1
C30_2 C19_2 C20_2 C6_2 139.6
C30_2 C19_2 C20_2 C21_2 -3.9
C30_2 C29_2 C40_2 C39_2 -138.3
C30_2 C29_2 C40_2 C69_2 12.7
C30_2 C31_2 C32_2 C21_2 0.1
C30_2 C31_2 C32_2 C61_2 -151.3
C30_2 C31_2 C70_2 C59_2 155.3
C30_2 C31_2 C70_2 C69_2 11.9
C31_2 C32_2 C61_2 C60_2 -3.2
C31_2 C32_2 C61_2 C62_2 138.6
C32_2 C21_2 C22_2 C7_2 147.1
C32_2 C21_2 C22_2 C33_2 0.0
C32_2 C31_2 C70_2 C59_2 4.8
C32_2 C31_2 C70_2 C69_2 -138.6
C32_2 C61_2 C62_2 C33_2 0.6
C32_2 C61_2 C62_2 C47_2 -146.1
C33_2 C34_2 C63_2 C48_2 -4.7
C33_2 C34_2 C63_2 C64_2 138.2
C34_2 C23_2 C24_2 C10_2 147.2
C34_2 C23_2 C24_2 C35_2 0.1
C34_2 C33_2 C62_2 C47_2 3.9
C34_2 C33_2 C62_2 C61_2 -138.2
C34_2 C63_2 C64_2 C35_2 -0.7
C34_2 C63_2 C64_2 C50_2 -147.1
C35_2 C36_2 C65_2 C51_2 -4.5
C35_2 C36_2 C65_2 C66_2 138.2
C36_2 C25_2 C26_2 C13_2 146.6
C36_2 C25_2 C26_2 C37_2 0.3
C36_2 C35_2 C64_2 C50_2 3.0
C36_2 C35_2 C64_2 C63_2 -138.9
C36_2 C65_2 C66_2 C37_2 -0.3
C36_2 C65_2 C66_2 C53_2 -146.6
C37_2 C38_2 C67_2 C54_2 -3.8
C37_2 C38_2 C67_2 C68_2 138.0
C38_2 C27_2 C28_2 C16_2 147.8
C38_2 C27_2 C28_2 C39_2 -0.2
C38_2 C37_2 C66_2 C53_2 4.3
C38_2 C37_2 C66_2 C65_2 -137.6
C38_2 C67_2 C68_2 C39_2 0.3
C38_2 C67_2 C68_2 C56_2 -147.0
C39_2 C40_2 C69_2 C57_2 -3.8
C39_2 C40_2 C69_2 C70_2 137.7
C40_2 C29_2 C30_2 C19_2 148.6
C40_2 C29_2 C30_2 C31_2 0.0
C40_2 C39_2 C68_2 C56_2 4.0
C40_2 C39_2 C68_2 C67_2 -139.0
C40_2 C69_2 C70_2 C31_2 0.9
C40_2 C69_2 C70_2 C59_2 -146.7
C41_2 C42_2 C43_2 C44_2 0.6
C41_2 C42_2 C43_2 C52_2 141.8
C41_2 C42_2 C49_2 C48_2 0.0
C41_2 C42_2 C49_2 C50_2 -137.6
C41_2 C45_2 C58_2 C57_2 137.1
C41_2 C45_2 C58_2 C59_2 0.5
C41_2 C46_2 C47_2 C48_2 0.1
C41_2 C46_2 C47_2 C62_2 142.7
C41_2 C46_2 C60_2 C59_2 -0.2
C41_2 C46_2 C60_2 C61_2 -142.7
C42_2 C41_2 C45_2 C44_2 0.8
C42_2 C41_2 C45_2 C58_2 -141.9
C42_2 C41_2 C46_2 C47_2 0.4
C42_2 C41_2 C46_2 C60_2 137.2
C42_2 C43_2 C44_2 C45_2 -0.2
C42_2 C43_2 C44_2 C55_2 141.1
C42_2 C43_2 C52_2 C51_2 0.5
C42_2 C43_2 C52_2 C53_2 -136.8
C42_2 C49_2 C50_2 C51_2 -0.7
C42_2 C49_2 C50_2 C64_2 143.5
C43_2 C42_2 C49_2 C48_2 138.1
C43_2 C42_2 C49_2 C50_2 0.5
C43_2 C44_2 C45_2 C41_2 -0.4
C43_2 C44_2 C45_2 C58_2 142.1
C43_2 C44_2 C55_2 C54_2 0.0
C43_2 C44_2 C55_2 C56_2 -137.1
C43_2 C52_2 C53_2 C54_2 0.3
C43_2 C52_2 C53_2 C66_2 143.4
C44_2 C43_2 C52_2 C51_2 137.0
C44_2 C43_2 C52_2 C53_2 -0.3
C44_2 C45_2 C58_2 C57_2 -1.1
C44_2 C45_2 C58_2 C59_2 -137.7
C44_2 C55_2 C56_2 C57_2 0.2
C44_2 C55_2 C56_2 C68_2 142.4
C45_2 C41_2 C42_2 C43_2 -0.9
C45_2 C41_2 C42_2 C49_2 141.7
C45_2 C41_2 C46_2 C47_2 -137.2
C45_2 C41_2 C46_2 C60_2 -0.3
C45_2 C44_2 C55_2 C54_2 137.0
C45_2 C44_2 C55_2 C56_2 -0.1
C45_2 C58_2 C59_2 C60_2 -1.1
C45_2 C58_2 C59_2 C70_2 142.5
C46_2 C41_2 C42_2 C43_2 -143.0
C46_2 C41_2 C42_2 C49_2 -0.4
C46_2 C41_2 C45_2 C44_2 142.8
C46_2 C41_2 C45_2 C58_2 0.2
C46_2 C47_2 C48_2 C49_2 -0.5
C46_2 C47_2 C48_2 C63_2 138.9
C46_2 C47_2 C62_2 C33_2 -147.1
C46_2 C47_2 C62_2 C61_2 -0.6
C46_2 C60_2 C61_2 C32_2 146.5
C46_2 C60_2 C61_2 C62_2 0.5
C47_2 C46_2 C60_2 C59_2 141.6
C47_2 C46_2 C60_2 C61_2 -0.9
C47_2 C48_2 C49_2 C42_2 0.4
C47_2 C48_2 C49_2 C50_2 142.7
C47_2 C48_2 C63_2 C34_2 4.3
C47_2 C48_2 C63_2 C64_2 -143.2
C48_2 C47_2 C62_2 C33_2 -4.3
C48_2 C47_2 C62_2 C61_2 142.2
C48_2 C49_2 C50_2 C51_2 -143.1
C48_2 C49_2 C50_2 C64_2 1.0
C48_2 C63_2 C64_2 C35_2 146.6
C48_2 C63_2 C64_2 C50_2 0.3
C49_2 C42_2 C43_2 C44_2 -141.7
C49_2 C42_2 C43_2 C52_2 -0.5
C49_2 C48_2 C63_2 C34_2 147.9
C49_2 C48_2 C63_2 C64_2 0.4
C49_2 C50_2 C51_2 C52_2 0.7
C49_2 C50_2 C51_2 C65_2 139.0
C49_2 C50_2 C64_2 C35_2 -146.9
C49_2 C50_2 C64_2 C63_2 -0.8
C50_2 C51_2 C52_2 C43_2 -0.6
C50_2 C51_2 C52_2 C53_2 141.4
C50_2 C51_2 C65_2 C36_2 4.5
C50_2 C51_2 C65_2 C66_2 -142.6
C51_2 C50_2 C64_2 C35_2 -3.1
C51_2 C50_2 C64_2 C63_2 143.0
C51_2 C52_2 C53_2 C54_2 -142.0
C51_2 C52_2 C53_2 C66_2 1.1
C51_2 C65_2 C66_2 C37_2 146.7
C51_2 C65_2 C66_2 C53_2 0.5
C52_2 C43_2 C44_2 C45_2 -141.0
C52_2 C43_2 C44_2 C55_2 0.2
C52_2 C51_2 C65_2 C36_2 147.3
C52_2 C51_2 C65_2 C66_2 0.2
C52_2 C53_2 C54_2 C55_2 -0.1
C52_2 C53_2 C54_2 C67_2 138.7
C52_2 C53_2 C66_2 C37_2 -147.3
C52_2 C53_2 C66_2 C65_2 -1.0
C53_2 C54_2 C55_2 C44_2 0.0
C53_2 C54_2 C55_2 C56_2 142.0
C53_2 C54_2 C67_2 C38_2 4.0
C53_2 C54_2 C67_2 C68_2 -142.2
C54_2 C53_2 C66_2 C37_2 -4.1
C54_2 C53_2 C66_2 C65_2 142.1
C54_2 C55_2 C56_2 C57_2 -141.6
C54_2 C55_2 C56_2 C68_2 0.5
C54_2 C67_2 C68_2 C39_2 146.7
C54_2 C67_2 C68_2 C56_2 -0.6
C55_2 C44_2 C45_2 C41_2 -141.9
C55_2 C44_2 C45_2 C58_2 0.5
C55_2 C54_2 C67_2 C38_2 147.1
C55_2 C54_2 C67_2 C68_2 0.9
C55_2 C56_2 C57_2 C58_2 -0.8
C55_2 C56_2 C57_2 C69_2 139.1
C55_2 C56_2 C68_2 C39_2 -147.2
C55_2 C56_2 C68_2 C67_2 0.0
C56_2 C57_2 C58_2 C45_2 1.2
C56_2 C57_2 C58_2 C59_2 142.7
C56_2 C57_2 C69_2 C40_2 3.2
C56_2 C57_2 C69_2 C70_2 -142.6
C57_2 C56_2 C68_2 C39_2 -4.6
C57_2 C56_2 C68_2 C67_2 142.6
C57_2 C58_2 C59_2 C60_2 -142.6
C57_2 C58_2 C59_2 C70_2 0.9
C57_2 C69_2 C70_2 C31_2 146.9
C57_2 C69_2 C70_2 C59_2 -0.7
C58_2 C57_2 C69_2 C40_2 147.1
C58_2 C57_2 C69_2 C70_2 1.3
C58_2 C59_2 C60_2 C46_2 0.9
C58_2 C59_2 C60_2 C61_2 139.1
C58_2 C59_2 C70_2 C31_2 -147.8
C58_2 C59_2 C70_2 C69_2 -0.2
C59_2 C60_2 C61_2 C32_2 3.9
C59_2 C60_2 C61_2 C62_2 -142.1
C60_2 C46_2 C47_2 C48_2 -141.7
C60_2 C46_2 C47_2 C62_2 0.9
C60_2 C59_2 C70_2 C31_2 -4.2
C60_2 C59_2 C70_2 C69_2 143.5
C60_2 C61_2 C62_2 C33_2 146.7
C60_2 C61_2 C62_2 C47_2 0.0
C62_2 C33_2 C34_2 C23_2 150.5
C62_2 C33_2 C34_2 C63_2 0.6
C62_2 C47_2 C48_2 C49_2 -139.1
C62_2 C47_2 C48_2 C63_2 0.2
C63_2 C48_2 C49_2 C42_2 -143.2
C63_2 C48_2 C49_2 C50_2 -0.8
C64_2 C35_2 C36_2 C25_2 151.1
C64_2 C35_2 C36_2 C65_2 0.8
C64_2 C50_2 C51_2 C52_2 -139.0
C64_2 C50_2 C51_2 C65_2 -0.7
C65_2 C51_2 C52_2 C43_2 -142.9
C65_2 C51_2 C52_2 C53_2 -0.9
C66_2 C37_2 C38_2 C27_2 150.3
C66_2 C37_2 C38_2 C67_2 -0.4
C66_2 C53_2 C54_2 C55_2 -138.9
C66_2 C53_2 C54_2 C67_2 -0.1
C67_2 C54_2 C55_2 C44_2 -142.9
C67_2 C54_2 C55_2 C56_2 -0.9
C68_2 C39_2 C40_2 C29_2 150.5
C68_2 C39_2 C40_2 C69_2 0.2
C68_2 C56_2 C57_2 C58_2 -138.9
C68_2 C56_2 C57_2 C69_2 1.0
C69_2 C57_2 C58_2 C45_2 -142.9
C69_2 C57_2 C58_2 C59_2 -1.4
C70_2 C31_2 C32_2 C21_2 150.2
C70_2 C31_2 C32_2 C61_2 -1.1
C70_2 C59_2 C60_2 C46_2 -138.5
C70_2 C59_2 C60_2 C61_2 -0.2
C1_3 C2_3 C3_3 C4_3 -0.2
C1_3 C2_3 C3_3 C12_3 -141.6
C1_3 C2_3 C9_3 C8_3 1.2
C1_3 C2_3 C9_3 C10_3 136.9
C1_3 C5_3 C18_3 C17_3 -137.8
C1_3 C5_3 C18_3 C19_3 -0.5
C1_3 C6_3 C7_3 C8_3 -0.3
C1_3 C6_3 C7_3 C22_3 -143.9
C1_3 C6_3 C20_3 C19_3 -0.1
C1_3 C6_3 C20_3 C21_3 143.2
C2_3 C1_3 C5_3 C4_3 -0.1
C2_3 C1_3 C5_3 C18_3 142.2
C2_3 C1_3 C6_3 C7_3 0.6
C2_3 C1_3 C6_3 C20_3 -137.1
C2_3 C3_3 C4_3 C5_3 0.1
C2_3 C3_3 C4_3 C15_3 -141.9
C2_3 C3_3 C12_3 C11_3 -0.3
C2_3 C3_3 C12_3 C13_3 136.8
C2_3 C9_3 C10_3 C11_3 1.1
C2_3 C9_3 C10_3 C24_3 -142.2
C3_3 C2_3 C9_3 C8_3 -136.5
C3_3 C2_3 C9_3 C10_3 -0.8
C3_3 C4_3 C5_3 C1_3 0.0
C3_3 C4_3 C5_3 C18_3 -142.3
C3_3 C4_3 C15_3 C14_3 0.4
C3_3 C4_3 C15_3 C16_3 137.6
C3_3 C12_3 C13_3 C14_3 0.4
C3_3 C12_3 C13_3 C26_3 -142.6
C4_3 C3_3 C12_3 C11_3 -137.3
C4_3 C3_3 C12_3 C13_3 -0.2
C4_3 C5_3 C18_3 C17_3 0.2
C4_3 C5_3 C18_3 C19_3 137.5
C4_3 C15_3 C16_3 C17_3 0.3
C4_3 C15_3 C16_3 C28_3 -142.9
C5_3 C1_3 C2_3 C3_3 0.2
C5_3 C1_3 C2_3 C9_3 -141.8
C5_3 C1_3 C6_3 C7_3 137.1
C5_3 C1_3 C6_3 C20_3 -0.6
C5_3 C4_3 C15_3 C14_3 -137.2
C5_3 C4_3 C15_3 C16_3 0.0
C5_3 C18_3 C19_3 C20_3 -0.1
C5_3 C18_3 C19_3 C30_3 -142.4
C6_3 C1_3 C2_3 C3_3 141.0
C6_3 C1_3 C2_3 C9_3 -1.1
C6_3 C1_3 C5_3 C4_3 -141.5
C6_3 C1_3 C5_3 C18_3 0.8
C6_3 C7_3 C8_3 C9_3 0.4
C6_3 C7_3 C8_3 C23_3 -139.3
C6_3 C7_3 C22_3 C21_3 0.8
C6_3 C7_3 C22_3 C33_3 147.3
C6_3 C20_3 C21_3 C22_3 -0.2
C6_3 C20_3 C21_3 C32_3 -146.9
C7_3 C6_3 C20_3 C19_3 -142.5
C7_3 C6_3 C20_3 C21_3 0.7
C7_3 C8_3 C9_3 C2_3 -0.9
C7_3 C8_3 C9_3 C10_3 -141.9
C7_3 C8_3 C23_3 C24_3 143.1
C7_3 C8_3 C23_3 C34_3 -4.1
C7_3 C22_3 C33_3 C34_3 -4.0
C7_3 C22_3 C33_3 C62_3 -155.4
C8_3 C7_3 C22_3 C21_3 -142.4
C8_3 C7_3 C22_3 C33_3 4.0
C8_3 C9_3 C10_3 C11_3 141.8
C8_3 C9_3 C10_3 C24_3 -1.5
C8_3 C23_3 C24_3 C10_3 0.1
C8_3 C23_3 C24_3 C35_3 -147.0
C8_3 C23_3 C34_3 C33_3 4.1
C8_3 C23_3 C34_3 C63_3 155.4
C9_3 C2_3 C3_3 C4_3 141.8
C9_3 C2_3 C3_3 C12_3 0.5
C9_3 C8_3 C23_3 C24_3 -1.1
C9_3 C8_3 C23_3 C34_3 -148.2
C9_3 C10_3 C11_3 C12_3 -0.9
C9_3 C10_3 C11_3 C25_3 -139.1
C9_3 C10_3 C24_3 C23_3 0.9
C9_3 C10_3 C24_3 C35_3 148.0
C10_3 C11_3 C12_3 C3_3 0.5
C10_3 C11_3 C12_3 C13_3 -141.5
C10_3 C11_3 C25_3 C26_3 141.9
C10_3 C11_3 C25_3 C36_3 -4.7
C10_3 C24_3 C35_3 C36_3 -4.6
C10_3 C24_3 C35_3 C64_3 -155.6
C11_3 C10_3 C24_3 C23_3 -142.6
C11_3 C10_3 C24_3 C35_3 4.5
C11_3 C12_3 C13_3 C14_3 142.1
C11_3 C12_3 C13_3 C26_3 -0.9
C11_3 C25_3 C26_3 C13_3 0.2
C11_3 C25_3 C26_3 C37_3 -147.3
C11_3 C25_3 C36_3 C35_3 4.5
C11_3 C25_3 C36_3 C65_3 155.4
C12_3 C3_3 C4_3 C5_3 141.8
C12_3 C3_3 C4_3 C15_3 -0.1
C12_3 C11_3 C25_3 C26_3 -0.8
C12_3 C11_3 C25_3 C36_3 -147.4
C12_3 C13_3 C14_3 C15_3 -0.2
C12_3 C13_3 C14_3 C27_3 -139.0
C12_3 C13_3 C26_3 C25_3 0.5
C12_3 C13_3 C26_3 C37_3 148.1
C13_3 C14_3 C15_3 C4_3 -0.2
C13_3 C14_3 C15_3 C16_3 -142.3
C13_3 C14_3 C27_3 C28_3 142.9
C13_3 C14_3 C27_3 C38_3 -3.9
C13_3 C26_3 C37_3 C38_3 -5.5
C13_3 C26_3 C37_3 C66_3 -155.5
C14_3 C13_3 C26_3 C25_3 -142.6
C14_3 C13_3 C26_3 C37_3 5.0
C14_3 C15_3 C16_3 C17_3 142.4
C14_3 C15_3 C16_3 C28_3 -0.8
C14_3 C27_3 C28_3 C16_3 -0.3
C14_3 C27_3 C28_3 C39_3 -147.0
C14_3 C27_3 C38_3 C37_3 3.3
C14_3 C27_3 C38_3 C67_3 155.8
C15_3 C4_3 C5_3 C1_3 142.1
C15_3 C4_3 C5_3 C18_3 -0.2
C15_3 C14_3 C27_3 C28_3 -0.2
C15_3 C14_3 C27_3 C38_3 -147.0
C15_3 C16_3 C17_3 C18_3 -0.3
C15_3 C16_3 C17_3 C29_3 -139.2
C15_3 C16_3 C28_3 C27_3 0.7
C15_3 C16_3 C28_3 C39_3 147.2
C16_3 C17_3 C18_3 C5_3 0.1
C16_3 C17_3 C18_3 C19_3 -142.4
C16_3 C17_3 C29_3 C30_3 142.5
C16_3 C17_3 C29_3 C40_3 -4.0
C16_3 C28_3 C39_3 C40_3 -3.6
C16_3 C28_3 C39_3 C68_3 -155.3
C17_3 C16_3 C28_3 C27_3 -142.5
C17_3 C16_3 C28_3 C39_3 4.0
C17_3 C18_3 C19_3 C20_3 142.2
C17_3 C18_3 C19_3 C30_3 -0.1
C17_3 C29_3 C30_3 C19_3 0.5
C17_3 C29_3 C30_3 C31_3 -147.2
C17_3 C29_3 C40_3 C39_3 4.3
C17_3 C29_3 C40_3 C69_3 154.7
C18_3 C17_3 C29_3 C30_3 -0.6
C18_3 C17_3 C29_3 C40_3 -147.1
C18_3 C19_3 C20_3 C6_3 0.4
C18_3 C19_3 C20_3 C21_3 -139.1
C18_3 C19_3 C30_3 C29_3 -0.2
C18_3 C19_3 C30_3 C31_3 147.2
C19_3 C20_3 C21_3 C22_3 143.2
C19_3 C20_3 C21_3 C32_3 -3.6
C19_3 C30_3 C31_3 C32_3 -4.5
C19_3 C30_3 C31_3 C70_3 -155.4
C20_3 C6_3 C7_3 C8_3 142.7
C20_3 C6_3 C7_3 C22_3 -0.9
C20_3 C19_3 C30_3 C29_3 -142.5
C20_3 C19_3 C30_3 C31_3 4.9
C20_3 C21_3 C22_3 C7_3 -0.4
C20_3 C21_3 C22_3 C33_3 -147.0
C20_3 C21_3 C32_3 C31_3 3.9
C20_3 C21_3 C32_3 C61_3 155.4
C21_3 C22_3 C33_3 C34_3 138.2
C21_3 C22_3 C33_3 C62_3 -13.2
C21_3 C32_3 C61_3 C60_3 -155.6
C21_3 C32_3 C61_3 C62_3 -13.0
C22_3 C7_3 C8_3 C9_3 139.8
C22_3 C7_3 C8_3 C23_3 0.0
C22_3 C21_3 C32_3 C31_3 -138.2
C22_3 C21_3 C32_3 C61_3 13.3
C22_3 C33_3 C34_3 C23_3 0.0
C22_3 C33_3 C34_3 C63_3 -150.6
C22_3 C33_3 C62_3 C47_3 155.2
C22_3 C33_3 C62_3 C61_3 13.5
C23_3 C8_3 C9_3 C2_3 142.5
C23_3 C8_3 C9_3 C10_3 1.6
C23_3 C24_3 C35_3 C36_3 138.2
C23_3 C24_3 C35_3 C64_3 -12.8
C23_3 C34_3 C63_3 C48_3 -155.9
C23_3 C34_3 C63_3 C64_3 -12.7
C24_3 C10_3 C11_3 C12_3 138.4
C24_3 C10_3 C11_3 C25_3 0.2
C24_3 C23_3 C34_3 C33_3 -138.7
C24_3 C23_3 C34_3 C63_3 12.6
C24_3 C35_3 C36_3 C25_3 0.1
C24_3 C35_3 C36_3 C65_3 -150.1
C24_3 C35_3 C64_3 C50_3 155.2
C24_3 C35_3 C64_3 C63_3 12.6
C25_3 C11_3 C12_3 C3_3 143.1
C25_3 C11_3 C12_3 C13_3 1.1
C25_3 C26_3 C37_3 C38_3 137.9
C25_3 C26_3 C37_3 C66_3 -12.1
C25_3 C36_3 C65_3 C51_3 -155.2
C25_3 C36_3 C65_3 C66_3 -12.8
C26_3 C13_3 C14_3 C15_3 138.7
C26_3 C13_3 C14_3 C27_3 -0.2
C26_3 C25_3 C36_3 C35_3 -137.8
C26_3 C25_3 C36_3 C65_3 13.1
C26_3 C37_3 C38_3 C27_3 1.4
C26_3 C37_3 C38_3 C67_3 -150.3
C26_3 C37_3 C66_3 C53_3 155.0
C26_3 C37_3 C66_3 C65_3 12.4
C27_3 C14_3 C15_3 C4_3 142.7
C27_3 C14_3 C15_3 C16_3 0.6
C27_3 C28_3 C39_3 C40_3 138.4
C27_3 C28_3 C39_3 C68_3 -13.4
C27_3 C38_3 C67_3 C54_3 -155.9
C27_3 C38_3 C67_3 C68_3 -13.1
C28_3 C16_3 C17_3 C18_3 138.8
C28_3 C16_3 C17_3 C29_3 -0.2
C28_3 C27_3 C38_3 C37_3 -139.5
C28_3 C27_3 C38_3 C67_3 13.1
C28_3 C39_3 C40_3 C29_3 -0.4
C28_3 C39_3 C40_3 C69_3 -150.5
C28_3 C39_3 C68_3 C56_3 155.5
C28_3 C39_3 C68_3 C67_3 13.5
C29_3 C17_3 C18_3 C5_3 142.9
C29_3 C17_3 C18_3 C19_3 0.4
C29_3 C30_3 C31_3 C32_3 138.7
C29_3 C30_3 C31_3 C70_3 -12.2
C29_3 C40_3 C69_3 C57_3 -155.2
C29_3 C40_3 C69_3 C70_3 -12.2
C30_3 C19_3 C20_3 C6_3 138.7
C30_3 C19_3 C20_3 C21_3 -0.8
C30_3 C29_3 C40_3 C39_3 -138.0
C30_3 C29_3 C40_3 C69_3 12.4
C30_3 C31_3 C32_3 C21_3 0.1
C30_3 C31_3 C32_3 C61_3 -150.8
C30_3 C31_3 C70_3 C59_3 155.3
C30_3 C31_3 C70_3 C69_3 12.5
C31_3 C32_3 C61_3 C60_3 -3.8
C31_3 C32_3 C61_3 C62_3 138.8
C32_3 C21_3 C22_3 C7_3 146.4
C32_3 C21_3 C22_3 C33_3 -0.2
C32_3 C31_3 C70_3 C59_3 4.8
C32_3 C31_3 C70_3 C69_3 -138.1
C32_3 C61_3 C62_3 C33_3 -0.4
C32_3 C61_3 C62_3 C47_3 -146.8
C33_3 C34_3 C63_3 C48_3 -4.5
C33_3 C34_3 C63_3 C64_3 138.7
C34_3 C23_3 C24_3 C10_3 147.3
C34_3 C23_3 C24_3 C35_3 0.1
C34_3 C33_3 C62_3 C47_3 3.8
C34_3 C33_3 C62_3 C61_3 -137.8
C34_3 C63_3 C64_3 C35_3 0.2
C34_3 C63_3 C64_3 C50_3 -147.0
C35_3 C36_3 C65_3 C51_3 -4.4
C35_3 C36_3 C65_3 C66_3 138.0
C36_3 C25_3 C26_3 C13_3 146.9
C36_3 C25_3 C26_3 C37_3 -0.6
C36_3 C35_3 C64_3 C50_3 4.1
C36_3 C35_3 C64_3 C63_3 -138.5
C36_3 C65_3 C66_3 C37_3 0.1
C36_3 C65_3 C66_3 C53_3 -146.8
C37_3 C38_3 C67_3 C54_3 -3.6
C37_3 C38_3 C67_3 C68_3 139.2
C38_3 C27_3 C28_3 C16_3 146.8
C38_3 C27_3 C28_3 C39_3 0.1
C38_3 C37_3 C66_3 C53_3 4.7
C38_3 C37_3 C66_3 C65_3 -137.9
C38_3 C67_3 C68_3 C39_3 -0.2
C38_3 C67_3 C68_3 C56_3 -146.6
C39_3 C40_3 C69_3 C57_3 -4.7
C39_3 C40_3 C69_3 C70_3 138.3
C40_3 C29_3 C30_3 C19_3 147.5
C40_3 C29_3 C30_3 C31_3 -0.3
C40_3 C39_3 C68_3 C56_3 4.0
C40_3 C39_3 C68_3 C67_3 -138.1
C40_3 C69_3 C70_3 C31_3 -0.4
C40_3 C69_3 C70_3 C59_3 -147.8
C41_3 C42_3 C43_3 C44_3 -0.5
C41_3 C42_3 C43_3 C52_3 141.7
C41_3 C42_3 C49_3 C48_3 -0.5
C41_3 C42_3 C49_3 C50_3 -136.8
C41_3 C45_3 C58_3 C57_3 137.0
C41_3 C45_3 C58_3 C59_3 -0.1
C41_3 C46_3 C47_3 C48_3 -0.6
C41_3 C46_3 C47_3 C62_3 142.7
C41_3 C46_3 C60_3 C59_3 0.3
C41_3 C46_3 C60_3 C61_3 -142.9
C42_3 C41_3 C45_3 C44_3 -0.7
C42_3 C41_3 C45_3 C58_3 -142.2
C42_3 C41_3 C46_3 C47_3 0.7
C42_3 C41_3 C46_3 C60_3 137.6
C42_3 C43_3 C44_3 C45_3 0.1
C42_3 C43_3 C44_3 C55_3 142.4
C42_3 C43_3 C52_3 C51_3 -0.5
C42_3 C43_3 C52_3 C53_3 -137.1
C42_3 C49_3 C50_3 C51_3 -0.8
C42_3 C49_3 C50_3 C64_3 142.5
C43_3 C42_3 C49_3 C48_3 136.8
C43_3 C42_3 C49_3 C50_3 0.4
C43_3 C44_3 C45_3 C41_3 0.4
C43_3 C44_3 C45_3 C58_3 141.6
C43_3 C44_3 C55_3 C54_3 -0.9
C43_3 C44_3 C55_3 C56_3 -137.1
C43_3 C52_3 C53_3 C54_3 -0.7
C43_3 C52_3 C53_3 C66_3 142.7
C44_3 C43_3 C52_3 C51_3 137.3
C44_3 C43_3 C52_3 C53_3 0.7
C44_3 C45_3 C58_3 C57_3 0.3
C44_3 C45_3 C58_3 C59_3 -136.8
C44_3 C55_3 C56_3 C57_3 -0.9
C44_3 C55_3 C56_3 C68_3 142.7
C45_3 C41_3 C42_3 C43_3 0.8
C45_3 C41_3 C42_3 C49_3 142.4
C45_3 C41_3 C46_3 C47_3 -137.5
C45_3 C41_3 C46_3 C60_3 -0.6
C45_3 C44_3 C55_3 C54_3 137.2
C45_3 C44_3 C55_3 C56_3 1.0
C45_3 C58_3 C59_3 C60_3 -0.1
C45_3 C58_3 C59_3 C70_3 142.5
C46_3 C41_3 C42_3 C43_3 -141.8
C46_3 C41_3 C42_3 C49_3 -0.1
C46_3 C41_3 C45_3 C44_3 142.0
C46_3 C41_3 C45_3 C58_3 0.5
C46_3 C47_3 C48_3 C49_3 0.0
C46_3 C47_3 C48_3 C63_3 138.5
C46_3 C47_3 C62_3 C33_3 -146.8
C46_3 C47_3 C62_3 C61_3 -0.4
C46_3 C60_3 C61_3 C32_3 147.0
C46_3 C60_3 C61_3 C62_3 0.5
C47_3 C46_3 C60_3 C59_3 142.4
C47_3 C46_3 C60_3 C61_3 -0.7
C47_3 C48_3 C49_3 C42_3 0.6
C47_3 C48_3 C49_3 C50_3 141.9
C47_3 C48_3 C63_3 C34_3 4.9
C47_3 C48_3 C63_3 C64_3 -142.7
C48_3 C47_3 C62_3 C33_3 -3.6
C48_3 C47_3 C62_3 C61_3 142.9
C48_3 C49_3 C50_3 C51_3 -142.4
C48_3 C49_3 C50_3 C64_3 1.0
C48_3 C63_3 C64_3 C35_3 147.7
C48_3 C63_3 C64_3 C50_3 0.5
C49_3 C42_3 C43_3 C44_3 -142.0
C49_3 C42_3 C43_3 C52_3 0.2
C49_3 C48_3 C63_3 C34_3 147.6
C49_3 C48_3 C63_3 C64_3 0.1
C49_3 C50_3 C51_3 C52_3 0.5
C49_3 C50_3 C51_3 C65_3 139.6
C49_3 C50_3 C64_3 C35_3 -147.8
C49_3 C50_3 C64_3 C63_3 -0.9
C50_3 C51_3 C52_3 C43_3 0.1
C50_3 C51_3 C52_3 C53_3 141.8
C50_3 C51_3 C65_3 C36_3 4.1
C50_3 C51_3 C65_3 C66_3 -143.0
C51_3 C50_3 C64_3 C35_3 -4.4
C51_3 C50_3 C64_3 C63_3 142.4
C51_3 C52_3 C53_3 C54_3 -142.2
C51_3 C52_3 C53_3 C66_3 1.2
C51_3 C65_3 C66_3 C37_3 147.4
C51_3 C65_3 C66_3 C53_3 0.5
C52_3 C43_3 C44_3 C45_3 -142.2
C52_3 C43_3 C44_3 C55_3 0.1
C52_3 C51_3 C65_3 C36_3 147.3
C52_3 C51_3 C65_3 C66_3 0.2
C52_3 C53_3 C54_3 C55_3 -0.1
C52_3 C53_3 C54_3 C67_3 139.2
C52_3 C53_3 C66_3 C37_3 -147.6
C52_3 C53_3 C66_3 C65_3 -1.0
C53_3 C54_3 C55_3 C44_3 0.9
C53_3 C54_3 C55_3 C56_3 142.2
C53_3 C54_3 C67_3 C38_3 4.1
C53_3 C54_3 C67_3 C68_3 -143.2
C54_3 C53_3 C66_3 C37_3 -4.3
C54_3 C53_3 C66_3 C65_3 142.2
C54_3 C55_3 C56_3 C57_3 -142.2
C54_3 C55_3 C56_3 C68_3 1.4
C54_3 C67_3 C68_3 C39_3 147.0
C54_3 C67_3 C68_3 C56_3 0.6
C55_3 C44_3 C45_3 C41_3 -142.0
C55_3 C44_3 C45_3 C58_3 -0.7
C55_3 C54_3 C67_3 C38_3 147.6
C55_3 C54_3 C67_3 C68_3 0.2
C55_3 C56_3 C57_3 C58_3 0.5
C55_3 C56_3 C57_3 C69_3 139.1
C55_3 C56_3 C68_3 C39_3 -147.6
C55_3 C56_3 C68_3 C67_3 -1.2
C56_3 C57_3 C58_3 C45_3 -0.2
C56_3 C57_3 C58_3 C59_3 142.0
C56_3 C57_3 C69_3 C40_3 4.6
C56_3 C57_3 C69_3 C70_3 -142.3
C57_3 C56_3 C68_3 C39_3 -4.1
C57_3 C56_3 C68_3 C67_3 142.3
C57_3 C58_3 C59_3 C60_3 -142.2
C57_3 C58_3 C59_3 C70_3 0.5
C57_3 C69_3 C70_3 C31_3 147.2
C57_3 C69_3 C70_3 C59_3 -0.2
C58_3 C57_3 C69_3 C40_3 147.5
C58_3 C57_3 C69_3 C70_3 0.5
C58_3 C59_3 C60_3 C46_3 0.0
C58_3 C59_3 C60_3 C61_3 138.8
C58_3 C59_3 C70_3 C31_3 -147.6
C58_3 C59_3 C70_3 C69_3 -0.2
C59_3 C60_3 C61_3 C32_3 4.1
C59_3 C60_3 C61_3 C62_3 -142.3
C60_3 C46_3 C47_3 C48_3 -142.6
C60_3 C46_3 C47_3 C62_3 0.7
C60_3 C59_3 C70_3 C31_3 -4.5
C60_3 C59_3 C70_3 C69_3 142.9
C60_3 C61_3 C62_3 C33_3 146.3
C60_3 C61_3 C62_3 C47_3 -0.1
C62_3 C33_3 C34_3 C23_3 150.7
C62_3 C33_3 C34_3 C63_3 0.2
C62_3 C47_3 C48_3 C49_3 -139.4
C62_3 C47_3 C48_3 C63_3 -0.8
C63_3 C48_3 C49_3 C42_3 -142.0
C63_3 C48_3 C49_3 C50_3 -0.6
C64_3 C35_3 C36_3 C25_3 150.5
C64_3 C35_3 C36_3 C65_3 0.3
C64_3 C50_3 C51_3 C52_3 -138.7
C64_3 C50_3 C51_3 C65_3 0.3
C65_3 C51_3 C52_3 C43_3 -142.5
C65_3 C51_3 C52_3 C53_3 -0.9
C66_3 C37_3 C38_3 C27_3 151.0
C66_3 C37_3 C38_3 C67_3 -0.7
C66_3 C53_3 C54_3 C55_3 -139.4
C66_3 C53_3 C54_3 C67_3 -0.1
C67_3 C54_3 C55_3 C44_3 -142.2
C67_3 C54_3 C55_3 C56_3 -1.0
C68_3 C39_3 C40_3 C29_3 150.4
C68_3 C39_3 C40_3 C69_3 0.3
C68_3 C56_3 C57_3 C58_3 -138.9
C68_3 C56_3 C57_3 C69_3 -0.2
C69_3 C57_3 C58_3 C45_3 -142.7
C69_3 C57_3 C58_3 C59_3 -0.6
C70_3 C31_3 C32_3 C21_3 150.3
C70_3 C31_3 C32_3 C61_3 -0.6
C70_3 C59_3 C60_3 C46_3 -138.7
C70_3 C59_3 C60_3 C61_3 0.0
C1_4 C2_4 C3_4 C4_4 -0.2
C1_4 C2_4 C3_4 C12_4 -141.6
C1_4 C2_4 C9_4 C8_4 1.2
C1_4 C2_4 C9_4 C10_4 136.9
C1_4 C5_4 C18_4 C17_4 -137.8
C1_4 C5_4 C18_4 C19_4 -0.5
C1_4 C6_4 C7_4 C8_4 -0.3
C1_4 C6_4 C7_4 C22_4 -143.9
C1_4 C6_4 C20_4 C19_4 -0.1
C1_4 C6_4 C20_4 C21_4 143.1
C2_4 C1_4 C5_4 C4_4 -0.1
C2_4 C1_4 C5_4 C18_4 142.2
C2_4 C1_4 C6_4 C7_4 0.6
C2_4 C1_4 C6_4 C20_4 -137.1
C2_4 C3_4 C4_4 C5_4 0.1
C2_4 C3_4 C4_4 C15_4 -141.9
C2_4 C3_4 C12_4 C11_4 -0.3
C2_4 C3_4 C12_4 C13_4 136.8
C2_4 C9_4 C10_4 C11_4 1.1
C2_4 C9_4 C10_4 C24_4 -142.2
C3_4 C2_4 C9_4 C8_4 -136.5
C3_4 C2_4 C9_4 C10_4 -0.8
C3_4 C4_4 C5_4 C1_4 0.0
C3_4 C4_4 C5_4 C18_4 -142.3
C3_4 C4_4 C15_4 C14_4 0.4
C3_4 C4_4 C15_4 C16_4 137.6
C3_4 C12_4 C13_4 C14_4 0.4
C3_4 C12_4 C13_4 C26_4 -142.7
C4_4 C3_4 C12_4 C11_4 -137.3
C4_4 C3_4 C12_4 C13_4 -0.2
C4_4 C5_4 C18_4 C17_4 0.2
C4_4 C5_4 C18_4 C19_4 137.5
C4_4 C15_4 C16_4 C17_4 0.3
C4_4 C15_4 C16_4 C28_4 -142.9
C5_4 C1_4 C2_4 C3_4 0.2
C5_4 C1_4 C2_4 C9_4 -141.8
C5_4 C1_4 C6_4 C7_4 137.1
C5_4 C1_4 C6_4 C20_4 -0.6
C5_4 C4_4 C15_4 C14_4 -137.2
C5_4 C4_4 C15_4 C16_4 0.0
C5_4 C18_4 C19_4 C20_4 -0.1
C5_4 C18_4 C19_4 C30_4 -142.4
C6_4 C1_4 C2_4 C3_4 141.0
C6_4 C1_4 C2_4 C9_4 -1.1
C6_4 C1_4 C5_4 C4_4 -141.5
C6_4 C1_4 C5_4 C18_4 0.8
C6_4 C7_4 C8_4 C9_4 0.4
C6_4 C7_4 C8_4 C23_4 -139.4
C6_4 C7_4 C22_4 C21_4 0.8
C6_4 C7_4 C22_4 C33_4 147.3
C6_4 C20_4 C21_4 C22_4 -0.2
C6_4 C20_4 C21_4 C32_4 -146.9
C7_4 C6_4 C20_4 C19_4 -142.5
C7_4 C6_4 C20_4 C21_4 0.7
C7_4 C8_4 C9_4 C2_4 -0.9
C7_4 C8_4 C9_4 C10_4 -141.9
C7_4 C8_4 C23_4 C24_4 143.1
C7_4 C8_4 C23_4 C34_4 -4.1
C7_4 C22_4 C33_4 C34_4 -4.0
C7_4 C22_4 C33_4 C62_4 -155.4
C8_4 C7_4 C22_4 C21_4 -142.5
C8_4 C7_4 C22_4 C33_4 4.0
C8_4 C9_4 C10_4 C11_4 141.8
C8_4 C9_4 C10_4 C24_4 -1.5
C8_4 C23_4 C24_4 C10_4 0.1
C8_4 C23_4 C24_4 C35_4 -147.0
C8_4 C23_4 C34_4 C33_4 4.1
C8_4 C23_4 C34_4 C63_4 155.4
C9_4 C2_4 C3_4 C4_4 141.9
C9_4 C2_4 C3_4 C12_4 0.5
C9_4 C8_4 C23_4 C24_4 -1.1
C9_4 C8_4 C23_4 C34_4 -148.2
C9_4 C10_4 C11_4 C12_4 -0.9
C9_4 C10_4 C11_4 C25_4 -139.1
C9_4 C10_4 C24_4 C23_4 0.9
C9_4 C10_4 C24_4 C35_4 148.0
C10_4 C11_4 C12_4 C3_4 0.5
C10_4 C11_4 C12_4 C13_4 -141.5
C10_4 C11_4 C25_4 C26_4 141.9
C10_4 C11_4 C25_4 C36_4 -4.7
C10_4 C24_4 C35_4 C36_4 -4.6
C10_4 C24_4 C35_4 C64_4 -155.6
C11_4 C10_4 C24_4 C23_4 -142.7
C11_4 C10_4 C24_4 C35_4 4.5
C11_4 C12_4 C13_4 C14_4 142.1
C11_4 C12_4 C13_4 C26_4 -0.9
C11_4 C25_4 C26_4 C13_4 0.2
C11_4 C25_4 C26_4 C37_4 -147.3
C11_4 C25_4 C36_4 C35_4 4.5
C11_4 C25_4 C36_4 C65_4 155.4
C12_4 C3_4 C4_4 C5_4 141.8
C12_4 C3_4 C4_4 C15_4 -0.1
C12_4 C11_4 C25_4 C26_4 -0.8
C12_4 C11_4 C25_4 C36_4 -147.4
C12_4 C13_4 C14_4 C15_4 -0.2
C12_4 C13_4 C14_4 C27_4 -139.0
C12_4 C13_4 C26_4 C25_4 0.5
C12_4 C13_4 C26_4 C37_4 148.0
C13_4 C14_4 C15_4 C4_4 -0.2
C13_4 C14_4 C15_4 C16_4 -142.3
C13_4 C14_4 C27_4 C28_4 142.9
C13_4 C14_4 C27_4 C38_4 -3.9
C13_4 C26_4 C37_4 C38_4 -5.5
C13_4 C26_4 C37_4 C66_4 -155.5
C14_4 C13_4 C26_4 C25_4 -142.6
C14_4 C13_4 C26_4 C37_4 5.0
C14_4 C15_4 C16_4 C17_4 142.4
C14_4 C15_4 C16_4 C28_4 -0.8
C14_4 C27_4 C28_4 C16_4 -0.3
C14_4 C27_4 C28_4 C39_4 -147.0
C14_4 C27_4 C38_4 C37_4 3.3
C14_4 C27_4 C38_4 C67_4 155.8
C15_4 C4_4 C5_4 C1_4 142.1
C15_4 C4_4 C5_4 C18_4 -0.2
C15_4 C14_4 C27_4 C28_4 -0.2
C15_4 C14_4 C27_4 C38_4 -147.0
C15_4 C16_4 C17_4 C18_4 -0.3
C15_4 C16_4 C17_4 C29_4 -139.2
C15_4 C16_4 C28_4 C27_4 0.7
C15_4 C16_4 C28_4 C39_4 147.2
C16_4 C17_4 C18_4 C5_4 0.1
C16_4 C17_4 C18_4 C19_4 -142.4
C16_4 C17_4 C29_4 C30_4 142.5
C16_4 C17_4 C29_4 C40_4 -4.0
C16_4 C28_4 C39_4 C40_4 -3.6
C16_4 C28_4 C39_4 C68_4 -155.4
C17_4 C16_4 C28_4 C27_4 -142.5
C17_4 C16_4 C28_4 C39_4 4.0
C17_4 C18_4 C19_4 C20_4 142.1
C17_4 C18_4 C19_4 C30_4 -0.1
C17_4 C29_4 C30_4 C19_4 0.5
C17_4 C29_4 C30_4 C31_4 -147.2
C17_4 C29_4 C40_4 C39_4 4.3
C17_4 C29_4 C40_4 C69_4 154.7
C18_4 C17_4 C29_4 C30_4 -0.6
C18_4 C17_4 C29_4 C40_4 -147.1
C18_4 C19_4 C20_4 C6_4 0.4
C18_4 C19_4 C20_4 C21_4 -139.0
C18_4 C19_4 C30_4 C29_4 -0.2
C18_4 C19_4 C30_4 C31_4 147.1
C19_4 C20_4 C21_4 C22_4 143.1
C19_4 C20_4 C21_4 C32_4 -3.6
C19_4 C30_4 C31_4 C32_4 -4.5
C19_4 C30_4 C31_4 C70_4 -155.3
C20_4 C6_4 C7_4 C8_4 142.7
C20_4 C6_4 C7_4 C22_4 -0.9
C20_4 C19_4 C30_4 C29_4 -142.5
C20_4 C19_4 C30_4 C31_4 4.9
C20_4 C21_4 C22_4 C7_4 -0.4
C20_4 C21_4 C22_4 C33_4 -147.0
C20_4 C21_4 C32_4 C31_4 3.9
C20_4 C21_4 C32_4 C61_4 155.4
C21_4 C22_4 C33_4 C34_4 138.2
C21_4 C22_4 C33_4 C62_4 -13.3
C21_4 C32_4 C61_4 C60_4 -155.6
C21_4 C32_4 C61_4 C62_4 -13.0
C22_4 C7_4 C8_4 C9_4 139.8
C22_4 C7_4 C8_4 C23_4 0.0
C22_4 C21_4 C32_4 C31_4 -138.2
C22_4 C21_4 C32_4 C61_4 13.3
C22_4 C33_4 C34_4 C23_4 0.0
C22_4 C33_4 C34_4 C63_4 -150.6
C22_4 C33_4 C62_4 C47_4 155.2
C22_4 C33_4 C62_4 C61_4 13.5
C23_4 C8_4 C9_4 C2_4 142.6
C23_4 C8_4 C9_4 C10_4 1.6
C23_4 C24_4 C35_4 C36_4 138.2
C23_4 C24_4 C35_4 C64_4 -12.8
C23_4 C34_4 C63_4 C48_4 -156.0
C23_4 C34_4 C63_4 C64_4 -12.7
C24_4 C10_4 C11_4 C12_4 138.4
C24_4 C10_4 C11_4 C25_4 0.2
C24_4 C23_4 C34_4 C33_4 -138.8
C24_4 C23_4 C34_4 C63_4 12.6
C24_4 C35_4 C36_4 C25_4 0.1
C24_4 C35_4 C36_4 C65_4 -150.1
C24_4 C35_4 C64_4 C50_4 155.2
C24_4 C35_4 C64_4 C63_4 12.6
C25_4 C11_4 C12_4 C3_4 143.1
C25_4 C11_4 C12_4 C13_4 1.1
C25_4 C26_4 C37_4 C38_4 137.9
C25_4 C26_4 C37_4 C66_4 -12.1
C25_4 C36_4 C65_4 C51_4 -155.2
C25_4 C36_4 C65_4 C66_4 -12.8
C26_4 C13_4 C14_4 C15_4 138.7
C26_4 C13_4 C14_4 C27_4 -0.2
C26_4 C25_4 C36_4 C35_4 -137.8
C26_4 C25_4 C36_4 C65_4 13.1
C26_4 C37_4 C38_4 C27_4 1.4
C26_4 C37_4 C38_4 C67_4 -150.3
C26_4 C37_4 C66_4 C53_4 155.0
C26_4 C37_4 C66_4 C65_4 12.4
C27_4 C14_4 C15_4 C4_4 142.7
C27_4 C14_4 C15_4 C16_4 0.6
C27_4 C28_4 C39_4 C40_4 138.4
C27_4 C28_4 C39_4 C68_4 -13.3
C27_4 C38_4 C67_4 C54_4 -155.9
C27_4 C38_4 C67_4 C68_4 -13.1
C28_4 C16_4 C17_4 C18_4 138.7
C28_4 C16_4 C17_4 C29_4 -0.2
C28_4 C27_4 C38_4 C37_4 -139.5
C28_4 C27_4 C38_4 C67_4 13.1
C28_4 C39_4 C40_4 C29_4 -0.5
C28_4 C39_4 C40_4 C69_4 -150.5
C28_4 C39_4 C68_4 C56_4 155.5
C28_4 C39_4 C68_4 C67_4 13.5
C29_4 C17_4 C18_4 C5_4 142.9
C29_4 C17_4 C18_4 C19_4 0.4
C29_4 C30_4 C31_4 C32_4 138.7
C29_4 C30_4 C31_4 C70_4 -12.2
C29_4 C40_4 C69_4 C57_4 -155.2
C29_4 C40_4 C69_4 C70_4 -12.2
C30_4 C19_4 C20_4 C6_4 138.7
C30_4 C19_4 C20_4 C21_4 -0.8
C30_4 C29_4 C40_4 C39_4 -138.0
C30_4 C29_4 C40_4 C69_4 12.4
C30_4 C31_4 C32_4 C21_4 0.1
C30_4 C31_4 C32_4 C61_4 -150.8
C30_4 C31_4 C70_4 C59_4 155.3
C30_4 C31_4 C70_4 C69_4 12.5
C31_4 C32_4 C61_4 C60_4 -3.8
C31_4 C32_4 C61_4 C62_4 138.8
C32_4 C21_4 C22_4 C7_4 146.4
C32_4 C21_4 C22_4 C33_4 -0.2
C32_4 C31_4 C70_4 C59_4 4.8
C32_4 C31_4 C70_4 C69_4 -138.1
C32_4 C61_4 C62_4 C33_4 -0.4
C32_4 C61_4 C62_4 C47_4 -146.8
C33_4 C34_4 C63_4 C48_4 -4.5
C33_4 C34_4 C63_4 C64_4 138.7
C34_4 C23_4 C24_4 C10_4 147.3
C34_4 C23_4 C24_4 C35_4 0.1
C34_4 C33_4 C62_4 C47_4 3.8
C34_4 C33_4 C62_4 C61_4 -137.8
C34_4 C63_4 C64_4 C35_4 0.2
C34_4 C63_4 C64_4 C50_4 -147.0
C35_4 C36_4 C65_4 C51_4 -4.4
C35_4 C36_4 C65_4 C66_4 138.0
C36_4 C25_4 C26_4 C13_4 147.0
C36_4 C25_4 C26_4 C37_4 -0.6
C36_4 C35_4 C64_4 C50_4 4.1
C36_4 C35_4 C64_4 C63_4 -138.5
C36_4 C65_4 C66_4 C37_4 0.1
C36_4 C65_4 C66_4 C53_4 -146.8
C37_4 C38_4 C67_4 C54_4 -3.6
C37_4 C38_4 C67_4 C68_4 139.2
C38_4 C27_4 C28_4 C16_4 146.8
C38_4 C27_4 C28_4 C39_4 0.2
C38_4 C37_4 C66_4 C53_4 4.7
C38_4 C37_4 C66_4 C65_4 -137.9
C38_4 C67_4 C68_4 C39_4 -0.2
C38_4 C67_4 C68_4 C56_4 -146.6
C39_4 C40_4 C69_4 C57_4 -4.7
C39_4 C40_4 C69_4 C70_4 138.4
C40_4 C29_4 C30_4 C19_4 147.5
C40_4 C29_4 C30_4 C31_4 -0.3
C40_4 C39_4 C68_4 C56_4 4.0
C40_4 C39_4 C68_4 C67_4 -138.1
C40_4 C69_4 C70_4 C31_4 -0.4
C40_4 C69_4 C70_4 C59_4 -147.8
C41_4 C42_4 C43_4 C44_4 -0.5
C41_4 C42_4 C43_4 C52_4 141.7
C41_4 C42_4 C49_4 C48_4 -0.5
C41_4 C42_4 C49_4 C50_4 -136.8
C41_4 C45_4 C58_4 C57_4 137.0
C41_4 C45_4 C58_4 C59_4 -0.1
C41_4 C46_4 C47_4 C48_4 -0.6
C41_4 C46_4 C47_4 C62_4 142.7
C41_4 C46_4 C60_4 C59_4 0.3
C41_4 C46_4 C60_4 C61_4 -142.8
C42_4 C41_4 C45_4 C44_4 -0.7
C42_4 C41_4 C45_4 C58_4 -142.2
C42_4 C41_4 C46_4 C47_4 0.7
C42_4 C41_4 C46_4 C60_4 137.6
C42_4 C43_4 C44_4 C45_4 0.1
C42_4 C43_4 C44_4 C55_4 142.4
C42_4 C43_4 C52_4 C51_4 -0.5
C42_4 C43_4 C52_4 C53_4 -137.0
C42_4 C49_4 C50_4 C51_4 -0.8
C42_4 C49_4 C50_4 C64_4 142.5
C43_4 C42_4 C49_4 C48_4 136.8
C43_4 C42_4 C49_4 C50_4 0.4
C43_4 C44_4 C45_4 C41_4 0.4
C43_4 C44_4 C45_4 C58_4 141.6
C43_4 C44_4 C55_4 C54_4 -0.9
C43_4 C44_4 C55_4 C56_4 -137.2
C43_4 C52_4 C53_4 C54_4 -0.7
C43_4 C52_4 C53_4 C66_4 142.7
C44_4 C43_4 C52_4 C51_4 137.2
C44_4 C43_4 C52_4 C53_4 0.7
C44_4 C45_4 C58_4 C57_4 0.3
C44_4 C45_4 C58_4 C59_4 -136.8
C44_4 C55_4 C56_4 C57_4 -0.9
C44_4 C55_4 C56_4 C68_4 142.7
C45_4 C41_4 C42_4 C43_4 0.8
C45_4 C41_4 C42_4 C49_4 142.4
C45_4 C41_4 C46_4 C47_4 -137.5
C45_4 C41_4 C46_4 C60_4 -0.6
C45_4 C44_4 C55_4 C54_4 137.2
C45_4 C44_4 C55_4 C56_4 1.0
C45_4 C58_4 C59_4 C60_4 -0.1
C45_4 C58_4 C59_4 C70_4 142.5
C46_4 C41_4 C42_4 C43_4 -141.8
C46_4 C41_4 C42_4 C49_4 -0.1
C46_4 C41_4 C45_4 C44_4 142.0
C46_4 C41_4 C45_4 C58_4 0.5
C46_4 C47_4 C48_4 C49_4 0.0
C46_4 C47_4 C48_4 C63_4 138.5
C46_4 C47_4 C62_4 C33_4 -146.8
C46_4 C47_4 C62_4 C61_4 -0.4
C46_4 C60_4 C61_4 C32_4 147.0
C46_4 C60_4 C61_4 C62_4 0.5
C47_4 C46_4 C60_4 C59_4 142.4
C47_4 C46_4 C60_4 C61_4 -0.7
C47_4 C48_4 C49_4 C42_4 0.6
C47_4 C48_4 C49_4 C50_4 141.9
C47_4 C48_4 C63_4 C34_4 4.9
C47_4 C48_4 C63_4 C64_4 -142.7
C48_4 C47_4 C62_4 C33_4 -3.6
C48_4 C47_4 C62_4 C61_4 142.8
C48_4 C49_4 C50_4 C51_4 -142.4
C48_4 C49_4 C50_4 C64_4 1.0
C48_4 C63_4 C64_4 C35_4 147.7
C48_4 C63_4 C64_4 C50_4 0.5
C49_4 C42_4 C43_4 C44_4 -142.0
C49_4 C42_4 C43_4 C52_4 0.2
C49_4 C48_4 C63_4 C34_4 147.6
C49_4 C48_4 C63_4 C64_4 0.1
C49_4 C50_4 C51_4 C52_4 0.5
C49_4 C50_4 C51_4 C65_4 139.6
C49_4 C50_4 C64_4 C35_4 -147.8
C49_4 C50_4 C64_4 C63_4 -1.0
C50_4 C51_4 C52_4 C43_4 0.1
C50_4 C51_4 C52_4 C53_4 141.7
C50_4 C51_4 C65_4 C36_4 4.1
C50_4 C51_4 C65_4 C66_4 -142.9
C51_4 C50_4 C64_4 C35_4 -4.4
C51_4 C50_4 C64_4 C63_4 142.4
C51_4 C52_4 C53_4 C54_4 -142.2
C51_4 C52_4 C53_4 C66_4 1.2
C51_4 C65_4 C66_4 C37_4 147.4
C51_4 C65_4 C66_4 C53_4 0.5
C52_4 C43_4 C44_4 C45_4 -142.2
C52_4 C43_4 C44_4 C55_4 0.1
C52_4 C51_4 C65_4 C36_4 147.3
C52_4 C51_4 C65_4 C66_4 0.2
C52_4 C53_4 C54_4 C55_4 -0.1
C52_4 C53_4 C54_4 C67_4 139.2
C52_4 C53_4 C66_4 C37_4 -147.6
C52_4 C53_4 C66_4 C65_4 -1.0
C53_4 C54_4 C55_4 C44_4 0.9
C53_4 C54_4 C55_4 C56_4 142.2
C53_4 C54_4 C67_4 C38_4 4.1
C53_4 C54_4 C67_4 C68_4 -143.2
C54_4 C53_4 C66_4 C37_4 -4.3
C54_4 C53_4 C66_4 C65_4 142.2
C54_4 C55_4 C56_4 C57_4 -142.2
C54_4 C55_4 C56_4 C68_4 1.4
C54_4 C67_4 C68_4 C39_4 147.0
C54_4 C67_4 C68_4 C56_4 0.6
C55_4 C44_4 C45_4 C41_4 -142.0
C55_4 C44_4 C45_4 C58_4 -0.7
C55_4 C54_4 C67_4 C38_4 147.6
C55_4 C54_4 C67_4 C68_4 0.2
C55_4 C56_4 C57_4 C58_4 0.5
C55_4 C56_4 C57_4 C69_4 139.2
C55_4 C56_4 C68_4 C39_4 -147.6
C55_4 C56_4 C68_4 C67_4 -1.2
C56_4 C57_4 C58_4 C45_4 -0.2
C56_4 C57_4 C58_4 C59_4 142.0
C56_4 C57_4 C69_4 C40_4 4.6
C56_4 C57_4 C69_4 C70_4 -142.4
C57_4 C56_4 C68_4 C39_4 -4.1
C57_4 C56_4 C68_4 C67_4 142.3
C57_4 C58_4 C59_4 C60_4 -142.2
C57_4 C58_4 C59_4 C70_4 0.5
C57_4 C69_4 C70_4 C31_4 147.2
C57_4 C69_4 C70_4 C59_4 -0.2
C58_4 C57_4 C69_4 C40_4 147.5
C58_4 C57_4 C69_4 C70_4 0.5
C58_4 C59_4 C60_4 C46_4 0.0
C58_4 C59_4 C60_4 C61_4 138.8
C58_4 C59_4 C70_4 C31_4 -147.6
C58_4 C59_4 C70_4 C69_4 -0.2
C59_4 C60_4 C61_4 C32_4 4.1
C59_4 C60_4 C61_4 C62_4 -142.3
C60_4 C46_4 C47_4 C48_4 -142.6
C60_4 C46_4 C47_4 C62_4 0.7
C60_4 C59_4 C70_4 C31_4 -4.5
C60_4 C59_4 C70_4 C69_4 142.9
C60_4 C61_4 C62_4 C33_4 146.3
C60_4 C61_4 C62_4 C47_4 -0.1
C62_4 C33_4 C34_4 C23_4 150.8
C62_4 C33_4 C34_4 C63_4 0.2
C62_4 C47_4 C48_4 C49_4 -139.4
C62_4 C47_4 C48_4 C63_4 -0.8
C63_4 C48_4 C49_4 C42_4 -142.0
C63_4 C48_4 C49_4 C50_4 -0.6
C64_4 C35_4 C36_4 C25_4 150.5
C64_4 C35_4 C36_4 C65_4 0.3
C64_4 C50_4 C51_4 C52_4 -138.7
C64_4 C50_4 C51_4 C65_4 0.3
C65_4 C51_4 C52_4 C43_4 -142.5
C65_4 C51_4 C52_4 C53_4 -0.9
C66_4 C37_4 C38_4 C27_4 151.0
C66_4 C37_4 C38_4 C67_4 -0.7
C66_4 C53_4 C54_4 C55_4 -139.4
C66_4 C53_4 C54_4 C67_4 -0.1
C67_4 C54_4 C55_4 C44_4 -142.3
C67_4 C54_4 C55_4 C56_4 -1.0
C68_4 C39_4 C40_4 C29_4 150.4
C68_4 C39_4 C40_4 C69_4 0.3
C68_4 C56_4 C57_4 C58_4 -138.9
C68_4 C56_4 C57_4 C69_4 -0.2
C69_4 C57_4 C58_4 C45_4 -142.8
C69_4 C57_4 C58_4 C59_4 -0.6
C70_4 C31_4 C32_4 C21_4 150.3
C70_4 C31_4 C32_4 C61_4 -0.6
C70_4 C59_4 C60_4 C46_4 -138.7
C70_4 C59_4 C60_4 C61_4 0.0
C1_5 C2_5 C3_5 C4_5 -0.2
C1_5 C2_5 C3_5 C12_5 -141.6
C1_5 C2_5 C9_5 C8_5 1.2
C1_5 C2_5 C9_5 C10_5 136.9
C1_5 C5_5 C18_5 C17_5 -137.7
C1_5 C5_5 C18_5 C19_5 -0.5
C1_5 C6_5 C7_5 C8_5 -0.3
C1_5 C6_5 C7_5 C22_5 -143.9
C1_5 C6_5 C20_5 C19_5 -0.1
C1_5 C6_5 C20_5 C21_5 143.1
C2_5 C1_5 C5_5 C4_5 -0.1
C2_5 C1_5 C5_5 C18_5 142.1
C2_5 C1_5 C6_5 C7_5 0.6
C2_5 C1_5 C6_5 C20_5 -137.0
C2_5 C3_5 C4_5 C5_5 0.1
C2_5 C3_5 C4_5 C15_5 -141.8
C2_5 C3_5 C12_5 C11_5 -0.3
C2_5 C3_5 C12_5 C13_5 136.7
C2_5 C9_5 C10_5 C11_5 1.1
C2_5 C9_5 C10_5 C24_5 -142.2
C3_5 C2_5 C9_5 C8_5 -136.5
C3_5 C2_5 C9_5 C10_5 -0.8
C3_5 C4_5 C5_5 C1_5 0.0
C3_5 C4_5 C5_5 C18_5 -142.2
C3_5 C4_5 C15_5 C14_5 0.4
C3_5 C4_5 C15_5 C16_5 137.6
C3_5 C12_5 C13_5 C14_5 0.4
C3_5 C12_5 C13_5 C26_5 -142.6
C4_5 C3_5 C12_5 C11_5 -137.3
C4_5 C3_5 C12_5 C13_5 -0.2
C4_5 C5_5 C18_5 C17_5 0.2
C4_5 C5_5 C18_5 C19_5 137.4
C4_5 C15_5 C16_5 C17_5 0.3
C4_5 C15_5 C16_5 C28_5 -143.0
C5_5 C1_5 C2_5 C3_5 0.2
C5_5 C1_5 C2_5 C9_5 -141.8
C5_5 C1_5 C6_5 C7_5 137.0
C5_5 C1_5 C6_5 C20_5 -0.6
C5_5 C4_5 C15_5 C14_5 -137.2
C5_5 C4_5 C15_5 C16_5 0.0
C5_5 C18_5 C19_5 C20_5 -0.1
C5_5 C18_5 C19_5 C30_5 -142.4
C6_5 C1_5 C2_5 C3_5 140.9
C6_5 C1_5 C2_5 C9_5 -1.1
C6_5 C1_5 C5_5 C4_5 -141.4
C6_5 C1_5 C5_5 C18_5 0.8
C6_5 C7_5 C8_5 C9_5 0.4
C6_5 C7_5 C8_5 C23_5 -139.4
C6_5 C7_5 C22_5 C21_5 0.8
C6_5 C7_5 C22_5 C33_5 147.3
C6_5 C20_5 C21_5 C22_5 -0.2
C6_5 C20_5 C21_5 C32_5 -146.9
C7_5 C6_5 C20_5 C19_5 -142.5
C7_5 C6_5 C20_5 C21_5 0.7
C7_5 C8_5 C9_5 C2_5 -0.9
C7_5 C8_5 C9_5 C10_5 -141.9
C7_5 C8_5 C23_5 C24_5 143.1
C7_5 C8_5 C23_5 C34_5 -4.1
C7_5 C22_5 C33_5 C34_5 -4.0
C7_5 C22_5 C33_5 C62_5 -155.4
C8_5 C7_5 C22_5 C21_5 -142.5
C8_5 C7_5 C22_5 C33_5 4.0
C8_5 C9_5 C10_5 C11_5 141.8
C8_5 C9_5 C10_5 C24_5 -1.5
C8_5 C23_5 C24_5 C10_5 0.1
C8_5 C23_5 C24_5 C35_5 -147.1
C8_5 C23_5 C34_5 C33_5 4.1
C8_5 C23_5 C34_5 C63_5 155.5
C9_5 C2_5 C3_5 C4_5 141.8
C9_5 C2_5 C3_5 C12_5 0.5
C9_5 C8_5 C23_5 C24_5 -1.0
C9_5 C8_5 C23_5 C34_5 -148.2
C9_5 C10_5 C11_5 C12_5 -0.9
C9_5 C10_5 C11_5 C25_5 -139.1
C9_5 C10_5 C24_5 C23_5 0.9
C9_5 C10_5 C24_5 C35_5 148.0
C10_5 C11_5 C12_5 C3_5 0.5
C10_5 C11_5 C12_5 C13_5 -141.5
C10_5 C11_5 C25_5 C26_5 141.8
C10_5 C11_5 C25_5 C36_5 -4.7
C10_5 C24_5 C35_5 C36_5 -4.6
C10_5 C24_5 C35_5 C64_5 -155.6
C11_5 C10_5 C24_5 C23_5 -142.7
C11_5 C10_5 C24_5 C35_5 4.5
C11_5 C12_5 C13_5 C14_5 142.1
C11_5 C12_5 C13_5 C26_5 -1.0
C11_5 C25_5 C26_5 C13_5 0.2
C11_5 C25_5 C26_5 C37_5 -147.4
C11_5 C25_5 C36_5 C35_5 4.5
C11_5 C25_5 C36_5 C65_5 155.4
C12_5 C3_5 C4_5 C5_5 141.8
C12_5 C3_5 C4_5 C15_5 -0.1
C12_5 C11_5 C25_5 C26_5 -0.8
C12_5 C11_5 C25_5 C36_5 -147.3
C12_5 C13_5 C14_5 C15_5 -0.2
C12_5 C13_5 C14_5 C27_5 -139.0
C12_5 C13_5 C26_5 C25_5 0.5
C12_5 C13_5 C26_5 C37_5 148.0
C13_5 C14_5 C15_5 C4_5 -0.2
C13_5 C14_5 C15_5 C16_5 -142.3
C13_5 C14_5 C27_5 C28_5 142.9
C13_5 C14_5 C27_5 C38_5 -3.9
C13_5 C26_5 C37_5 C38_5 -5.5
C13_5 C26_5 C37_5 C66_5 -155.5
C14_5 C13_5 C26_5 C25_5 -142.6
C14_5 C13_5 C26_5 C37_5 5.0
C14_5 C15_5 C16_5 C17_5 142.4
C14_5 C15_5 C16_5 C28_5 -0.8
C14_5 C27_5 C28_5 C16_5 -0.3
C14_5 C27_5 C28_5 C39_5 -147.0
C14_5 C27_5 C38_5 C37_5 3.3
C14_5 C27_5 C38_5 C67_5 155.8
C15_5 C4_5 C5_5 C1_5 142.0
C15_5 C4_5 C5_5 C18_5 -0.2
C15_5 C14_5 C27_5 C28_5 -0.2
C15_5 C14_5 C27_5 C38_5 -147.0
C15_5 C16_5 C17_5 C18_5 -0.3
C15_5 C16_5 C17_5 C29_5 -139.3
C15_5 C16_5 C28_5 C27_5 0.7
C15_5 C16_5 C28_5 C39_5 147.2
C16_5 C17_5 C18_5 C5_5 0.1
C16_5 C17_5 C18_5 C19_5 -142.4
C16_5 C17_5 C29_5 C30_5 142.5
C16_5 C17_5 C29_5 C40_5 -4.0
C16_5 C28_5 C39_5 C40_5 -3.6
C16_5 C28_5 C39_5 C68_5 -155.4
C17_5 C16_5 C28_5 C27_5 -142.5
C17_5 C16_5 C28_5 C39_5 4.0
C17_5 C18_5 C19_5 C20_5 142.1
C17_5 C18_5 C19_5 C30_5 -0.1
C17_5 C29_5 C30_5 C19_5 0.5
C17_5 C29_5 C30_5 C31_5 -147.3
C17_5 C29_5 C40_5 C39_5 4.2
C17_5 C29_5 C40_5 C69_5 154.7
C18_5 C17_5 C29_5 C30_5 -0.6
C18_5 C17_5 C29_5 C40_5 -147.1
C18_5 C19_5 C20_5 C6_5 0.4
C18_5 C19_5 C20_5 C21_5 -139.0
C18_5 C19_5 C30_5 C29_5 -0.2
C18_5 C19_5 C30_5 C31_5 147.1
C19_5 C20_5 C21_5 C22_5 143.1
C19_5 C20_5 C21_5 C32_5 -3.6
C19_5 C30_5 C31_5 C32_5 -4.5
C19_5 C30_5 C31_5 C70_5 -155.3
C20_5 C6_5 C7_5 C8_5 142.7
C20_5 C6_5 C7_5 C22_5 -0.9
C20_5 C19_5 C30_5 C29_5 -142.5
C20_5 C19_5 C30_5 C31_5 4.9
C20_5 C21_5 C22_5 C7_5 -0.4
C20_5 C21_5 C22_5 C33_5 -147.0
C20_5 C21_5 C32_5 C31_5 3.9
C20_5 C21_5 C32_5 C61_5 155.4
C21_5 C22_5 C33_5 C34_5 138.2
C21_5 C22_5 C33_5 C62_5 -13.3
C21_5 C32_5 C61_5 C60_5 -155.6
C21_5 C32_5 C61_5 C62_5 -13.0
C22_5 C7_5 C8_5 C9_5 139.8
C22_5 C7_5 C8_5 C23_5 0.0
C22_5 C21_5 C32_5 C31_5 -138.2
C22_5 C21_5 C32_5 C61_5 13.3
C22_5 C33_5 C34_5 C23_5 0.0
C22_5 C33_5 C34_5 C63_5 -150.7
C22_5 C33_5 C62_5 C47_5 155.2
C22_5 C33_5 C62_5 C61_5 13.5
C23_5 C8_5 C9_5 C2_5 142.5
C23_5 C8_5 C9_5 C10_5 1.6
C23_5 C24_5 C35_5 C36_5 138.2
C23_5 C24_5 C35_5 C64_5 -12.8
C23_5 C34_5 C63_5 C48_5 -156.0
C23_5 C34_5 C63_5 C64_5 -12.7
C24_5 C10_5 C11_5 C12_5 138.4
C24_5 C10_5 C11_5 C25_5 0.2
C24_5 C23_5 C34_5 C33_5 -138.8
C24_5 C23_5 C34_5 C63_5 12.6
C24_5 C35_5 C36_5 C25_5 0.1
C24_5 C35_5 C36_5 C65_5 -150.2
C24_5 C35_5 C64_5 C50_5 155.3
C24_5 C35_5 C64_5 C63_5 12.6
C25_5 C11_5 C12_5 C3_5 143.1
C25_5 C11_5 C12_5 C13_5 1.1
C25_5 C26_5 C37_5 C38_5 137.8
C25_5 C26_5 C37_5 C66_5 -12.2
C25_5 C36_5 C65_5 C51_5 -155.2
C25_5 C36_5 C65_5 C66_5 -12.8
C26_5 C13_5 C14_5 C15_5 138.7
C26_5 C13_5 C14_5 C27_5 -0.2
C26_5 C25_5 C36_5 C35_5 -137.8
C26_5 C25_5 C36_5 C65_5 13.1
C26_5 C37_5 C38_5 C27_5 1.4
C26_5 C37_5 C38_5 C67_5 -150.3
C26_5 C37_5 C66_5 C53_5 155.0
C26_5 C37_5 C66_5 C65_5 12.4
C27_5 C14_5 C15_5 C4_5 142.7
C27_5 C14_5 C15_5 C16_5 0.6
C27_5 C28_5 C39_5 C40_5 138.5
C27_5 C28_5 C39_5 C68_5 -13.3
C27_5 C38_5 C67_5 C54_5 -155.9
C27_5 C38_5 C67_5 C68_5 -13.1
C28_5 C16_5 C17_5 C18_5 138.8
C28_5 C16_5 C17_5 C29_5 -0.2
C28_5 C27_5 C38_5 C37_5 -139.5
C28_5 C27_5 C38_5 C67_5 13.1
C28_5 C39_5 C40_5 C29_5 -0.4
C28_5 C39_5 C40_5 C69_5 -150.6
C28_5 C39_5 C68_5 C56_5 155.6
C28_5 C39_5 C68_5 C67_5 13.4
C29_5 C17_5 C18_5 C5_5 142.9
C29_5 C17_5 C18_5 C19_5 0.4
C29_5 C30_5 C31_5 C32_5 138.7
C29_5 C30_5 C31_5 C70_5 -12.2
C29_5 C40_5 C69_5 C57_5 -155.2
C29_5 C40_5 C69_5 C70_5 -12.2
C30_5 C19_5 C20_5 C6_5 138.7
C30_5 C19_5 C20_5 C21_5 -0.8
C30_5 C29_5 C40_5 C39_5 -138.0
C30_5 C29_5 C40_5 C69_5 12.4
C30_5 C31_5 C32_5 C21_5 0.1
C30_5 C31_5 C32_5 C61_5 -150.8
C30_5 C31_5 C70_5 C59_5 155.3
C30_5 C31_5 C70_5 C69_5 12.5
C31_5 C32_5 C61_5 C60_5 -3.8
C31_5 C32_5 C61_5 C62_5 138.7
C32_5 C21_5 C22_5 C7_5 146.5
C32_5 C21_5 C22_5 C33_5 -0.2
C32_5 C31_5 C70_5 C59_5 4.8
C32_5 C31_5 C70_5 C69_5 -138.0
C32_5 C61_5 C62_5 C33_5 -0.4
C32_5 C61_5 C62_5 C47_5 -146.8
C33_5 C34_5 C63_5 C48_5 -4.5
C33_5 C34_5 C63_5 C64_5 138.7
C34_5 C23_5 C24_5 C10_5 147.3
C34_5 C23_5 C24_5 C35_5 0.1
C34_5 C33_5 C62_5 C47_5 3.8
C34_5 C33_5 C62_5 C61_5 -137.9
C34_5 C63_5 C64_5 C35_5 0.2
C34_5 C63_5 C64_5 C50_5 -147.1
C35_5 C36_5 C65_5 C51_5 -4.4
C35_5 C36_5 C65_5 C66_5 138.0
C36_5 C25_5 C26_5 C13_5 147.0
C36_5 C25_5 C26_5 C37_5 -0.6
C36_5 C35_5 C64_5 C50_5 4.1
C36_5 C35_5 C64_5 C63_5 -138.6
C36_5 C65_5 C66_5 C37_5 0.1
C36_5 C65_5 C66_5 C53_5 -146.8
C37_5 C38_5 C67_5 C54_5 -3.6
C37_5 C38_5 C67_5 C68_5 139.2
C38_5 C27_5 C28_5 C16_5 146.9
C38_5 C27_5 C28_5 C39_5 0.1
C38_5 C37_5 C66_5 C53_5 4.7
C38_5 C37_5 C66_5 C65_5 -137.9
C38_5 C67_5 C68_5 C39_5 -0.2
C38_5 C67_5 C68_5 C56_5 -146.6
C39_5 C40_5 C69_5 C57_5 -4.6
C39_5 C40_5 C69_5 C70_5 138.4
C40_5 C29_5 C30_5 C19_5 147.5
C40_5 C29_5 C30_5 C31_5 -0.3
C40_5 C39_5 C68_5 C56_5 4.0
C40_5 C39_5 C68_5 C67_5 -138.1
C40_5 C69_5 C70_5 C31_5 -0.4
C40_5 C69_5 C70_5 C59_5 -147.8
C41_5 C42_5 C43_5 C44_5 -0.6
C41_5 C42_5 C43_5 C52_5 141.7
C41_5 C42_5 C49_5 C48_5 -0.5
C41_5 C42_5 C49_5 C50_5 -136.8
C41_5 C45_5 C58_5 C57_5 137.0
C41_5 C45_5 C58_5 C59_5 -0.1
C41_5 C46_5 C47_5 C48_5 -0.6
C41_5 C46_5 C47_5 C62_5 142.8
C41_5 C46_5 C60_5 C59_5 0.3
C41_5 C46_5 C60_5 C61_5 -142.8
C42_5 C41_5 C45_5 C44_5 -0.7
C42_5 C41_5 C45_5 C58_5 -142.2
C42_5 C41_5 C46_5 C47_5 0.7
C42_5 C41_5 C46_5 C60_5 137.6
C42_5 C43_5 C44_5 C45_5 0.1
C42_5 C43_5 C44_5 C55_5 142.4
C42_5 C43_5 C52_5 C51_5 -0.5
C42_5 C43_5 C52_5 C53_5 -136.9
C42_5 C49_5 C50_5 C51_5 -0.8
C42_5 C49_5 C50_5 C64_5 142.5
C43_5 C42_5 C49_5 C48_5 136.8
C43_5 C42_5 C49_5 C50_5 0.4
C43_5 C44_5 C45_5 C41_5 0.4
C43_5 C44_5 C45_5 C58_5 141.6
C43_5 C44_5 C55_5 C54_5 -0.9
C43_5 C44_5 C55_5 C56_5 -137.1
C43_5 C52_5 C53_5 C54_5 -0.7
C43_5 C52_5 C53_5 C66_5 142.6
C44_5 C43_5 C52_5 C51_5 137.1
C44_5 C43_5 C52_5 C53_5 0.7
C44_5 C45_5 C58_5 C57_5 0.3
C44_5 C45_5 C58_5 C59_5 -136.8
C44_5 C55_5 C56_5 C57_5 -0.9
C44_5 C55_5 C56_5 C68_5 142.7
C45_5 C41_5 C42_5 C43_5 0.8
C45_5 C41_5 C42_5 C49_5 142.4
C45_5 C41_5 C46_5 C47_5 -137.5
C45_5 C41_5 C46_5 C60_5 -0.6
C45_5 C44_5 C55_5 C54_5 137.2
C45_5 C44_5 C55_5 C56_5 1.0
C45_5 C58_5 C59_5 C60_5 -0.1
C45_5 C58_5 C59_5 C70_5 142.5
C46_5 C41_5 C42_5 C43_5 -141.7
C46_5 C41_5 C42_5 C49_5 -0.1
C46_5 C41_5 C45_5 C44_5 142.0
C46_5 C41_5 C45_5 C58_5 0.5
C46_5 C47_5 C48_5 C49_5 0.0
C46_5 C47_5 C48_5 C63_5 138.6
C46_5 C47_5 C62_5 C33_5 -146.8
C46_5 C47_5 C62_5 C61_5 -0.4
C46_5 C60_5 C61_5 C32_5 147.0
C46_5 C60_5 C61_5 C62_5 0.5
C47_5 C46_5 C60_5 C59_5 142.4
C47_5 C46_5 C60_5 C61_5 -0.7
C47_5 C48_5 C49_5 C42_5 0.6
C47_5 C48_5 C49_5 C50_5 141.9
C47_5 C48_5 C63_5 C34_5 4.9
C47_5 C48_5 C63_5 C64_5 -142.7
C48_5 C47_5 C62_5 C33_5 -3.6
C48_5 C47_5 C62_5 C61_5 142.9
C48_5 C49_5 C50_5 C51_5 -142.4
C48_5 C49_5 C50_5 C64_5 1.0
C48_5 C63_5 C64_5 C35_5 147.8
C48_5 C63_5 C64_5 C50_5 0.5
C49_5 C42_5 C43_5 C44_5 -142.0
C49_5 C42_5 C43_5 C52_5 0.2
C49_5 C48_5 C63_5 C34_5 147.7
C49_5 C48_5 C63_5 C64_5 0.1
C49_5 C50_5 C51_5 C52_5 0.5
C49_5 C50_5 C51_5 C65_5 139.6
C49_5 C50_5 C64_5 C35_5 -147.8
C49_5 C50_5 C64_5 C63_5 -0.9
C50_5 C51_5 C52_5 C43_5 0.1
C50_5 C51_5 C52_5 C53_5 141.7
C50_5 C51_5 C65_5 C36_5 4.1
C50_5 C51_5 C65_5 C66_5 -142.9
C51_5 C50_5 C64_5 C35_5 -4.4
C51_5 C50_5 C64_5 C63_5 142.4
C51_5 C52_5 C53_5 C54_5 -142.2
C51_5 C52_5 C53_5 C66_5 1.2
C51_5 C65_5 C66_5 C37_5 147.4
C51_5 C65_5 C66_5 C53_5 0.5
C52_5 C43_5 C44_5 C45_5 -142.2
C52_5 C43_5 C44_5 C55_5 0.1
C52_5 C51_5 C65_5 C36_5 147.3
C52_5 C51_5 C65_5 C66_5 0.2
C52_5 C53_5 C54_5 C55_5 -0.1
C52_5 C53_5 C54_5 C67_5 139.2
C52_5 C53_5 C66_5 C37_5 -147.5
C52_5 C53_5 C66_5 C65_5 -1.0
C53_5 C54_5 C55_5 C44_5 0.9
C53_5 C54_5 C55_5 C56_5 142.2
C53_5 C54_5 C67_5 C38_5 4.1
C53_5 C54_5 C67_5 C68_5 -143.2
C54_5 C53_5 C66_5 C37_5 -4.3
C54_5 C53_5 C66_5 C65_5 142.2
C54_5 C55_5 C56_5 C57_5 -142.2
C54_5 C55_5 C56_5 C68_5 1.4
C54_5 C67_5 C68_5 C39_5 147.0
C54_5 C67_5 C68_5 C56_5 0.6
C55_5 C44_5 C45_5 C41_5 -141.9
C55_5 C44_5 C45_5 C58_5 -0.7
C55_5 C54_5 C67_5 C38_5 147.6
C55_5 C54_5 C67_5 C68_5 0.2
C55_5 C56_5 C57_5 C58_5 0.5
C55_5 C56_5 C57_5 C69_5 139.2
C55_5 C56_5 C68_5 C39_5 -147.6
C55_5 C56_5 C68_5 C67_5 -1.2
C56_5 C57_5 C58_5 C45_5 -0.2
C56_5 C57_5 C58_5 C59_5 142.0
C56_5 C57_5 C69_5 C40_5 4.6
C56_5 C57_5 C69_5 C70_5 -142.4
C57_5 C56_5 C68_5 C39_5 -4.1
C57_5 C56_5 C68_5 C67_5 142.3
C57_5 C58_5 C59_5 C60_5 -142.2
C57_5 C58_5 C59_5 C70_5 0.5
C57_5 C69_5 C70_5 C31_5 147.3
C57_5 C69_5 C70_5 C59_5 -0.2
C58_5 C57_5 C69_5 C40_5 147.5
C58_5 C57_5 C69_5 C70_5 0.5
C58_5 C59_5 C60_5 C46_5 0.0
C58_5 C59_5 C60_5 C61_5 138.8
C58_5 C59_5 C70_5 C31_5 -147.6
C58_5 C59_5 C70_5 C69_5 -0.2
C59_5 C60_5 C61_5 C32_5 4.1
C59_5 C60_5 C61_5 C62_5 -142.3
C60_5 C46_5 C47_5 C48_5 -142.6
C60_5 C46_5 C47_5 C62_5 0.7
C60_5 C59_5 C70_5 C31_5 -4.5
C60_5 C59_5 C70_5 C69_5 142.9
C60_5 C61_5 C62_5 C33_5 146.3
C60_5 C61_5 C62_5 C47_5 -0.1
C62_5 C33_5 C34_5 C23_5 150.8
C62_5 C33_5 C34_5 C63_5 0.2
C62_5 C47_5 C48_5 C49_5 -139.4
C62_5 C47_5 C48_5 C63_5 -0.8
C63_5 C48_5 C49_5 C42_5 -142.0
C63_5 C48_5 C49_5 C50_5 -0.6
C64_5 C35_5 C36_5 C25_5 150.6
C64_5 C35_5 C36_5 C65_5 0.3
C64_5 C50_5 C51_5 C52_5 -138.7
C64_5 C50_5 C51_5 C65_5 0.3
C65_5 C51_5 C52_5 C43_5 -142.5
C65_5 C51_5 C52_5 C53_5 -0.9
C66_5 C37_5 C38_5 C27_5 151.0
C66_5 C37_5 C38_5 C67_5 -0.7
C66_5 C53_5 C54_5 C55_5 -139.4
C66_5 C53_5 C54_5 C67_5 -0.1
C67_5 C54_5 C55_5 C44_5 -142.2
C67_5 C54_5 C55_5 C56_5 -1.0
C68_5 C39_5 C40_5 C29_5 150.5
C68_5 C39_5 C40_5 C69_5 0.3
C68_5 C56_5 C57_5 C58_5 -138.9
C68_5 C56_5 C57_5 C69_5 -0.2
C69_5 C57_5 C58_5 C45_5 -142.8
C69_5 C57_5 C58_5 C59_5 -0.6
C70_5 C31_5 C32_5 C21_5 150.3
C70_5 C31_5 C32_5 C61_5 -0.6
C70_5 C59_5 C60_5 C46_5 -138.8
C70_5 C59_5 C60_5 C61_5 0.0
C1_6 C2_6 C3_6 C4_6 -0.2
C1_6 C2_6 C3_6 C12_6 -141.6
C1_6 C2_6 C9_6 C8_6 1.2
C1_6 C2_6 C9_6 C10_6 136.9
C1_6 C5_6 C18_6 C17_6 -137.8
C1_6 C5_6 C18_6 C19_6 -0.5
C1_6 C6_6 C7_6 C8_6 -0.3
C1_6 C6_6 C7_6 C22_6 -143.8
C1_6 C6_6 C20_6 C19_6 -0.1
C1_6 C6_6 C20_6 C21_6 143.1
C2_6 C1_6 C5_6 C4_6 -0.1
C2_6 C1_6 C5_6 C18_6 142.1
C2_6 C1_6 C6_6 C7_6 0.6
C2_6 C1_6 C6_6 C20_6 -137.0
C2_6 C3_6 C4_6 C5_6 0.1
C2_6 C3_6 C4_6 C15_6 -141.9
C2_6 C3_6 C12_6 C11_6 -0.3
C2_6 C3_6 C12_6 C13_6 136.8
C2_6 C9_6 C10_6 C11_6 1.1
C2_6 C9_6 C10_6 C24_6 -142.3
C3_6 C2_6 C9_6 C8_6 -136.6
C3_6 C2_6 C9_6 C10_6 -0.8
C3_6 C4_6 C5_6 C1_6 0.0
C3_6 C4_6 C5_6 C18_6 -142.2
C3_6 C4_6 C15_6 C14_6 0.4
C3_6 C4_6 C15_6 C16_6 137.6
C3_6 C12_6 C13_6 C14_6 0.4
C3_6 C12_6 C13_6 C26_6 -142.6
C4_6 C3_6 C12_6 C11_6 -137.3
C4_6 C3_6 C12_6 C13_6 -0.2
C4_6 C5_6 C18_6 C17_6 0.2
C4_6 C5_6 C18_6 C19_6 137.5
C4_6 C15_6 C16_6 C17_6 0.3
C4_6 C15_6 C16_6 C28_6 -143.0
C5_6 C1_6 C2_6 C3_6 0.2
C5_6 C1_6 C2_6 C9_6 -141.8
C5_6 C1_6 C6_6 C7_6 137.0
C5_6 C1_6 C6_6 C20_6 -0.6
C5_6 C4_6 C15_6 C14_6 -137.2
C5_6 C4_6 C15_6 C16_6 0.0
C5_6 C18_6 C19_6 C20_6 -0.1
C5_6 C18_6 C19_6 C30_6 -142.3
C6_6 C1_6 C2_6 C3_6 140.9
C6_6 C1_6 C2_6 C9_6 -1.1
C6_6 C1_6 C5_6 C4_6 -141.4
C6_6 C1_6 C5_6 C18_6 0.8
C6_6 C7_6 C8_6 C9_6 0.4
C6_6 C7_6 C8_6 C23_6 -139.4
C6_6 C7_6 C22_6 C21_6 0.8
C6_6 C7_6 C22_6 C33_6 147.2
C6_6 C20_6 C21_6 C22_6 -0.2
C6_6 C20_6 C21_6 C32_6 -146.8
C7_6 C6_6 C20_6 C19_6 -142.5
C7_6 C6_6 C20_6 C21_6 0.7
C7_6 C8_6 C9_6 C2_6 -0.9
C7_6 C8_6 C9_6 C10_6 -141.9
C7_6 C8_6 C23_6 C24_6 143.1
C7_6 C8_6 C23_6 C34_6 -4.1
C7_6 C22_6 C33_6 C34_6 -4.0
C7_6 C22_6 C33_6 C62_6 -155.4
C8_6 C7_6 C22_6 C21_6 -142.4
C8_6 C7_6 C22_6 C33_6 4.0
C8_6 C9_6 C10_6 C11_6 141.9
C8_6 C9_6 C10_6 C24_6 -1.5
C8_6 C23_6 C24_6 C10_6 0.1
C8_6 C23_6 C24_6 C35_6 -147.1
C8_6 C23_6 C34_6 C33_6 4.1
C8_6 C23_6 C34_6 C63_6 155.4
C9_6 C2_6 C3_6 C4_6 141.8
C9_6 C2_6 C3_6 C12_6 0.5
C9_6 C8_6 C23_6 C24_6 -1.0
C9_6 C8_6 C23_6 C34_6 -148.2
C9_6 C10_6 C11_6 C12_6 -0.9
C9_6 C10_6 C11_6 C25_6 -139.2
C9_6 C10_6 C24_6 C23_6 0.9
C9_6 C10_6 C24_6 C35_6 148.1
C10_6 C11_6 C12_6 C3_6 0.5
C10_6 C11_6 C12_6 C13_6 -141.6
C10_6 C11_6 C25_6 C26_6 141.9
C10_6 C11_6 C25_6 C36_6 -4.7
C10_6 C24_6 C35_6 C36_6 -4.6
C10_6 C24_6 C35_6 C64_6 -155.6
C11_6 C10_6 C24_6 C23_6 -142.8
C11_6 C10_6 C24_6 C35_6 4.5
C11_6 C12_6 C13_6 C14_6 142.1
C11_6 C12_6 C13_6 C26_6 -0.9
C11_6 C25_6 C26_6 C13_6 0.2
C11_6 C25_6 C26_6 C37_6 -147.4
C11_6 C25_6 C36_6 C35_6 4.5
C11_6 C25_6 C36_6 C65_6 155.4
C12_6 C3_6 C4_6 C5_6 141.9
C12_6 C3_6 C4_6 C15_6 -0.1
C12_6 C11_6 C25_6 C26_6 -0.8
C12_6 C11_6 C25_6 C36_6 -147.4
C12_6 C13_6 C14_6 C15_6 -0.2
C12_6 C13_6 C14_6 C27_6 -139.0
C12_6 C13_6 C26_6 C25_6 0.5
C12_6 C13_6 C26_6 C37_6 148.0
C13_6 C14_6 C15_6 C4_6 -0.2
C13_6 C14_6 C15_6 C16_6 -142.3
C13_6 C14_6 C27_6 C28_6 142.9
C13_6 C14_6 C27_6 C38_6 -3.9
C13_6 C26_6 C37_6 C38_6 -5.5
C13_6 C26_6 C37_6 C66_6 -155.5
C14_6 C13_6 C26_6 C25_6 -142.6
C14_6 C13_6 C26_6 C37_6 5.0
C14_6 C15_6 C16_6 C17_6 142.5
C14_6 C15_6 C16_6 C28_6 -0.8
C14_6 C27_6 C28_6 C16_6 -0.3
C14_6 C27_6 C28_6 C39_6 -147.0
C14_6 C27_6 C38_6 C37_6 3.3
C14_6 C27_6 C38_6 C67_6 155.8
C15_6 C4_6 C5_6 C1_6 142.0
C15_6 C4_6 C5_6 C18_6 -0.2
C15_6 C14_6 C27_6 C28_6 -0.2
C15_6 C14_6 C27_6 C38_6 -147.0
C15_6 C16_6 C17_6 C18_6 -0.3
C15_6 C16_6 C17_6 C29_6 -139.3
C15_6 C16_6 C28_6 C27_6 0.7
C15_6 C16_6 C28_6 C39_6 147.2
C16_6 C17_6 C18_6 C5_6 0.1
C16_6 C17_6 C18_6 C19_6 -142.4
C16_6 C17_6 C29_6 C30_6 142.6
C16_6 C17_6 C29_6 C40_6 -4.0
C16_6 C28_6 C39_6 C40_6 -3.6
C16_6 C28_6 C39_6 C68_6 -155.4
C17_6 C16_6 C28_6 C27_6 -142.5
C17_6 C16_6 C28_6 C39_6 4.0
C17_6 C18_6 C19_6 C20_6 142.1
C17_6 C18_6 C19_6 C30_6 -0.1
C17_6 C29_6 C30_6 C19_6 0.5
C17_6 C29_6 C30_6 C31_6 -147.3
C17_6 C29_6 C40_6 C39_6 4.2
C17_6 C29_6 C40_6 C69_6 154.7
C18_6 C17_6 C29_6 C30_6 -0.6
C18_6 C17_6 C29_6 C40_6 -147.1
C18_6 C19_6 C20_6 C6_6 0.4
C18_6 C19_6 C20_6 C21_6 -139.0
C18_6 C19_6 C30_6 C29_6 -0.2
C18_6 C19_6 C30_6 C31_6 147.1
C19_6 C20_6 C21_6 C22_6 143.1
C19_6 C20_6 C21_6 C32_6 -3.6
C19_6 C30_6 C31_6 C32_6 -4.5
C19_6 C30_6 C31_6 C70_6 -155.3
C20_6 C6_6 C7_6 C8_6 142.7
C20_6 C6_6 C7_6 C22_6 -0.9
C20_6 C19_6 C30_6 C29_6 -142.5
C20_6 C19_6 C30_6 C31_6 4.9
C20_6 C21_6 C22_6 C7_6 -0.4
C20_6 C21_6 C22_6 C33_6 -147.0
C20_6 C21_6 C32_6 C31_6 3.9
C20_6 C21_6 C32_6 C61_6 155.4
C21_6 C22_6 C33_6 C34_6 138.1
C21_6 C22_6 C33_6 C62_6 -13.3
C21_6 C32_6 C61_6 C60_6 -155.5
C21_6 C32_6 C61_6 C62_6 -13.0
C22_6 C7_6 C8_6 C9_6 139.8
C22_6 C7_6 C8_6 C23_6 0.0
C22_6 C21_6 C32_6 C31_6 -138.2
C22_6 C21_6 C32_6 C61_6 13.3
C22_6 C33_6 C34_6 C23_6 0.0
C22_6 C33_6 C34_6 C63_6 -150.6
C22_6 C33_6 C62_6 C47_6 155.2
C22_6 C33_6 C62_6 C61_6 13.5
C23_6 C8_6 C9_6 C2_6 142.5
C23_6 C8_6 C9_6 C10_6 1.6
C23_6 C24_6 C35_6 C36_6 138.3
C23_6 C24_6 C35_6 C64_6 -12.8
C23_6 C34_6 C63_6 C48_6 -156.0
C23_6 C34_6 C63_6 C64_6 -12.7
C24_6 C10_6 C11_6 C12_6 138.5
C24_6 C10_6 C11_6 C25_6 0.2
C24_6 C23_6 C34_6 C33_6 -138.8
C24_6 C23_6 C34_6 C63_6 12.6
C24_6 C35_6 C36_6 C25_6 0.1
C24_6 C35_6 C36_6 C65_6 -150.2
C24_6 C35_6 C64_6 C50_6 155.3
C24_6 C35_6 C64_6 C63_6 12.6
C25_6 C11_6 C12_6 C3_6 143.2
C25_6 C11_6 C12_6 C13_6 1.1
C25_6 C26_6 C37_6 C38_6 137.8
C25_6 C26_6 C37_6 C66_6 -12.1
C25_6 C36_6 C65_6 C51_6 -155.2
C25_6 C36_6 C65_6 C66_6 -12.8
C26_6 C13_6 C14_6 C15_6 138.7
C26_6 C13_6 C14_6 C27_6 -0.2
C26_6 C25_6 C36_6 C35_6 -137.8
C26_6 C25_6 C36_6 C65_6 13.1
C26_6 C37_6 C38_6 C27_6 1.5
C26_6 C37_6 C38_6 C67_6 -150.3
C26_6 C37_6 C66_6 C53_6 154.9
C26_6 C37_6 C66_6 C65_6 12.4
C27_6 C14_6 C15_6 C4_6 142.6
C27_6 C14_6 C15_6 C16_6 0.6
C27_6 C28_6 C39_6 C40_6 138.5
C27_6 C28_6 C39_6 C68_6 -13.3
C27_6 C38_6 C67_6 C54_6 -155.9
C27_6 C38_6 C67_6 C68_6 -13.1
C28_6 C16_6 C17_6 C18_6 138.8
C28_6 C16_6 C17_6 C29_6 -0.2
C28_6 C27_6 C38_6 C37_6 -139.4
C28_6 C27_6 C38_6 C67_6 13.1
C28_6 C39_6 C40_6 C29_6 -0.4
C28_6 C39_6 C40_6 C69_6 -150.6
C28_6 C39_6 C68_6 C56_6 155.6
C28_6 C39_6 C68_6 C67_6 13.5
C29_6 C17_6 C18_6 C5_6 142.9
C29_6 C17_6 C18_6 C19_6 0.4
C29_6 C30_6 C31_6 C32_6 138.7
C29_6 C30_6 C31_6 C70_6 -12.2
C29_6 C40_6 C69_6 C57_6 -155.3
C29_6 C40_6 C69_6 C70_6 -12.2
C30_6 C19_6 C20_6 C6_6 138.6
C30_6 C19_6 C20_6 C21_6 -0.8
C30_6 C29_6 C40_6 C39_6 -138.1
C30_6 C29_6 C40_6 C69_6 12.4
C30_6 C31_6 C32_6 C21_6 0.1
C30_6 C31_6 C32_6 C61_6 -150.8
C30_6 C31_6 C70_6 C59_6 155.3
C30_6 C31_6 C70_6 C69_6 12.5
C31_6 C32_6 C61_6 C60_6 -3.8
C31_6 C32_6 C61_6 C62_6 138.7
C32_6 C21_6 C22_6 C7_6 146.4
C32_6 C21_6 C22_6 C33_6 -0.2
C32_6 C31_6 C70_6 C59_6 4.8
C32_6 C31_6 C70_6 C69_6 -138.1
C32_6 C61_6 C62_6 C33_6 -0.4
C32_6 C61_6 C62_6 C47_6 -146.8
C33_6 C34_6 C63_6 C48_6 -4.5
C33_6 C34_6 C63_6 C64_6 138.7
C34_6 C23_6 C24_6 C10_6 147.3
C34_6 C23_6 C24_6 C35_6 0.1
C34_6 C33_6 C62_6 C47_6 3.8
C34_6 C33_6 C62_6 C61_6 -137.8
C34_6 C63_6 C64_6 C35_6 0.2
C34_6 C63_6 C64_6 C50_6 -147.1
C35_6 C36_6 C65_6 C51_6 -4.4
C35_6 C36_6 C65_6 C66_6 138.0
C36_6 C25_6 C26_6 C13_6 147.0
C36_6 C25_6 C26_6 C37_6 -0.6
C36_6 C35_6 C64_6 C50_6 4.1
C36_6 C35_6 C64_6 C63_6 -138.7
C36_6 C65_6 C66_6 C37_6 0.1
C36_6 C65_6 C66_6 C53_6 -146.8
C37_6 C38_6 C67_6 C54_6 -3.6
C37_6 C38_6 C67_6 C68_6 139.2
C38_6 C27_6 C28_6 C16_6 146.8
C38_6 C27_6 C28_6 C39_6 0.1
C38_6 C37_6 C66_6 C53_6 4.7
C38_6 C37_6 C66_6 C65_6 -137.8
C38_6 C67_6 C68_6 C39_6 -0.2
C38_6 C67_6 C68_6 C56_6 -146.6
C39_6 C40_6 C69_6 C57_6 -4.6
C39_6 C40_6 C69_6 C70_6 138.5
C40_6 C29_6 C30_6 C19_6 147.5
C40_6 C29_6 C30_6 C31_6 -0.3
C40_6 C39_6 C68_6 C56_6 4.0
C40_6 C39_6 C68_6 C67_6 -138.1
C40_6 C69_6 C70_6 C31_6 -0.4
C40_6 C69_6 C70_6 C59_6 -147.8
C41_6 C42_6 C43_6 C44_6 -0.6
C41_6 C42_6 C43_6 C52_6 141.6
C41_6 C42_6 C49_6 C48_6 -0.5
C41_6 C42_6 C49_6 C50_6 -136.8
C41_6 C45_6 C58_6 C57_6 137.0
C41_6 C45_6 C58_6 C59_6 -0.1
C41_6 C46_6 C47_6 C48_6 -0.6
C41_6 C46_6 C47_6 C62_6 142.8
C41_6 C46_6 C60_6 C59_6 0.3
C41_6 C46_6 C60_6 C61_6 -142.8
C42_6 C41_6 C45_6 C44_6 -0.7
C42_6 C41_6 C45_6 C58_6 -142.3
C42_6 C41_6 C46_6 C47_6 0.7
C42_6 C41_6 C46_6 C60_6 137.5
C42_6 C43_6 C44_6 C45_6 0.1
C42_6 C43_6 C44_6 C55_6 142.4
C42_6 C43_6 C52_6 C51_6 -0.5
C42_6 C43_6 C52_6 C53_6 -136.9
C42_6 C49_6 C50_6 C51_6 -0.8
C42_6 C49_6 C50_6 C64_6 142.5
C43_6 C42_6 C49_6 C48_6 136.8
C43_6 C42_6 C49_6 C50_6 0.4
C43_6 C44_6 C45_6 C41_6 0.4
C43_6 C44_6 C45_6 C58_6 141.6
C43_6 C44_6 C55_6 C54_6 -0.9
C43_6 C44_6 C55_6 C56_6 -137.1
C43_6 C52_6 C53_6 C54_6 -0.7
C43_6 C52_6 C53_6 C66_6 142.6
C44_6 C43_6 C52_6 C51_6 137.2
C44_6 C43_6 C52_6 C53_6 0.7
C44_6 C45_6 C58_6 C57_6 0.3
C44_6 C45_6 C58_6 C59_6 -136.9
C44_6 C55_6 C56_6 C57_6 -0.9
C44_6 C55_6 C56_6 C68_6 142.7
C45_6 C41_6 C42_6 C43_6 0.8
C45_6 C41_6 C42_6 C49_6 142.4
C45_6 C41_6 C46_6 C47_6 -137.5
C45_6 C41_6 C46_6 C60_6 -0.6
C45_6 C44_6 C55_6 C54_6 137.2
C45_6 C44_6 C55_6 C56_6 1.0
C45_6 C58_6 C59_6 C60_6 -0.1
C45_6 C58_6 C59_6 C70_6 142.5
C46_6 C41_6 C42_6 C43_6 -141.8
C46_6 C41_6 C42_6 C49_6 -0.1
C46_6 C41_6 C45_6 C44_6 142.0
C46_6 C41_6 C45_6 C58_6 0.5
C46_6 C47_6 C48_6 C49_6 0.0
C46_6 C47_6 C48_6 C63_6 138.6
C46_6 C47_6 C62_6 C33_6 -146.7
C46_6 C47_6 C62_6 C61_6 -0.4
C46_6 C60_6 C61_6 C32_6 146.9
C46_6 C60_6 C61_6 C62_6 0.5
C47_6 C46_6 C60_6 C59_6 142.4
C47_6 C46_6 C60_6 C61_6 -0.7
C47_6 C48_6 C49_6 C42_6 0.6
C47_6 C48_6 C49_6 C50_6 141.9
C47_6 C48_6 C63_6 C34_6 4.9
C47_6 C48_6 C63_6 C64_6 -142.7
C48_6 C47_6 C62_6 C33_6 -3.6
C48_6 C47_6 C62_6 C61_6 142.8
C48_6 C49_6 C50_6 C51_6 -142.4
C48_6 C49_6 C50_6 C64_6 1.0
C48_6 C63_6 C64_6 C35_6 147.8
C48_6 C63_6 C64_6 C50_6 0.5
C49_6 C42_6 C43_6 C44_6 -141.9
C49_6 C42_6 C43_6 C52_6 0.2
C49_6 C48_6 C63_6 C34_6 147.7
C49_6 C48_6 C63_6 C64_6 0.1
C49_6 C50_6 C51_6 C52_6 0.6
C49_6 C50_6 C51_6 C65_6 139.6
C49_6 C50_6 C64_6 C35_6 -147.8
C49_6 C50_6 C64_6 C63_6 -0.9
C50_6 C51_6 C52_6 C43_6 0.1
C50_6 C51_6 C52_6 C53_6 141.7
C50_6 C51_6 C65_6 C36_6 4.1
C50_6 C51_6 C65_6 C66_6 -142.9
C51_6 C50_6 C64_6 C35_6 -4.4
C51_6 C50_6 C64_6 C63_6 142.4
C51_6 C52_6 C53_6 C54_6 -142.1
C51_6 C52_6 C53_6 C66_6 1.2
C51_6 C65_6 C66_6 C37_6 147.4
C51_6 C65_6 C66_6 C53_6 0.5
C52_6 C43_6 C44_6 C45_6 -142.2
C52_6 C43_6 C44_6 C55_6 0.1
C52_6 C51_6 C65_6 C36_6 147.3
C52_6 C51_6 C65_6 C66_6 0.2
C52_6 C53_6 C54_6 C55_6 -0.1
C52_6 C53_6 C54_6 C67_6 139.1
C52_6 C53_6 C66_6 C37_6 -147.5
C52_6 C53_6 C66_6 C65_6 -1.0
C53_6 C54_6 C55_6 C44_6 0.9
C53_6 C54_6 C55_6 C56_6 142.2
C53_6 C54_6 C67_6 C38_6 4.1
C53_6 C54_6 C67_6 C68_6 -143.2
C54_6 C53_6 C66_6 C37_6 -4.3
C54_6 C53_6 C66_6 C65_6 142.2
C54_6 C55_6 C56_6 C57_6 -142.2
C54_6 C55_6 C56_6 C68_6 1.4
C54_6 C67_6 C68_6 C39_6 147.0
C54_6 C67_6 C68_6 C56_6 0.6
C55_6 C44_6 C45_6 C41_6 -141.9
C55_6 C44_6 C45_6 C58_6 -0.7
C55_6 C54_6 C67_6 C38_6 147.5
C55_6 C54_6 C67_6 C68_6 0.2
C55_6 C56_6 C57_6 C58_6 0.5
C55_6 C56_6 C57_6 C69_6 139.2
C55_6 C56_6 C68_6 C39_6 -147.6
C55_6 C56_6 C68_6 C67_6 -1.2
C56_6 C57_6 C58_6 C45_6 -0.2
C56_6 C57_6 C58_6 C59_6 142.1
C56_6 C57_6 C69_6 C40_6 4.6
C56_6 C57_6 C69_6 C70_6 -142.4
C57_6 C56_6 C68_6 C39_6 -4.1
C57_6 C56_6 C68_6 C67_6 142.3
C57_6 C58_6 C59_6 C60_6 -142.2
C57_6 C58_6 C59_6 C70_6 0.5
C57_6 C69_6 C70_6 C31_6 147.3
C57_6 C69_6 C70_6 C59_6 -0.2
C58_6 C57_6 C69_6 C40_6 147.5
C58_6 C57_6 C69_6 C70_6 0.5
C58_6 C59_6 C60_6 C46_6 0.0
C58_6 C59_6 C60_6 C61_6 138.8
C58_6 C59_6 C70_6 C31_6 -147.6
C58_6 C59_6 C70_6 C69_6 -0.2
C59_6 C60_6 C61_6 C32_6 4.1
C59_6 C60_6 C61_6 C62_6 -142.3
C60_6 C46_6 C47_6 C48_6 -142.6
C60_6 C46_6 C47_6 C62_6 0.7
C60_6 C59_6 C70_6 C31_6 -4.5
C60_6 C59_6 C70_6 C69_6 142.9
C60_6 C61_6 C62_6 C33_6 146.3
C60_6 C61_6 C62_6 C47_6 -0.1
C62_6 C33_6 C34_6 C23_6 150.8
C62_6 C33_6 C34_6 C63_6 0.2
C62_6 C47_6 C48_6 C49_6 -139.4
C62_6 C47_6 C48_6 C63_6 -0.8
C63_6 C48_6 C49_6 C42_6 -142.0
C63_6 C48_6 C49_6 C50_6 -0.6
C64_6 C35_6 C36_6 C25_6 150.6
C64_6 C35_6 C36_6 C65_6 0.3
C64_6 C50_6 C51_6 C52_6 -138.7
C64_6 C50_6 C51_6 C65_6 0.3
C65_6 C51_6 C52_6 C43_6 -142.5
C65_6 C51_6 C52_6 C53_6 -0.9
C66_6 C37_6 C38_6 C27_6 151.0
C66_6 C37_6 C38_6 C67_6 -0.7
C66_6 C53_6 C54_6 C55_6 -139.3
C66_6 C53_6 C54_6 C67_6 -0.1
C67_6 C54_6 C55_6 C44_6 -142.2
C67_6 C54_6 C55_6 C56_6 -1.0
C68_6 C39_6 C40_6 C29_6 150.5
C68_6 C39_6 C40_6 C69_6 0.3
C68_6 C56_6 C57_6 C58_6 -139.0
C68_6 C56_6 C57_6 C69_6 -0.2
C69_6 C57_6 C58_6 C45_6 -142.9
C69_6 C57_6 C58_6 C59_6 -0.6
C70_6 C31_6 C32_6 C21_6 150.3
C70_6 C31_6 C32_6 C61_6 -0.6
C70_6 C59_6 C60_6 C46_6 -138.8
C70_6 C59_6 C60_6 C61_6 0.0

loop_
_exptl_oxdiff_crystal_face_indexfrac_h
_exptl_oxdiff_crystal_face_indexfrac_k
_exptl_oxdiff_crystal_face_indexfrac_l
_exptl_oxdiff_crystal_face_x
_exptl_oxdiff_crystal_face_y
_exptl_oxdiff_crystal_face_z
12.5816 21.6035 -1.4213 0.2234 -0.0291 0.9743
23.6462 -6.6604 -29.6554 -0.9722 0.1277 0.1963
-3.4527 -22.3500 -8.9857 -0.5450 0.0714 -0.8354
-26.7266 -0.8730 28.7221 0.8514 -0.1119 -0.5125
35.1990 5.3715 2.1531 -0.2896 0.6989 0.6540
2.6112 22.0460 -11.5046 0.1639 -0.3948 0.9040
-35.7176 -3.2830 -3.3528 0.3124 -0.7539 -0.5780
-2.4601 -22.0482 11.5274 -0.1653 0.3983 -0.9022
-0.0000 0.0000 1.0000 0.0188 0.0151 -0.0044
0.0000 -0.0000 -1.0000 -0.0188 -0.0151 0.0044
27.9998 12.0000 13.9993 0.1455 0.6451 0.7525
28.9993 -11.9999 10.9999 -0.3721 0.9203 -0.1120
-25.9993 14.9999 -8.0000 0.4480 -0.8500 0.2496
4.0001 18.0000 24.0001 0.7396 0.2212 0.6144
35.9996 0.0000 0.9991 -0.4216 0.7652 0.4703
